data_7045243
loop_
_publ_author_name
'Fan, Qi-Jia'
'Lin, Yue-Jian'
'Hahn, F. Ekkehardt'
'Jin, Guo-Xin'

_publ_section_title
;
 Host-guest capability of a three-dimensional heterometallic macrocycle.
;
_journal_issue 7
_journal_name_full 'Dalton transactions (Cambridge, England : 2003)'
_journal_page_first 2240
_journal_page_last 2246
_journal_paper_doi 10.1039/c7dt04453d
_journal_volume 47
_journal_year 2018
_chemical_formula_moiety
'0.67(C128 H152 Cl4 Cu4 N4 O27.5 Rh4), 0.33(C130 H158 Cl4 Cu4 N4 O28 Rh4), 2.67(C F3 O3 S), C16 H10, 0.67(C4 H10 O), 0.67(C O)'
_chemical_formula_sum 'C154 H192 Cl4 Cu4 F12 N4 O45 Rh4 S4'
_chemical_formula_weight 3982.94
_space_group_crystal_system triclinic
_space_group_IT_number 2
_space_group_name_Hall '-P 1'
_space_group_name_H-M_alt 'P -1'
_symmetry_space_group_name_Hall '-P 1'
_symmetry_space_group_name_H-M 'P -1'
_atom_sites_solution_hydrogens geom
_audit_creation_date 2018-01-08
_audit_creation_method
; 
Olex2 1.2-beta 
(compiled 2015.01.26 svn.r3150 for OlexSys, GUI svn.r4998) 
;
_audit_update_record
;
2018-01-08 deposited with the CCDC.
2018-01-09 downloaded from the CCDC.
;
_cell_angle_alpha 80.7437(17)
_cell_angle_beta 85.6454(17)
_cell_angle_gamma 70.2326(17)
_cell_formula_units_Z 3
_cell_length_a 18.9815(9)
_cell_length_b 23.9885(11)
_cell_length_c 34.8027(16)
_cell_measurement_reflns_used 9970
_cell_measurement_temperature 200(2)
_cell_measurement_theta_max 68.38
_cell_measurement_theta_min 2.82
_cell_volume 14715.0(12)
_computing_cell_refinement 'Bruker SAINT'
_computing_data_collection 'Bruker APEX2'
_computing_data_reduction 'Bruker SAINT'
_computing_molecular_graphics 'Olex2 (Dolomanov et al., 2009)'
_computing_publication_material 'Olex2 (Dolomanov et al., 2009)'
_computing_structure_refinement 'XL (Sheldrick, 2008)'
_computing_structure_solution 'SHELXS-97 (Sheldrick 2008)'
_diffrn_ambient_temperature 200.0
_diffrn_measured_fraction_theta_full 0.944
_diffrn_measured_fraction_theta_max 0.943
_diffrn_measurement_device_type 'Bruker APEX-II CCD'
_diffrn_measurement_method '\f and \w scans'
_diffrn_radiation_type CuK\a
_diffrn_radiation_wavelength 1.54178
_diffrn_reflns_av_R_equivalents 0.0625
_diffrn_reflns_av_unetI/netI 0.0880
_diffrn_reflns_Laue_measured_fraction_full 0.944
_diffrn_reflns_Laue_measured_fraction_max 0.943
_diffrn_reflns_limit_h_max 22
_diffrn_reflns_limit_h_min -22
_diffrn_reflns_limit_k_max 28
_diffrn_reflns_limit_k_min -28
_diffrn_reflns_limit_l_max 39
_diffrn_reflns_limit_l_min -41
_diffrn_reflns_number 97360
_diffrn_reflns_point_group_measured_fraction_full 0.944
_diffrn_reflns_point_group_measured_fraction_max 0.943
_diffrn_reflns_theta_full 67.679
_diffrn_reflns_theta_max 67.999
_diffrn_reflns_theta_min 2.198
_diffrn_standards_number 0
_exptl_absorpt_coefficient_mu 4.694
_exptl_absorpt_correction_T_max 0.1665
_exptl_absorpt_correction_T_min 0.0465
_exptl_absorpt_correction_type multi-scan
_exptl_absorpt_process_details
; 
SADABS-2014/5 (Bruker,2014/5) was used for absorption correction. 
wR2(int) was 0.1445 before and 0.0759 after correction. 
The Ratio of minimum to maximum transmission is 0.2793. 
The \l/2 correction factor is 0.00150. 
;
_exptl_crystal_colour green
_exptl_crystal_colour_primary green
_exptl_crystal_density_diffrn 1.348
_exptl_crystal_description block
_exptl_crystal_F_000 6120
_exptl_crystal_size_max 0.33
_exptl_crystal_size_mid 0.32
_exptl_crystal_size_min 0.27
_platon_squeeze_details
;
 In asymmetric unit of this data, there were disordered
 anions and solvents (two triflate anions, three methanol
 and three water molecules) which could not be restrained
 properly. Therefore, SQUEEZE algorithm was used to omit
 them.
;
_refine_diff_density_max 2.579
_refine_diff_density_min -4.999
_refine_diff_density_rms 0.159
_refine_ls_extinction_method none
_refine_ls_goodness_of_fit_ref 1.445
_refine_ls_hydrogen_treatment constr
_refine_ls_matrix_type full
_refine_ls_number_parameters 3207
_refine_ls_number_reflns 50550
_refine_ls_number_restraints 738
_refine_ls_restrained_S_all 1.456
_refine_ls_R_factor_all 0.1631
_refine_ls_R_factor_gt 0.1306
_refine_ls_shift/su_max 0.006
_refine_ls_shift/su_mean 0.000
_refine_ls_structure_factor_coef Fsqd
_refine_ls_weighting_details 'w=1/[\s^2^(Fo^2^)+(0.2000P)^2^] where P=(Fo^2^+2Fc^2^)/3'
_refine_ls_weighting_scheme calc
_refine_ls_wR_factor_gt 0.3776
_refine_ls_wR_factor_ref 0.4110
_reflns_Friedel_coverage 0.000
_reflns_number_gt 32130
_reflns_number_total 50550
_reflns_threshold_expression 'I > 2\s(I)'
_cod_data_source_file c7dt04453d2.cif
_cod_data_source_block G1_1a
_cod_depositor_comments 'Adding full bibliography for 7045239--7045244.cif.'
_cod_database_code 7045243
_shelx_space_group_comment
; 
The symmetry employed for this shelxl refinement is uniquely defined 
by the following loop, which should always be used as a source of 
symmetry information in preference to the above space-group names. 
They are only intended as comments. 
;
_shelx_estimated_absorpt_t_max 0.364
_shelx_estimated_absorpt_t_min 0.306
_olex2_refinement_description
; 
1. Fixed Uiso 
 At 1.2 times of: 
  All C(H) groups, All C(H,H) groups 
 At 1.5 times of: 
  All C(H,H,H) groups 
2. Shared sites 
{C57, C57'} 
{C76, C76'} 
3. Restrained distances 
 O46-O47 = O46-O48 = O47-O48 
 2.4 with sigma of 0.03 
 S2-O40 = S2-O41 = S2-O42 
 1.41 with sigma of 0.01 
 S4-O47 
 1.42 with sigma of 0.02 
 O55-C224 = O55-C225 = O60-C227 
 1.42 with sigma of 0.03 
 C202-C203 = C203-C204 
 1.4 with sigma of 0.02 
 F10-F11 = F10-F12 = F11-F12 
 2.1 with sigma of 0.03 
 C194-F4 = C195-F8 = C196-F10 = C196-F11 = C196-F12 
 1.35 with sigma of 0.02 
 S3-O43 = S3-O44 = S3-O45 = S4-O46 = S4-O47 = S4-O48 
 1.42 with sigma of 0.02 
 S4-C196 
 1.8 with sigma of 0.02 
 C175-C176 = C176-C177 
 1.4 with sigma of 0.02 
 C251-C252 = C251-C253 = C252-C253 
 2.5 with sigma of 0.03 
 C150-C251 = C150-C252 = C150-C253 
 1.52 with sigma of 0.02 
 C151-C152 = C151-C153 = C152-C153 
 2.5 with sigma of 0.03 
 C150-C151 = C150-C152 = C150-C153 
 1.52 with sigma of 0.02 
 C79-C80 = C79-C81 = C80-C81 = C79'-C80' = C79'-C81' = C80'-C81' 
 2.5 with sigma of 0.03 
 C78-C79 = C78-C80 = C78-C81 = C78'-C79' = C78'-C80' = C78'-C81' 
 1.52 with sigma of 0.02 
 C66-C68 = C85-C88 
 1.52 with sigma of 0.02 
 C60-C61 = C60-C62 = C61-C62 = C60'-C61' = C60'-C62' = C61'-C62' 
 2.5 with sigma of 0.03 
 C59-C60 = C59-C61 = C59-C62 = C59'-C60' = C59'-C61' = C59'-C62' 
 1.52 with sigma of 0.02 
 C48-C49 = C48-C50 = C49-C50 = C48'-C49' = C48'-C50' = C49'-C50' 
 2.5 with sigma of 0.03 
 C47-C48 = C47-C49 = C47-C50 = C47'-C48' = C47'-C49' = C47'-C50' 
 1.52 with sigma of 0.02 
 C41-C42 = C41-C43 = C42-C43 = C41'-C42' = C41'-C43' = C42'-C43' 
 2.5 with sigma of 0.03 
 C40-C41 = C40-C42 = C40-C43 = C40'-C41' = C40'-C42' = C40'-C43' 
 1.52 with sigma of 0.02 
 C27-C29 = C27-C31 = C39-C42' = C46-C48' = C58-C60 = C58'-C60' 
 2.5 with sigma of 0.03 
 C29-C30 = C29-C31 = C30-C31 = C29'-C30' = C29'-C31' = C30'-C31' 
 2.5 with sigma of 0.03 
 C28-C29 = C28-C30 = C28-C31 = C28-C29' = C28-C30' = C28-C31' 
 1.52 with sigma of 0.02 
 C122-C127 = C175-C180 
 1.5 with sigma of 0.02 
 C77-C78 = C77'-C78' 
 1.5 with sigma of 0.02 
 C27-C28 = C39-C40 = C46-C47' = C58-C59 = C58'-C59' 
 1.5 with sigma of 0.02 
 C223-C224 = C225-C226 
 1.52 with sigma of 0.03 
4. Uiso/Uaniso restraints and constraints 
C196 \\sim F10 \\sim F11 \\sim F12: within 2A with sigma of 0.02 and sigma for 
terminal atoms of 0.05 
Cu3' \\sim O58: within 2A with sigma of 0.02 and sigma for terminal atoms of 
0.05 
Uanis(Cu1) \\sim Ueq, Uanis(Cu2) \\sim Ueq, Uanis(Cu3) \\sim Ueq, Uanis(Cu4) 
\\sim Ueq: with sigma of 0.02 and sigma for terminal atoms of 0.04 
Uanis(O9) \\sim Ueq, Uanis(O12) \\sim Ueq, Uanis(O13) \\sim Ueq, Uanis(O16) 
\\sim Ueq, Uanis(O20) \\sim Ueq, Uanis(O24) \\sim Ueq, Uanis(O38) \\sim Ueq, 
Uanis(O43) \\sim Ueq, Uanis(O44) \\sim Ueq, Uanis(O45) \\sim Ueq, Uanis(O47) 
\\sim Ueq: with sigma of 0.02 and sigma for terminal atoms of 0.04 
Uanis(F3) \\sim Ueq, Uanis(F7) \\sim Ueq, Uanis(F8) \\sim Ueq, Uanis(F9) \\sim 
Ueq, Uanis(F10) \\sim Ueq, Uanis(F11) \\sim Ueq, Uanis(F12) \\sim Ueq: with 
sigma of 0.02 and sigma for terminal atoms of 0.04 
Uanis(C20) \\sim Ueq, Uanis(C27) \\sim Ueq, Uanis(C28) \\sim Ueq, Uanis(C29) 
\\sim Ueq, Uanis(C30) \\sim Ueq, Uanis(C31) \\sim Ueq, Uanis(C29') \\sim Ueq, 
Uanis(C30') \\sim Ueq, Uanis(C81) \\sim Ueq, Uanis(C78') \\sim Ueq, Uanis(C80') 
\\sim Ueq: with sigma of 0.02 and sigma for terminal atoms of 0.04 
Uanis(C39) \\sim Ueq, Uanis(C40) \\sim Ueq, Uanis(C41) \\sim Ueq, Uanis(C42) 
\\sim Ueq, Uanis(C43) \\sim Ueq, Uanis(C41') \\sim Ueq, Uanis(C42') \\sim Ueq, 
Uanis(C43') \\sim Ueq, Uanis(C47') \\sim Ueq, Uanis(C48') \\sim Ueq, 
Uanis(C49') \\sim Ueq, Uanis(C50') \\sim Ueq: with sigma of 0.02 and sigma for 
terminal atoms of 0.04 
Uanis(C57) \\sim Ueq, Uanis(C58) \\sim Ueq, Uanis(C59) \\sim Ueq, Uanis(C60) 
\\sim Ueq, Uanis(C61) \\sim Ueq, Uanis(C62) \\sim Ueq, Uanis(O17) \\sim Ueq, 
Uanis(C57') \\sim Ueq, Uanis(C58') \\sim Ueq, Uanis(C59') \\sim Ueq, 
Uanis(C60') \\sim Ueq: with sigma of 0.02 and sigma for terminal atoms of 0.04 
Uanis(C61') \\sim Ueq, Uanis(C62') \\sim Ueq, Uanis(C65) \\sim Ueq, Uanis(C66) 
\\sim Ueq, Uanis(C68) \\sim Ueq, Uanis(C69) \\sim Ueq, Uanis(C76) \\sim Ueq, 
Uanis(C77) \\sim Ueq, Uanis(C79) \\sim Ueq, Uanis(C80) \\sim Ueq: with sigma of 
0.02 and sigma for terminal atoms of 0.04 
Uanis(C87) \\sim Ueq, Uanis(C88) \\sim Ueq, Uanis(C111) \\sim Ueq, Uanis(C126) 
\\sim Ueq, Uanis(C127) \\sim Ueq, Uanis(C128) \\sim Ueq, Uanis(C145) \\sim Ueq, 
Uanis(C146) \\sim Ueq, Uanis(C153) \\sim Ueq: with sigma of 0.02 and sigma for 
terminal atoms of 0.04 
Uanis(C251) \\sim Ueq, Uanis(C252) \\sim Ueq, Uanis(C253) \\sim Ueq, 
Uanis(C171) \\sim Ueq, Uanis(C172) \\sim Ueq, Uanis(C176) \\sim Ueq, 
Uanis(C179) \\sim Ueq, Uanis(C180) \\sim Ueq, Uanis(C181) \\sim Ueq: with sigma 
of 0.02 and sigma for terminal atoms of 0.04 
Uanis(C195) \\sim Ueq, Uanis(C202) \\sim Ueq, Uanis(C203) \\sim Ueq, 
Uanis(C204) \\sim Ueq, Uanis(C205) \\sim Ueq, Uanis(C207) \\sim Ueq, 
Uanis(C208) \\sim Ueq, Uanis(C209) \\sim Ueq, Uanis(C225) \\sim Ueq, 
Uanis(C226) \\sim Ueq, Uanis(O57) \\sim Ueq: with sigma of 0.02 and sigma for 
terminal atoms of 0.04 
Uanis(C182) \\sim Ueq, Uanis(O58) \\sim Ueq: with sigma of 0.01 and sigma for 
terminal atoms of 0.02 
Uanis(C31') \\sim Ueq, Uanis(C79') \\sim Ueq: with sigma of 0.005 and sigma for 
terminal atoms of 0.01 
Uanis(Cu1) = Uanis(Cu1') 
Uanis(Cu2) = Uanis(Cu2') 
Uanis(Cu3) = Uanis(Cu3') 
Uanis(Cu4) = Uanis(Cu4') 
Uanis(C57) = Uanis(C57') 
Uanis(C76) = Uanis(C76') 
Uanis(C78) = Uanis(C78') 
Uanis(C81) = Uanis(C81') 
5. Others 
 Sof(Cu1')=Sof(C40')=Sof(C41')=Sof(H41D)=Sof(H41E)=Sof(H41F)=Sof(C42')= 
 Sof(H42D)=Sof(H42E)=Sof(H42F)=Sof(C43')=Sof(H43D)=Sof(H43E)=Sof(H43F)=1-FVAR(1) 
 Sof(Cu1)=Sof(C40)=Sof(C41)=Sof(H41A)=Sof(H41B)=Sof(H41C)=Sof(C42)=Sof(H42A)= 
 Sof(H42B)=Sof(H42C)=Sof(C43)=Sof(H43A)=Sof(H43B)=Sof(H43C)=FVAR(1) 
 Sof(Cu2')=Sof(C29')=Sof(H29D)=Sof(H29E)=Sof(H29F)=Sof(C30')=Sof(H30D)= 
 Sof(H30E)=Sof(H30F)=Sof(C31')=Sof(H31D)=Sof(H31E)=Sof(H31F)=Sof(C47')= 
 Sof(C48')=Sof(H48D)=Sof(H48E)=Sof(H48F)=Sof(C49')=Sof(H49D)=Sof(H49E)= 
 Sof(H49F)=Sof(C50')=Sof(H50D)=Sof(H50E)=Sof(H50F)=1-FVAR(2) 
 Sof(Cu2)=Sof(C29)=Sof(H29A)=Sof(H29B)=Sof(H29C)=Sof(C30)=Sof(H30A)=Sof(H30B)= 
 Sof(H30C)=Sof(C31)=Sof(H31A)=Sof(H31B)=Sof(H31C)=Sof(C47)=Sof(C48)=Sof(H48A)= 
 Sof(H48B)=Sof(H48C)=Sof(C49)=Sof(H49A)=Sof(H49B)=Sof(H49C)=Sof(C50)=Sof(H50A)= 
 Sof(H50B)=Sof(H50C)=FVAR(2) 
 Sof(Cu3')=Sof(C57')=Sof(H57')=Sof(C58')=Sof(C59')=Sof(C60')=Sof(H60D)= 
 Sof(H60E)=Sof(H60F)=Sof(C61')=Sof(H61D)=Sof(H61E)=Sof(H61F)=Sof(C62')= 
 Sof(H62D)=Sof(H62E)=Sof(H62F)=Sof(O17')=Sof(C76')=Sof(H76')=Sof(C77')= 
 Sof(C78')=Sof(C79')=Sof(H79D)=Sof(H79E)=Sof(H79F)=Sof(C80')=Sof(H80D)= 
 Sof(H80E)=Sof(H80F)=Sof(C81')=Sof(H81D)=Sof(H81E)=Sof(H81F)=Sof(O21')=1-FVAR(3) 
 Sof(Cu3)=Sof(C57)=Sof(H57)=Sof(C58)=Sof(C59)=Sof(C60)=Sof(H60A)=Sof(H60B)= 
 Sof(H60C)=Sof(C61)=Sof(H61A)=Sof(H61B)=Sof(H61C)=Sof(C62)=Sof(H62A)=Sof(H62B)= 
 Sof(H62C)=Sof(O17)=Sof(C76)=Sof(H76)=Sof(C77)=Sof(C78)=Sof(C79)=Sof(H79A)= 
 Sof(H79B)=Sof(H79C)=Sof(C80)=Sof(H80A)=Sof(H80B)=Sof(H80C)=Sof(C81)=Sof(H81A)= 
 Sof(H81B)=Sof(H81C)=Sof(O21)=FVAR(3) 
 Sof(Cu4')=1-FVAR(4) 
 Sof(Cu4)=FVAR(4) 
 Sof(C251)=Sof(H25A)=Sof(H25B)=Sof(H25C)=Sof(C252)=Sof(H25D)=Sof(H25E)= 
 Sof(H25F)=Sof(C253)=Sof(H25G)=Sof(H25H)=Sof(H25I)=1-FVAR(5) 
 Sof(C151)=Sof(H15A)=Sof(H15B)=Sof(H15C)=Sof(C152)=Sof(H15D)=Sof(H15E)= 
 Sof(H15F)=Sof(C153)=Sof(H15G)=Sof(H15H)=Sof(H15I)=FVAR(5) 
 Fixed Sof: O57(0.5) 
6.a Secondary CH2 refined with riding coordinates: 
 C224(H22J,H22K), C225(H22L,H22M) 
6.b Me refined with riding coordinates: 
 C29(H29A,H29B,H29C), C30(H30A,H30B,H30C), C29'(H29D,H29E,H29F), C30'(H30D, 
 H30E,H30F), C79(H79A,H79B,H79C), C81(H81A,H81B,H81C), C81'(H81D,H81E,H81F), 
 C253(H25G,H25H,H25I) 
6.c Aromatic/amide H refined with riding coordinates: 
 C13(H13), C15(H15), C17(H17), C19(H19), C26(H26), C32(H32), C34(H34), 
 C36(H36), C38(H38), C45(H45), C51(H51), C53(H53), C55(H55), C57(H57), 
 C57'(H57'), C64(H64), C70(H70), C72(H72), C74(H74), C76(H76), C76'(H76'), 
 C83(H83), C135(H135), C137(H137), C139(H139), C141(H141), C148(H148), 
 C154(H154), C156(H156), C158(H158), C160(H160), C167(H167), C200(H200), 
 C201(H201), C203(H203), C204(H204), C205(H205), C207(H207), C208(H208), 
 C210(H210), C211(H211), C212(H212), C215(H215), C216(H216), C218(H218), 
 C219(H219), C220(H220) 
6.d Idealised Me refined as rotating group: 
 C22(H22A,H22B,H22C), C23(H23A,H23B,H23C), C24(H24A,H24B,H24C), C31(H31A,H31B, 
 H31C), C31'(H31D,H31E,H31F), C41(H41A,H41B,H41C), C42(H42A,H42B,H42C), 
 C43(H43A,H43B,H43C), C41'(H41D,H41E,H41F), C42'(H42D,H42E,H42F), C43'(H43D, 
 H43E,H43F), C48(H48A,H48B,H48C), C49(H49A,H49B,H49C), C50(H50A,H50B,H50C), 
 C48'(H48D,H48E,H48F), C49'(H49D,H49E,H49F), C50'(H50D,H50E,H50F), C60(H60A, 
 H60B,H60C), C61(H61A,H61B,H61C), C62(H62A,H62B,H62C), C60'(H60D,H60E,H60F), 
 C61'(H61D,H61E,H61F), C62'(H62D,H62E,H62F), C67(H67A,H67B,H67C), C68(H68A,H68B, 
 H68C), C69(H69A,H69B,H69C), C80(H80A,H80B,H80C), C79'(H79D,H79E,H79F), 
 C80'(H80D,H80E,H80F), C86(H86A,H86B,H86C), C87(H87A,H87B,H87C), C88(H88A,H88B, 
 H88C), C94(H94A,H94B,H94C), C95(H95A,H95B,H95C), C96(H96A,H96B,H96C), C97(H97A, 
 H97B,H97C), C98(H98A,H98B,H98C), C104(H10A,H10B,H10C), C105(H10D,H10E,H10F), 
 C106(H10G,H10H,H10I), C107(H10J,H10K,H10L), C108(H10M,H10N,H10O), C114(H11A, 
 H11B,H11C), C115(H11D,H11E,H11F), C116(H11G,H11H,H11I), C117(H11J,H11K,H11L), 
 C118(H11M,H11N,H11O), C124(H12A,H12B,H12C), C125(H12D,H12E,H12F), C126(H12G, 
 H12H,H12I), C127(H12J,H12K,H12L), C128(H12M,H12N,H12O), C144(H14A,H14B,H14C), 
 C145(H14D,H14E,H14F), C146(H14G,H14H,H14I), C151(H15A,H15B,H15C), C152(H15D, 
 H15E,H15F), C153(H15G,H15H,H15I), C251(H25A,H25B,H25C), C252(H25D,H25E,H25F), 
 C163(H16A,H16B,H16C), C164(H16D,H16E,H16F), C165(H16G,H16H,H16I), C170(H17A, 
 H17B,H17C), C171(H17D,H17E,H17F), C172(H17G,H17H,H17I), C178(H17J,H17K,H17L), 
 C179(H17M,H17N,H17O), C180(H18A,H18B,H18C), C181(H18D,H18E,H18F), C182(H18G, 
 H18H,H18I), C188(H18J,H18K,H18L), C189(H18M,H18N,H18O), C190(H19A,H19B,H19C), 
 C191(H19D,H19E,H19F), C192(H19G,H19H,H19I), C223(H22G,H22H,H22I), C226(H22N, 
 H22O,H22P), C227(H22D,H22E,H22F) 
;
_shelx_shelxl_version_number 2014/7
_olex2_submission_special_instructions 'No special instructions were received'

loop_
_space_group_symop_operation_xyz
'x, y, z'
'-x, -y, -z'

loop_
_atom_site_label
_atom_site_type_symbol
_atom_site_fract_x
_atom_site_fract_y
_atom_site_fract_z
_atom_site_U_iso_or_equiv
_atom_site_adp_type
_atom_site_occupancy
_atom_site_site_symmetry_order
_atom_site_calc_flag
_atom_site_refinement_flags_posn
_atom_site_refinement_flags_adp
_atom_site_refinement_flags_occupancy
_atom_site_disorder_assembly
_atom_site_disorder_group
Rh1 Rh 0.27210(4) 0.36912(3) 0.10787(2) 0.0547(2) Uani 1 1 d . . . . .
Rh2 Rh 0.58617(3) 0.50494(3) 0.15067(2) 0.04517(18) Uani 1 1 d . . . . .
Rh3 Rh 0.06361(8) 0.17264(6) 0.51790(2) 0.0955(4) Uani 1 1 d . . . . .
Rh4 Rh 0.39325(4) 0.29095(3) 0.56076(2) 0.0529(2) Uani 1 1 d . . . . .
Cu1 Cu 0.3645(3) 0.14388(19) 0.31934(12) 0.0572(9) Uani 0.600(7) 1 d . U P . .
Cu2 Cu 0.0245(4) 0.4166(3) 0.31376(18) 0.0699(14) Uani 0.629(11) 1 d . U P . .
Cu3 Cu 0.6313(3) 0.2524(2) 0.35066(13) 0.0711(11) Uani 0.600(7) 1 d . U P C .
Cu4 Cu 0.3000(4) 0.5255(3) 0.3498(2) 0.0539(14) Uani 0.641(18) 1 d . U P . .
Cu1' Cu 0.3414(4) 0.1318(3) 0.3228(2) 0.0572(9) Uani 0.400(7) 1 d . . P . .
Cu2' Cu 0.0078(6) 0.4024(6) 0.3117(4) 0.0699(14) Uani 0.371(11) 1 d . . P . .
Cu3' Cu 0.6571(4) 0.2654(3) 0.3553(2) 0.0711(11) Uani 0.400(7) 1 d . U P C .
Cu4' Cu 0.3142(6) 0.5358(6) 0.3555(3) 0.0539(14) Uani 0.359(18) 1 d . . P . .
Cl1 Cl 0.30337(13) 0.56264(11) 0.13595(11) 0.0790(9) Uani 1 1 d . . . . .
Cl2 Cl 0.55135(16) 0.30897(12) 0.13540(14) 0.0957(12) Uani 1 1 d . . . . .
Cl3 Cl 0.11455(17) 0.36572(15) 0.52968(12) 0.0869(9) Uani 1 1 d . . . . .
Cl4 Cl 0.3451(2) 0.10244(12) 0.53618(12) 0.1028(13) Uani 1 1 d . . . . .
N1 N 0.2606(4) 0.3467(4) 0.1691(2) 0.0538(18) Uani 1 1 d . . . . .
N2 N 0.0956(7) 0.1947(5) 0.4598(3) 0.076(3) Uani 1 1 d . . . . .
N3 N 0.5556(4) 0.4801(3) 0.20936(19) 0.0420(14) Uani 1 1 d . . . . .
N4 N 0.4039(5) 0.3149(4) 0.4994(2) 0.0550(18) Uani 1 1 d . . . . .
O1 O 0.3873(4) 0.3451(3) 0.1177(2) 0.0575(16) Uani 1 1 d . . . . .
O2 O 0.2834(3) 0.4489(3) 0.1204(2) 0.0547(15) Uani 1 1 d . . . . .
O3 O 0.4689(3) 0.5303(3) 0.14091(19) 0.0479(13) Uani 1 1 d . . . . .
O4 O 0.5716(3) 0.4243(3) 0.14243(19) 0.0498(13) Uani 1 1 d . . . . .
O5 O 0.1793(5) 0.1434(4) 0.5290(2) 0.076(2) Uani 1 1 d . . . . .
O6 O 0.0840(5) 0.2530(4) 0.5251(2) 0.080(2) Uani 1 1 d . . . . .
O7 O 0.2772(4) 0.3206(3) 0.55028(19) 0.0539(14) Uani 1 1 d . . . . .
O8 O 0.3747(4) 0.2130(3) 0.5479(2) 0.0615(17) Uani 1 1 d . . . . .
O9 O 0.4499(6) 0.1224(5) 0.2927(3) 0.118(4) Uani 1 1 d . U . . .
O10 O 0.3119(4) 0.2065(4) 0.2832(2) 0.075(2) Uani 1 1 d . . . . .
O11 O 0.0990(4) 0.3790(4) 0.2775(2) 0.075(2) Uani 1 1 d . . . . .
O12 O -0.0098(7) 0.4887(6) 0.2812(3) 0.141(5) Uani 1 1 d . U . . .
O13 O 0.4045(7) 0.0756(5) 0.3600(3) 0.123(4) Uani 1 1 d . U . . .
O14 O 0.2672(5) 0.1664(3) 0.3534(2) 0.078(2) Uani 1 1 d . . . . .
O15 O 0.0583(5) 0.3396(5) 0.3483(3) 0.093(3) Uani 1 1 d . . . . .
O16 O -0.0564(6) 0.4456(6) 0.3510(3) 0.123(4) Uani 1 1 d . U . . .
O18 O 0.5971(5) 0.3303(4) 0.3184(3) 0.091(3) Uani 1 1 d . . . . .
O19 O 0.3887(4) 0.5020(3) 0.3178(2) 0.0611(17) Uani 1 1 d . . . . .
O20 O 0.2558(5) 0.5937(4) 0.3126(2) 0.096(3) Uani 1 1 d . U . . .
O22 O 0.5610(5) 0.2878(4) 0.3893(2) 0.090(3) Uani 1 1 d . . . . .
O23 O 0.3489(4) 0.4593(3) 0.3887(2) 0.0636(18) Uani 1 1 d . . . . .
O24 O 0.2122(5) 0.5473(5) 0.3805(2) 0.097(3) Uani 1 1 d . U . . .
O25 O 0.0341(3) 0.8873(3) 0.21351(19) 0.0552(15) Uani 1 1 d . . . . .
O26 O -0.0644(3) 0.9949(3) 0.21458(18) 0.0496(13) Uani 1 1 d . . . . .
O27 O -0.2540(3) 0.9233(3) 0.18989(19) 0.0500(14) Uani 1 1 d . . . . .
O28 O -0.1574(4) 0.8150(3) 0.19317(19) 0.0551(15) Uani 1 1 d . . . . .
O29 O -0.1085(4) 1.2267(4) 0.0463(3) 0.078(2) Uani 1 1 d . . . . .
O30 O 0.0232(4) 1.1309(3) 0.0531(2) 0.0660(18) Uani 1 1 d . . . . .
O31 O 0.2242(4) 0.9496(3) 0.05675(19) 0.0584(16) Uani 1 1 d . . . . .
O32 O 0.3155(4) 0.8341(3) 0.0483(2) 0.0666(19) Uani 1 1 d . . . . .
O35 O 0.2677(4) 0.9872(3) -0.0139(2) 0.0613(17) Uani 1 1 d . . . . .
O36 O 0.3690(4) 0.8747(3) -0.0187(2) 0.0642(18) Uani 1 1 d . . . . .
O33 O -0.0581(4) 1.2696(3) -0.0219(3) 0.073(2) Uani 1 1 d . . . . .
O34 O 0.0697(4) 1.1682(3) -0.0171(2) 0.0652(18) Uani 1 1 d . . . . .
O37 O 0.7844(11) 0.8726(9) 0.8425(5) 0.192(8) Uani 1 1 d . . . . .
O38 O 0.7085(16) 0.8221(9) 0.8315(7) 0.254(11) Uani 1 1 d . U . . .
O39 O 0.7373(12) 0.8940(8) 0.7809(5) 0.192(8) Uani 1 1 d . . . . .
O40 O 0.4164(11) 0.5578(9) 0.4465(4) 0.205(9) Uani 1 1 d D . . . .
O41 O 0.4655(9) 0.5390(11) 0.5066(7) 0.243(12) Uani 1 1 d D . . . .
O42 O 0.3973(17) 0.4783(7) 0.4962(7) 0.258(13) Uani 1 1 d D . . . .
O43 O 0.7108(11) 0.6529(9) 0.0830(5) 0.228(10) Uani 1 1 d D U . . .
O44 O 0.8110(10) 0.6950(9) 0.0866(6) 0.212(9) Uani 1 1 d D U . . .
O45 O 0.8138(17) 0.6450(15) 0.0322(7) 0.326(14) Uani 1 1 d D U . . .
O46 O 0.2263(13) 0.2398(10) 0.6262(5) 0.236(12) Uani 1 1 d D . . . .
O47 O 0.1764(15) 0.1630(9) 0.6746(7) 0.339(17) Uani 1 1 d D U . . .
O48 O 0.143(3) 0.194(2) 0.6089(9) 0.53(3) Uiso 1 1 d D . . . .
S1 S 0.7279(6) 0.8720(3) 0.82111(18) 0.166(3) Uani 1 1 d . . . . .
S2 S 0.4059(5) 0.5353(3) 0.4862(2) 0.158(3) Uani 1 1 d D . . . .
S3 S 0.7769(6) 0.6590(6) 0.0707(3) 0.236(5) Uani 1 1 d D . . . .
S4 S 0.1785(5) 0.2091(3) 0.6414(2) 0.162(2) Uani 1 1 d D . . . .
F1 F 0.6444(10) 0.9159(8) 0.8800(6) 0.210(7) Uani 1 1 d . . . . .
F2 F 0.6601(8) 0.9813(7) 0.8329(5) 0.190(7) Uani 1 1 d . . . . .
F3 F 0.5864(11) 0.9383(11) 0.8264(7) 0.275(11) Uani 1 1 d . U . . .
F4 F 0.3161(14) 0.5703(12) 0.5387(7) 0.273(11) Uani 1 1 d D . . . .
F5 F 0.3215(14) 0.6470(12) 0.4950(9) 0.291(14) Uani 1 1 d . . . . .
F6 F 0.2658(14) 0.5903(13) 0.4856(7) 0.309(15) Uani 1 1 d . . . . .
F7 F 0.7934(12) 0.5502(10) 0.0692(7) 0.284(11) Uani 1 1 d . U . . .
F8 F 0.9043(13) 0.5630(11) 0.0862(9) 0.322(13) Uani 1 1 d D U . . .
F9 F 0.8143(12) 0.5776(11) 0.1286(8) 0.273(10) Uani 1 1 d . U . . .
F10 F 0.1167(12) 0.3050(10) 0.6750(7) 0.280(10) Uani 1 1 d D U . . .
F11 F 0.0850(16) 0.3071(12) 0.6181(6) 0.348(13) Uani 1 1 d D U . . .
F12 F 0.0344(13) 0.2618(10) 0.6655(7) 0.317(12) Uani 1 1 d D U . . .
C1 C 0.4098(5) 0.3862(5) 0.1251(3) 0.056(2) Uani 1 1 d . . . . .
C2 C 0.3491(4) 0.4479(4) 0.1261(2) 0.0456(18) Uani 1 1 d . . . . .
C3 C 0.3711(5) 0.4939(4) 0.1329(3) 0.053(2) Uani 1 1 d . . . . .
C4 C 0.4461(4) 0.4884(4) 0.1368(2) 0.0423(17) Uani 1 1 d . . . . .
C5 C 0.5051(4) 0.4262(4) 0.1369(3) 0.0474(18) Uani 1 1 d . . . . .
C6 C 0.4838(5) 0.3793(4) 0.1327(3) 0.060(2) Uani 1 1 d . . . . .
C7 C 0.2054(8) 0.1831(5) 0.5332(3) 0.074(3) Uani 1 1 d . . . . .
C8 C 0.1510(8) 0.2458(5) 0.5308(3) 0.072(3) Uani 1 1 d . . . . .
C9 C 0.1769(6) 0.2931(5) 0.5351(3) 0.066(3) Uani 1 1 d . . . . .
C10 C 0.2519(6) 0.2804(4) 0.5433(3) 0.058(2) Uani 1 1 d . . . . .
C11 C 0.3070(6) 0.2174(4) 0.5432(3) 0.059(2) Uani 1 1 d . . . . .
C12 C 0.2830(8) 0.1724(5) 0.5375(3) 0.071(3) Uani 1 1 d . . . . .
C13 C 0.3055(6) 0.2945(5) 0.1895(3) 0.064(3) Uani 1 1 d . . . . .
H13 H 0.3454 0.2678 0.1765 0.077 Uiso 1 1 calc R . . . .
C14 C 0.2932(5) 0.2810(5) 0.2280(3) 0.060(2) Uani 1 1 d . . . . .
C15 C 0.2329(5) 0.3147(4) 0.2470(3) 0.054(2) Uani 1 1 d . . . . .
H15 H 0.2234 0.3025 0.2736 0.065 Uiso 1 1 calc R . . . .
C16 C 0.1842(6) 0.3682(5) 0.2269(3) 0.062(2) Uani 1 1 d . . . . .
C17 C 0.2008(6) 0.3819(5) 0.1870(3) 0.056(2) Uani 1 1 d . . . . .
H17 H 0.1688 0.4171 0.1723 0.067 Uiso 1 1 calc R . . . .
C18 C 0.3426(6) 0.2248(6) 0.2523(3) 0.073(3) Uani 1 1 d . . . . .
C19 C 0.4168(7) 0.1996(7) 0.2392(4) 0.093(5) Uani 1 1 d . . . . .
H19 H 0.4334 0.2166 0.2152 0.112 Uiso 1 1 calc R . . . .
C20 C 0.4680(8) 0.1482(8) 0.2619(4) 0.099(5) Uani 1 1 d . U . . .
C21 C 0.5508(10) 0.1253(10) 0.2468(6) 0.129(8) Uani 1 1 d . . . . .
C22 C 0.5538(11) 0.0707(9) 0.2249(8) 0.167(11) Uani 1 1 d . . . . .
H22A H 0.5991 0.0605 0.2083 0.251 Uiso 1 1 calc GR . . . .
H22B H 0.5095 0.0822 0.2088 0.251 Uiso 1 1 calc GR . . . .
H22C H 0.5546 0.0359 0.2442 0.251 Uiso 1 1 calc GR . . . .
C23 C 0.5769(11) 0.1716(12) 0.2167(6) 0.170(12) Uani 1 1 d . . . . .
H23A H 0.5742 0.2061 0.2292 0.256 Uiso 1 1 calc GR . . . .
H23B H 0.5441 0.1851 0.1942 0.256 Uiso 1 1 calc GR . . . .
H23C H 0.6285 0.1524 0.2080 0.256 Uiso 1 1 calc GR . . . .
C24 C 0.5988(10) 0.1087(12) 0.2809(6) 0.154(10) Uani 1 1 d . . . . .
H24A H 0.5875 0.1430 0.2950 0.231 Uiso 1 1 calc GR . . . .
H24B H 0.6515 0.0966 0.2723 0.231 Uiso 1 1 calc GR . . . .
H24C H 0.5893 0.0753 0.2981 0.231 Uiso 1 1 calc GR . . . .
C25 C 0.1176(6) 0.4069(5) 0.2476(3) 0.059(2) Uani 1 1 d . . . . .
C26 C 0.0840(9) 0.4652(7) 0.2333(4) 0.098(5) Uani 1 1 d . . . . .
H26 H 0.1015 0.4800 0.2088 0.118 Uiso 1 1 calc R . . . .
C27 C 0.0264(12) 0.5046(8) 0.2517(5) 0.134(7) Uani 1 1 d D U . . .
C28 C -0.0159(12) 0.5674(9) 0.2335(6) 0.185(11) Uani 1 1 d D U . . .
C29 C -0.087(2) 0.569(2) 0.2155(16) 0.42(6) Uani 0.629(11) 1 d D U P A 1
H29A H -0.1140 0.6096 0.2037 0.623 Uiso 0.629(11) 1 calc R . P A 1
H29B H -0.0736 0.5422 0.1954 0.623 Uiso 0.629(11) 1 calc R . P A 1
H29C H -0.1184 0.5549 0.2357 0.623 Uiso 0.629(11) 1 calc R . P A 1
C30 C -0.032(3) 0.6109(15) 0.2626(10) 0.186(18) Uani 0.629(11) 1 d D U P A 1
H30A H -0.0592 0.6513 0.2500 0.279 Uiso 0.629(11) 1 calc R . P A 1
H30B H -0.0619 0.5991 0.2844 0.279 Uiso 0.629(11) 1 calc R . P A 1
H30C H 0.0156 0.6104 0.2722 0.279 Uiso 0.629(11) 1 calc R . P A 1
C31 C 0.035(2) 0.5857(16) 0.2011(9) 0.194(19) Uani 0.629(11) 1 d D U P A 1
H31A H 0.0540 0.5545 0.1843 0.291 Uiso 0.629(11) 1 calc GR . P A 1
H31B H 0.0778 0.5907 0.2129 0.291 Uiso 0.629(11) 1 calc GR . P A 1
H31C H 0.0070 0.6236 0.1856 0.291 Uiso 0.629(11) 1 calc GR . P A 1
C29' C -0.0961(15) 0.5939(17) 0.2489(11) 0.140(19) Uani 0.371(11) 1 d D U P A 2
H29D H -0.1188 0.6346 0.2353 0.210 Uiso 0.371(11) 1 calc R . P A 2
H29E H -0.1255 0.5690 0.2443 0.210 Uiso 0.371(11) 1 calc R . P A 2
H29F H -0.0955 0.5949 0.2769 0.210 Uiso 0.371(11) 1 calc R . P A 2
C30' C 0.034(2) 0.5940(18) 0.2506(11) 0.145(19) Uani 0.371(11) 1 d D U P A 2
H30D H 0.0171 0.6374 0.2425 0.217 Uiso 0.371(11) 1 calc R . P A 2
H30E H 0.0317 0.5854 0.2791 0.217 Uiso 0.371(11) 1 calc R . P A 2
H30F H 0.0857 0.5764 0.2414 0.217 Uiso 0.371(11) 1 calc R . P A 2
C31' C -0.0180(17) 0.5809(15) 0.1894(6) 0.076(8) Uani 0.371(11) 1 d D U P A 2
H31D H 0.0253 0.5927 0.1794 0.114 Uiso 0.371(11) 1 calc GR . P A 2
H31E H -0.0642 0.6136 0.1816 0.114 Uiso 0.371(11) 1 calc GR . P A 2
H31F H -0.0165 0.5451 0.1788 0.114 Uiso 0.371(11) 1 calc GR . P A 2
C32 C 0.1545(10) 0.1624(6) 0.4433(3) 0.093(5) Uani 1 1 d . . . . .
H32 H 0.1796 0.1237 0.4567 0.111 Uiso 1 1 calc R . . . .
C33 C 0.1864(8) 0.1800(5) 0.4057(3) 0.076(3) Uani 1 1 d . . . . .
C34 C 0.1446(7) 0.2360(6) 0.3868(3) 0.073(3) Uani 1 1 d . . . . .
H34 H 0.1595 0.2498 0.3614 0.087 Uiso 1 1 calc R . . . .
C35 C 0.0798(6) 0.2727(6) 0.4051(3) 0.077(3) Uani 1 1 d . . . . .
C36 C 0.0578(8) 0.2498(8) 0.4410(4) 0.088(4) Uani 1 1 d . . . . .
H36 H 0.0142 0.2738 0.4532 0.106 Uiso 1 1 calc R . . . .
C37 C 0.2588(8) 0.1443(5) 0.3874(3) 0.077(3) Uani 1 1 d . . . . .
C38 C 0.3044(11) 0.0941(6) 0.4071(4) 0.109(6) Uani 1 1 d . . . . .
H38 H 0.2882 0.0809 0.4324 0.131 Uiso 1 1 calc R . . . .
C39 C 0.3764(11) 0.0584(6) 0.3929(4) 0.120(6) Uani 1 1 d D U . . .
C40 C 0.4033(12) -0.0043(8) 0.4170(5) 0.090(7) Uani 0.600(7) 1 d D U P B 1
C41 C 0.4224(18) 0.0067(13) 0.4566(7) 0.126(12) Uani 0.600(7) 1 d D U P B 1
H41A H 0.4479 -0.0318 0.4724 0.189 Uiso 0.600(7) 1 calc GR . P B 1
H41B H 0.3762 0.0277 0.4702 0.189 Uiso 0.600(7) 1 calc GR . P B 1
H41C H 0.4553 0.0310 0.4526 0.189 Uiso 0.600(7) 1 calc GR . P B 1
C42 C 0.3565(13) -0.0451(10) 0.4226(9) 0.116(10) Uani 0.600(7) 1 d D U P B 1
H42A H 0.3488 -0.0548 0.3972 0.175 Uiso 0.600(7) 1 calc GR . P B 1
H42B H 0.3079 -0.0249 0.4344 0.175 Uiso 0.600(7) 1 calc GR . P B 1
H42C H 0.3824 -0.0821 0.4396 0.175 Uiso 0.600(7) 1 calc GR . P B 1
C43 C 0.4754(13) -0.0374(13) 0.3963(7) 0.097(10) Uani 0.600(7) 1 d D U P B 1
H43A H 0.5080 -0.0687 0.4150 0.146 Uiso 0.600(7) 1 calc GR . P B 1
H43B H 0.5010 -0.0091 0.3850 0.146 Uiso 0.600(7) 1 calc GR . P B 1
H43C H 0.4635 -0.0557 0.3755 0.146 Uiso 0.600(7) 1 calc GR . P B 1
C40' C 0.4487(13) 0.0121(11) 0.4159(7) 0.065(6) Uani 0.400(7) 1 d D . P B 2
C41' C 0.494(2) 0.0395(16) 0.4364(11) 0.128(15) Uani 0.400(7) 1 d D U P B 2
H41D H 0.5198 0.0107 0.4584 0.191 Uiso 0.400(7) 1 calc GR . P B 2
H41E H 0.4609 0.0759 0.4458 0.191 Uiso 0.400(7) 1 calc GR . P B 2
H41F H 0.5316 0.0494 0.4180 0.191 Uiso 0.400(7) 1 calc GR . P B 2
C42' C 0.416(2) -0.026(2) 0.4465(13) 0.20(3) Uani 0.400(7) 1 d D U P B 2
H42D H 0.4567 -0.0584 0.4601 0.297 Uiso 0.400(7) 1 calc GR . P B 2
H42E H 0.3849 -0.0426 0.4339 0.297 Uiso 0.400(7) 1 calc GR . P B 2
H42F H 0.3852 -0.0008 0.4653 0.297 Uiso 0.400(7) 1 calc GR . P B 2
C43' C 0.500(3) -0.028(2) 0.3879(14) 0.112(19) Uani 0.400(7) 1 d D U P B 2
H43D H 0.5278 -0.0046 0.3710 0.168 Uiso 0.400(7) 1 calc GR . P B 2
H43E H 0.4707 -0.0410 0.3720 0.168 Uiso 0.400(7) 1 calc GR . P B 2
H43F H 0.5362 -0.0624 0.4029 0.168 Uiso 0.400(7) 1 calc GR . P B 2
C44 C 0.0378(6) 0.3303(7) 0.3833(3) 0.081(4) Uani 1 1 d . . . . .
C45 C -0.0170(7) 0.3694(8) 0.4022(4) 0.111(6) Uani 1 1 d . . . . .
H45 H -0.0234 0.3577 0.4293 0.133 Uiso 1 1 calc R . . . .
C46 C -0.0635(8) 0.4234(9) 0.3866(4) 0.124(8) Uani 1 1 d D . . . .
C47 C -0.1372(13) 0.4493(10) 0.4070(7) 0.095(8) Uani 0.629(11) 1 d D . P A 1
C48 C -0.1190(15) 0.5040(10) 0.4122(8) 0.098(8) Uani 0.629(11) 1 d D . P A 1
H48A H -0.0908 0.5153 0.3893 0.147 Uiso 0.629(11) 1 calc GR . P A 1
H48B H -0.0888 0.4952 0.4355 0.147 Uiso 0.629(11) 1 calc GR . P A 1
H48C H -0.1655 0.5370 0.4153 0.147 Uiso 0.629(11) 1 calc GR . P A 1
C49 C -0.1991(14) 0.4653(16) 0.3786(8) 0.152(15) Uani 0.629(11) 1 d D . P A 1
H49A H -0.2268 0.5083 0.3764 0.229 Uiso 0.629(11) 1 calc GR . P A 1
H49B H -0.2331 0.4428 0.3879 0.229 Uiso 0.629(11) 1 calc GR . P A 1
H49C H -0.1777 0.4552 0.3531 0.229 Uiso 0.629(11) 1 calc GR . P A 1
C50 C -0.1549(15) 0.4141(12) 0.4444(7) 0.135(12) Uani 0.629(11) 1 d D . P A 1
H50A H -0.2084 0.4307 0.4510 0.202 Uiso 0.629(11) 1 calc GR . P A 1
H50B H -0.1253 0.4168 0.4655 0.202 Uiso 0.629(11) 1 calc GR . P A 1
H50C H -0.1427 0.3721 0.4409 0.202 Uiso 0.629(11) 1 calc GR . P A 1
C47' C -0.1193(14) 0.4747(11) 0.4064(7) 0.070(9) Uani 0.371(11) 1 d D U P A 2
C48' C -0.1911(16) 0.4571(17) 0.4091(15) 0.118(17) Uani 0.371(11) 1 d D U P A 2
H48D H -0.2314 0.4895 0.3951 0.177 Uiso 0.371(11) 1 calc GR . P A 2
H48E H -0.2064 0.4500 0.4365 0.177 Uiso 0.371(11) 1 calc GR . P A 2
H48F H -0.1810 0.4205 0.3974 0.177 Uiso 0.371(11) 1 calc GR . P A 2
C49' C -0.100(2) 0.4725(18) 0.4494(8) 0.133(18) Uani 0.371(11) 1 d D U P A 2
H49D H -0.1458 0.4793 0.4657 0.200 Uiso 0.371(11) 1 calc GR . P A 2
H49E H -0.0781 0.5036 0.4510 0.200 Uiso 0.371(11) 1 calc GR . P A 2
H49F H -0.0641 0.4331 0.4586 0.200 Uiso 0.371(11) 1 calc GR . P A 2
C50' C -0.1436(15) 0.5421(12) 0.3886(8) 0.073(9) Uani 0.371(11) 1 d D U P A 2
H50D H -0.1005 0.5561 0.3870 0.109 Uiso 0.371(11) 1 calc GR . P A 2
H50E H -0.1830 0.5655 0.4052 0.109 Uiso 0.371(11) 1 calc GR . P A 2
H50F H -0.1628 0.5471 0.3625 0.109 Uiso 0.371(11) 1 calc GR . P A 2
C51 C 0.5950(5) 0.4259(4) 0.2271(3) 0.054(2) Uani 1 1 d . . . . .
H51 H 0.6392 0.4027 0.2148 0.065 Uiso 1 1 calc R . . . .
C52 C 0.5720(6) 0.4029(5) 0.2632(3) 0.065(3) Uani 1 1 d . . . . .
C53 C 0.5087(5) 0.4362(4) 0.2817(3) 0.060(2) Uani 1 1 d . . . . .
H53 H 0.4929 0.4210 0.3065 0.072 Uiso 1 1 calc R . . . .
C54 C 0.4688(5) 0.4921(4) 0.2633(3) 0.054(2) Uani 1 1 d . . . . .
C55 C 0.4943(5) 0.5119(4) 0.2270(3) 0.0486(19) Uani 1 1 d . . . . .
H55 H 0.4664 0.5503 0.2141 0.058 Uiso 1 1 calc R . . . .
C56 C 0.6172(8) 0.3402(6) 0.2839(3) 0.086(4) Uani 1 1 d . . . . .
C57 C 0.6768(9) 0.3054(6) 0.2647(4) 0.102(5) Uani 0.600(7) 1 d . U P C 1
H57 H 0.7008 0.3228 0.2435 0.122 Uiso 0.600(7) 1 calc R . P C 1
C58 C 0.7040(12) 0.2387(10) 0.2777(6) 0.079(6) Uani 0.600(7) 1 d D U P C 1
C59 C 0.7670(14) 0.2018(10) 0.2542(6) 0.122(10) Uani 0.600(7) 1 d D U P C 1
C60 C 0.8347(15) 0.2224(14) 0.2574(10) 0.141(15) Uani 0.600(7) 1 d D U P C 1
H60A H 0.8207 0.2544 0.2737 0.211 Uiso 0.600(7) 1 calc GR . P C 1
H60B H 0.8501 0.2373 0.2314 0.211 Uiso 0.600(7) 1 calc GR . P C 1
H60C H 0.8763 0.1885 0.2692 0.211 Uiso 0.600(7) 1 calc GR . P C 1
C61 C 0.7889(15) 0.1361(9) 0.2697(7) 0.096(8) Uani 0.600(7) 1 d D U P C 1
H61A H 0.8287 0.1134 0.2530 0.144 Uiso 0.600(7) 1 calc GR . P C 1
H61B H 0.7453 0.1229 0.2699 0.144 Uiso 0.600(7) 1 calc GR . P C 1
H61C H 0.8070 0.1292 0.2963 0.144 Uiso 0.600(7) 1 calc GR . P C 1
C62 C 0.7458(19) 0.2117(14) 0.2113(6) 0.144(13) Uani 0.600(7) 1 d D U P C 1
H62A H 0.7763 0.1771 0.1990 0.215 Uiso 0.600(7) 1 calc GR . P C 1
H62B H 0.7549 0.2479 0.1978 0.215 Uiso 0.600(7) 1 calc GR . P C 1
H62C H 0.6927 0.2164 0.2098 0.215 Uiso 0.600(7) 1 calc GR . P C 1
O17 O 0.7048(13) 0.2224(16) 0.3127(10) 0.099(9) Uani 0.600(7) 1 d . U P C 1
C57' C 0.6768(9) 0.3054(6) 0.2647(4) 0.102(5) Uani 0.400(7) 1 d . U P C 2
H57' H 0.6780 0.3154 0.2372 0.122 Uiso 0.400(7) 1 calc R . P C 2
C58' C 0.7396(13) 0.2540(10) 0.2817(8) 0.052(5) Uani 0.400(7) 1 d D U P C 2
C59' C 0.8046(11) 0.2168(10) 0.2588(6) 0.052(6) Uani 0.400(7) 1 d D U P C 2
C60' C 0.793(2) 0.1590(13) 0.2533(10) 0.103(13) Uani 0.400(7) 1 d D U P C 2
H60D H 0.7840 0.1599 0.2258 0.154 Uiso 0.400(7) 1 calc GR . P C 2
H60E H 0.7488 0.1551 0.2690 0.154 Uiso 0.400(7) 1 calc GR . P C 2
H60F H 0.8369 0.1249 0.2617 0.154 Uiso 0.400(7) 1 calc GR . P C 2
C61' C 0.8712(13) 0.2019(16) 0.2856(8) 0.086(10) Uani 0.400(7) 1 d D U P C 2
H61D H 0.8623 0.1786 0.3101 0.129 Uiso 0.400(7) 1 calc GR . P C 2
H61E H 0.8767 0.2391 0.2908 0.129 Uiso 0.400(7) 1 calc GR . P C 2
H61F H 0.9170 0.1785 0.2728 0.129 Uiso 0.400(7) 1 calc GR . P C 2
C62' C 0.8187(17) 0.2523(14) 0.2207(8) 0.101(12) Uani 0.400(7) 1 d D U P C 2
H62D H 0.8714 0.2358 0.2126 0.152 Uiso 0.400(7) 1 calc GR . P C 2
H62E H 0.8072 0.2943 0.2241 0.152 Uiso 0.400(7) 1 calc GR . P C 2
H62F H 0.7867 0.2498 0.2007 0.152 Uiso 0.400(7) 1 calc GR . P C 2
O17' O 0.7327(17) 0.230(2) 0.3138(15) 0.086(11) Uani 0.400(7) 1 d . . P C 2
C63 C 0.3969(5) 0.5259(4) 0.2834(3) 0.052(2) Uani 1 1 d . . . . .
C64 C 0.3484(6) 0.5757(5) 0.2645(3) 0.069(3) Uani 1 1 d . . . . .
H64 H 0.3629 0.5896 0.2390 0.083 Uiso 1 1 calc R . . . .
C65 C 0.2813(7) 0.6079(6) 0.2782(3) 0.082(4) Uani 1 1 d . U . . .
C66 C 0.2319(8) 0.6661(7) 0.2553(4) 0.111(6) Uani 1 1 d D U . . .
C67 C 0.1678(9) 0.6993(7) 0.2799(4) 0.103(5) Uani 1 1 d . . . . .
H67A H 0.1371 0.6741 0.2894 0.155 Uiso 1 1 calc GR . . . .
H67B H 0.1372 0.7362 0.2644 0.155 Uiso 1 1 calc GR . . . .
H67C H 0.1874 0.7093 0.3022 0.155 Uiso 1 1 calc GR . . . .
C68 C 0.2772(12) 0.7109(8) 0.2455(9) 0.201(13) Uani 1 1 d D U . . .
H68A H 0.3075 0.7078 0.2678 0.301 Uiso 1 1 calc GR . . . .
H68B H 0.2422 0.7519 0.2400 0.301 Uiso 1 1 calc GR . . . .
H68C H 0.3099 0.7010 0.2227 0.301 Uiso 1 1 calc GR . . . .
C69 C 0.2055(15) 0.6504(13) 0.2212(6) 0.245(16) Uani 1 1 d . U . . .
H69A H 0.2141 0.6760 0.1977 0.367 Uiso 1 1 calc GR . . . .
H69B H 0.1518 0.6563 0.2245 0.367 Uiso 1 1 calc GR . . . .
H69C H 0.2329 0.6083 0.2187 0.367 Uiso 1 1 calc GR . . . .
C70 C 0.4632(7) 0.2799(4) 0.4799(3) 0.063(3) Uani 1 1 d . . . . .
H70 H 0.4956 0.2438 0.4933 0.076 Uiso 1 1 calc R . . . .
C71 C 0.4771(7) 0.2960(4) 0.4407(3) 0.063(2) Uani 1 1 d . . . . .
C72 C 0.4299(5) 0.3492(4) 0.4221(3) 0.053(2) Uani 1 1 d . . . . .
H72 H 0.4399 0.3623 0.3956 0.063 Uiso 1 1 calc R . . . .
C73 C 0.3688(5) 0.3834(4) 0.4411(3) 0.054(2) Uani 1 1 d . . . . .
C74 C 0.3596(6) 0.3648(4) 0.4810(3) 0.056(2) Uani 1 1 d . . . . .
H74 H 0.3196 0.3894 0.4952 0.067 Uiso 1 1 calc R . . . .
C75 C 0.5442(8) 0.2589(6) 0.4190(3) 0.079(3) Uani 1 1 d . . . . .
C76 C 0.5797(11) 0.1995(8) 0.4311(5) 0.126(6) Uani 0.600(7) 1 d . U P C 1
H76 H 0.5784 0.1873 0.4584 0.151 Uiso 0.600(7) 1 calc R . P C 1
C77 C 0.6186(18) 0.1533(11) 0.4084(8) 0.101(7) Uani 0.600(7) 1 d D U P C 1
C78 C 0.6837(18) 0.0966(14) 0.4236(9) 0.240(18) Uani 0.600(7) 1 d D . P C 1
C79 C 0.6571(18) 0.0736(15) 0.4636(8) 0.146(13) Uani 0.600(7) 1 d D U P C 1
H79A H 0.6604 0.0988 0.4825 0.219 Uiso 0.600(7) 1 calc R . P C 1
H79B H 0.6051 0.0752 0.4623 0.219 Uiso 0.600(7) 1 calc R . P C 1
H79C H 0.6889 0.0322 0.4717 0.219 Uiso 0.600(7) 1 calc R . P C 1
C80 C 0.678(2) 0.0569(14) 0.3947(9) 0.146(14) Uani 0.600(7) 1 d D U P C 1
H80A H 0.7084 0.0153 0.4036 0.219 Uiso 0.600(7) 1 calc GR . P C 1
H80B H 0.6968 0.0701 0.3691 0.219 Uiso 0.600(7) 1 calc GR . P C 1
H80C H 0.6258 0.0596 0.3929 0.219 Uiso 0.600(7) 1 calc GR . P C 1
C81 C 0.767(2) 0.089(2) 0.4276(14) 0.24(2) Uani 0.600(7) 1 d D U P C 1
H81A H 0.7719 0.1142 0.4461 0.367 Uiso 0.600(7) 1 calc R . P C 1
H81B H 0.7951 0.0468 0.4371 0.367 Uiso 0.600(7) 1 calc R . P C 1
H81C H 0.7882 0.1006 0.4021 0.367 Uiso 0.600(7) 1 calc R . P C 1
O21 O 0.6550(15) 0.1741(8) 0.3804(6) 0.118(9) Uani 0.600(7) 1 d . . P C 1
C76' C 0.5797(11) 0.1995(8) 0.4311(5) 0.126(6) Uani 0.400(7) 1 d . . P C 2
H76' H 0.5550 0.1769 0.4484 0.151 Uiso 0.400(7) 1 calc R . P C 2
C77' C 0.6620(14) 0.1691(11) 0.4161(8) 0.065(7) Uani 0.400(7) 1 d D . P C 2
C78' C 0.6960(19) 0.1020(13) 0.4309(10) 0.240(18) Uani 0.400(7) 1 d D U P C 2
C79' C 0.7201(12) 0.0687(12) 0.4719(7) 0.062(6) Uani 0.400(7) 1 d D U P C 2
H79D H 0.6777 0.0801 0.4903 0.094 Uiso 0.400(7) 1 calc GR . P C 2
H79E H 0.7615 0.0795 0.4800 0.094 Uiso 0.400(7) 1 calc GR . P C 2
H79F H 0.7363 0.0255 0.4715 0.094 Uiso 0.400(7) 1 calc GR . P C 2
C80' C 0.6282(16) 0.0864(11) 0.4211(8) 0.068(7) Uani 0.400(7) 1 d D U P C 2
H80D H 0.5823 0.1202 0.4241 0.102 Uiso 0.400(7) 1 calc GR . P C 2
H80E H 0.6256 0.0509 0.4387 0.102 Uiso 0.400(7) 1 calc GR . P C 2
H80F H 0.6333 0.0782 0.3941 0.102 Uiso 0.400(7) 1 calc GR . P C 2
C81' C 0.761(2) 0.076(4) 0.4030(12) 0.24(2) Uani 0.400(7) 1 d D . P C 2
H81D H 0.8047 0.0862 0.4091 0.367 Uiso 0.400(7) 1 calc R . P C 2
H81E H 0.7737 0.0328 0.4059 0.367 Uiso 0.400(7) 1 calc R . P C 2
H81F H 0.7463 0.0938 0.3761 0.367 Uiso 0.400(7) 1 calc R . P C 2
O21' O 0.6933(13) 0.1885(11) 0.3848(9) 0.073(7) Uani 0.400(7) 1 d . . P C 2
C82 C 0.3195(6) 0.4407(5) 0.4193(3) 0.059(2) Uani 1 1 d . . . . .
C83 C 0.2457(6) 0.4660(6) 0.4316(3) 0.072(3) Uani 1 1 d . . . . .
H83 H 0.2284 0.4477 0.4550 0.087 Uiso 1 1 calc R . . . .
C84 C 0.1952(6) 0.5181(7) 0.4107(4) 0.092(5) Uani 1 1 d . . . . .
C85 C 0.1140(8) 0.5449(9) 0.4250(5) 0.123(8) Uani 1 1 d D . . . .
C86 C 0.0646(8) 0.5611(10) 0.3908(5) 0.125(7) Uani 1 1 d . . . . .
H86A H 0.0477 0.5275 0.3883 0.188 Uiso 1 1 calc GR . . . .
H86B H 0.0926 0.5700 0.3671 0.188 Uiso 1 1 calc GR . . . .
H86C H 0.0211 0.5964 0.3944 0.188 Uiso 1 1 calc GR . . . .
C87 C 0.0883(9) 0.5016(10) 0.4545(6) 0.149(9) Uani 1 1 d . U . . .
H87A H 0.0335 0.5150 0.4557 0.224 Uiso 1 1 calc GR . . . .
H87B H 0.1072 0.5004 0.4801 0.224 Uiso 1 1 calc GR . . . .
H87C H 0.1077 0.4616 0.4467 0.224 Uiso 1 1 calc GR . . . .
C88 C 0.1095(11) 0.6025(11) 0.4418(8) 0.175(11) Uani 1 1 d D U . . .
H88A H 0.0910 0.6375 0.4218 0.262 Uiso 1 1 calc GR . . . .
H88B H 0.1594 0.5993 0.4496 0.262 Uiso 1 1 calc GR . . . .
H88C H 0.0752 0.6069 0.4645 0.262 Uiso 1 1 calc GR . . . .
C89 C 0.2607(7) 0.3069(5) 0.0734(3) 0.065(2) Uani 1 1 d . . . . .
C90 C 0.1915(6) 0.3324(5) 0.0931(3) 0.061(2) Uani 1 1 d . . . . .
C91 C 0.1657(6) 0.3968(5) 0.0818(3) 0.065(3) Uani 1 1 d . . . . .
C92 C 0.2214(7) 0.4105(6) 0.0527(3) 0.065(3) Uani 1 1 d . . . . .
C93 C 0.2809(7) 0.3549(6) 0.0497(4) 0.075(3) Uani 1 1 d . . . . .
C94 C 0.3072(9) 0.2416(7) 0.0774(5) 0.101(5) Uani 1 1 d . . . . .
H94A H 0.3195 0.2266 0.1048 0.152 Uiso 1 1 calc GR . . . .
H94B H 0.3535 0.2367 0.0618 0.152 Uiso 1 1 calc GR . . . .
H94C H 0.2788 0.2191 0.0682 0.152 Uiso 1 1 calc GR . . . .
C95 C 0.1538(8) 0.2995(7) 0.1200(4) 0.088(4) Uani 1 1 d . . . . .
H95A H 0.1026 0.3254 0.1250 0.132 Uiso 1 1 calc GR . . . .
H95B H 0.1808 0.2856 0.1445 0.132 Uiso 1 1 calc GR . . . .
H95C H 0.1521 0.2649 0.1089 0.132 Uiso 1 1 calc GR . . . .
C96 C 0.0975(7) 0.4391(8) 0.0926(5) 0.103(5) Uani 1 1 d . . . . .
H96A H 0.0667 0.4573 0.0696 0.155 Uiso 1 1 calc GR . . . .
H96B H 0.1081 0.4703 0.1038 0.155 Uiso 1 1 calc GR . . . .
H96C H 0.0705 0.4189 0.1119 0.155 Uiso 1 1 calc GR . . . .
C97 C 0.2212(9) 0.4676(6) 0.0318(4) 0.096(4) Uani 1 1 d . . . . .
H97A H 0.2706 0.4716 0.0333 0.143 Uiso 1 1 calc GR . . . .
H97B H 0.1832 0.4999 0.0433 0.143 Uiso 1 1 calc GR . . . .
H97C H 0.2098 0.4701 0.0044 0.143 Uiso 1 1 calc GR . . . .
C98 C 0.3464(9) 0.3476(8) 0.0221(4) 0.096(4) Uani 1 1 d . . . . .
H98A H 0.3310 0.3473 -0.0041 0.144 Uiso 1 1 calc GR . . . .
H98B H 0.3859 0.3097 0.0306 0.144 Uiso 1 1 calc GR . . . .
H98C H 0.3655 0.3809 0.0217 0.144 Uiso 1 1 calc GR . . . .
C99 C 0.6127(5) 0.5643(4) 0.1033(3) 0.055(2) Uani 1 1 d . . . . .
C100 C 0.6155(6) 0.5842(4) 0.1398(3) 0.059(2) Uani 1 1 d . . . . .
C101 C 0.6716(6) 0.5381(5) 0.1627(3) 0.062(2) Uani 1 1 d . . . . .
C102 C 0.7042(4) 0.4899(4) 0.1421(3) 0.054(2) Uani 1 1 d . . . . .
C103 C 0.6683(5) 0.5063(4) 0.1037(3) 0.055(2) Uani 1 1 d . . . . .
C104 C 0.5633(6) 0.5970(5) 0.0710(3) 0.068(3) Uani 1 1 d . . . . .
H10A H 0.5120 0.5979 0.0781 0.103 Uiso 1 1 calc GR . . . .
H10B H 0.5804 0.5770 0.0479 0.103 Uiso 1 1 calc GR . . . .
H10C H 0.5646 0.6381 0.0653 0.103 Uiso 1 1 calc GR . . . .
C105 C 0.5684(9) 0.6445(5) 0.1509(5) 0.091(4) Uani 1 1 d . . . . .
H10D H 0.5855 0.6758 0.1357 0.136 Uiso 1 1 calc GR . . . .
H10E H 0.5733 0.6444 0.1787 0.136 Uiso 1 1 calc GR . . . .
H10F H 0.5158 0.6522 0.1453 0.136 Uiso 1 1 calc GR . . . .
C106 C 0.6943(8) 0.5420(6) 0.2026(3) 0.078(3) Uani 1 1 d . . . . .
H10G H 0.7064 0.5026 0.2186 0.117 Uiso 1 1 calc GR . . . .
H10H H 0.6529 0.5709 0.2150 0.117 Uiso 1 1 calc GR . . . .
H10I H 0.7383 0.5550 0.2001 0.117 Uiso 1 1 calc GR . . . .
C107 C 0.7641(7) 0.4304(7) 0.1548(5) 0.097(5) Uani 1 1 d . . . . .
H10J H 0.8072 0.4251 0.1367 0.146 Uiso 1 1 calc GR . . . .
H10K H 0.7439 0.3978 0.1549 0.146 Uiso 1 1 calc GR . . . .
H10L H 0.7799 0.4298 0.1811 0.146 Uiso 1 1 calc GR . . . .
C108 C 0.6846(7) 0.4695(6) 0.0731(4) 0.077(3) Uani 1 1 d . . . . .
H10M H 0.6396 0.4791 0.0578 0.115 Uiso 1 1 calc GR . . . .
H10N H 0.7003 0.4272 0.0846 0.115 Uiso 1 1 calc GR . . . .
H10O H 0.7249 0.4772 0.0561 0.115 Uiso 1 1 calc GR . . . .
C109 C -0.0220(12) 0.1790(10) 0.5643(5) 0.115(6) Uani 1 1 d . . . . .
C110 C -0.0606(12) 0.1978(11) 0.5257(5) 0.121(7) Uani 1 1 d . . . . .
C111 C -0.0290(11) 0.1465(9) 0.5063(5) 0.108(5) Uani 1 1 d . U . . .
C112 C 0.0237(12) 0.1000(9) 0.5283(5) 0.118(7) Uani 1 1 d . . . . .
C113 C 0.0274(12) 0.1208(10) 0.5643(4) 0.109(6) Uani 1 1 d . . . . .
C114 C -0.0324(10) 0.2185(10) 0.5955(5) 0.122(7) Uani 1 1 d . . . . .
H11A H 0.0041 0.1980 0.6159 0.183 Uiso 1 1 calc GR . . . .
H11B H -0.0832 0.2270 0.6067 0.183 Uiso 1 1 calc GR . . . .
H11C H -0.0247 0.2562 0.5840 0.183 Uiso 1 1 calc GR . . . .
C115 C -0.1131(12) 0.2556(10) 0.5150(6) 0.138(8) Uani 1 1 d . . . . .
H11D H -0.1293 0.2591 0.4884 0.207 Uiso 1 1 calc GR . . . .
H11E H -0.0896 0.2859 0.5162 0.207 Uiso 1 1 calc GR . . . .
H11F H -0.1565 0.2619 0.5329 0.207 Uiso 1 1 calc GR . . . .
C116 C -0.0502(13) 0.1424(12) 0.4667(5) 0.150(9) Uani 1 1 d . . . . .
H11G H -0.0106 0.1103 0.4557 0.225 Uiso 1 1 calc GR . . . .
H11H H -0.0567 0.1805 0.4498 0.225 Uiso 1 1 calc GR . . . .
H11I H -0.0972 0.1335 0.4686 0.225 Uiso 1 1 calc GR . . . .
C117 C 0.0709(14) 0.0393(9) 0.5181(6) 0.143(9) Uani 1 1 d . . . . .
H11J H 0.0454 0.0101 0.5275 0.214 Uiso 1 1 calc GR . . . .
H11K H 0.1196 0.0266 0.5304 0.214 Uiso 1 1 calc GR . . . .
H11L H 0.0782 0.0418 0.4898 0.214 Uiso 1 1 calc GR . . . .
C118 C 0.0833(12) 0.0817(9) 0.5973(5) 0.132(8) Uani 1 1 d . . . . .
H11M H 0.0859 0.1069 0.6163 0.198 Uiso 1 1 calc GR . . . .
H11N H 0.1332 0.0645 0.5857 0.198 Uiso 1 1 calc GR . . . .
H11O H 0.0656 0.0494 0.6103 0.198 Uiso 1 1 calc GR . . . .
C119 C 0.4160(6) 0.3515(5) 0.5909(3) 0.060(2) Uani 1 1 d . . . . .
C120 C 0.3863(8) 0.3149(6) 0.6180(4) 0.076(3) Uani 1 1 d . . . . .
C121 C 0.4297(11) 0.2566(6) 0.6181(3) 0.098(5) Uani 1 1 d . . . . .
C122 C 0.4926(9) 0.2557(6) 0.5917(4) 0.097(5) Uani 1 1 d D . . . .
C123 C 0.4832(7) 0.3164(7) 0.5763(4) 0.082(3) Uani 1 1 d . . . . .
C124 C 0.3829(12) 0.4202(6) 0.5816(6) 0.125(7) Uani 1 1 d . . . . .
H12A H 0.3900 0.4381 0.6038 0.187 Uiso 1 1 calc GR . . . .
H12B H 0.3293 0.4319 0.5767 0.187 Uiso 1 1 calc GR . . . .
H12C H 0.4085 0.4342 0.5585 0.187 Uiso 1 1 calc GR . . . .
C125 C 0.3149(10) 0.3361(9) 0.6401(6) 0.124(7) Uani 1 1 d . . . . .
H12D H 0.2805 0.3165 0.6337 0.186 Uiso 1 1 calc GR . . . .
H12E H 0.2925 0.3795 0.6333 0.186 Uiso 1 1 calc GR . . . .
H12F H 0.3246 0.3262 0.6681 0.186 Uiso 1 1 calc GR . . . .
C126 C 0.4077(14) 0.2038(9) 0.6419(5) 0.149(8) Uani 1 1 d . U . . .
H12G H 0.3995 0.2096 0.6693 0.224 Uiso 1 1 calc GR . . . .
H12H H 0.4482 0.1660 0.6397 0.224 Uiso 1 1 calc GR . . . .
H12I H 0.3617 0.2026 0.6316 0.224 Uiso 1 1 calc GR . . . .
C127 C 0.5441(15) 0.1925(10) 0.5873(8) 0.210(13) Uani 1 1 d D U . . .
H12J H 0.5141 0.1684 0.5823 0.315 Uiso 1 1 calc GR . . . .
H12K H 0.5719 0.1743 0.6113 0.315 Uiso 1 1 calc GR . . . .
H12L H 0.5795 0.1943 0.5655 0.315 Uiso 1 1 calc GR . . . .
C128 C 0.5350(9) 0.3380(11) 0.5471(6) 0.141(8) Uani 1 1 d . U . . .
H12M H 0.5058 0.3653 0.5255 0.211 Uiso 1 1 calc GR . . . .
H12N H 0.5721 0.3036 0.5370 0.211 Uiso 1 1 calc GR . . . .
H12O H 0.5608 0.3589 0.5599 0.211 Uiso 1 1 calc GR . . . .
Rh5 Rh 0.05201(4) 0.96437(4) 0.22635(2) 0.0546(2) Uani 1 1 d . . . . .
Rh6 Rh -0.27275(4) 0.84329(3) 0.18247(2) 0.0547(2) Uani 1 1 d . . . . .
Cu5 Cu -0.01553(8) 1.20128(6) 0.01629(5) 0.0635(4) Uani 1 1 d . . . . .
Cu6 Cu 0.30005(8) 0.91264(6) 0.01987(4) 0.0572(4) Uani 1 1 d . . . . .
Cl5 Cl -0.22482(13) 1.03754(10) 0.19415(10) 0.0714(7) Uani 1 1 d . . . . .
Cl6 Cl 0.00740(18) 0.77531(12) 0.20098(13) 0.0977(12) Uani 1 1 d . . . . .
N5 N 0.0659(5) 0.9873(4) 0.1660(2) 0.0563(18) Uani 1 1 d . . . . .
N6 N 0.2399(5) 1.1344(3) -0.1242(2) 0.0542(19) Uani 1 1 d . . . . .
C129 C -0.0317(5) 0.8927(4) 0.2077(3) 0.0460(18) Uani 1 1 d . . . . .
C130 C -0.0892(4) 0.9552(4) 0.2080(2) 0.0421(16) Uani 1 1 d . . . . .
C131 C -0.1619(5) 0.9650(4) 0.1990(3) 0.0493(19) Uani 1 1 d . . . . .
C132 C -0.1877(5) 0.9187(3) 0.1958(2) 0.0433(17) Uani 1 1 d . . . . .
C133 C -0.1304(5) 0.8551(3) 0.1971(2) 0.0468(19) Uani 1 1 d . . . . .
C134 C -0.0564(6) 0.8456(4) 0.2016(3) 0.056(2) Uani 1 1 d . . . . .
C135 C 0.0232(5) 1.0407(4) 0.1456(3) 0.056(2) Uani 1 1 d . . . . .
H135 H -0.0161 1.0671 0.1591 0.067 Uiso 1 1 calc R . . . .
C136 C 0.0344(6) 1.0577(4) 0.1065(3) 0.057(2) Uani 1 1 d . . . . .
C137 C 0.0934(5) 1.0192(4) 0.0871(3) 0.0504(19) Uani 1 1 d . . . . .
H137 H 0.1046 1.0307 0.0606 0.061 Uiso 1 1 calc R . . . .
C138 C 0.1363(5) 0.9634(4) 0.1068(3) 0.0519(19) Uani 1 1 d . . . . .
C139 C 0.1194(5) 0.9509(4) 0.1468(3) 0.0508(19) Uani 1 1 d . . . . .
H139 H 0.1486 0.9137 0.1607 0.061 Uiso 1 1 calc R . . . .
C140 C -0.0094(6) 1.1157(4) 0.0840(3) 0.061(2) Uani 1 1 d . . . . .
C141 C -0.0817(6) 1.1452(5) 0.0968(3) 0.062(2) Uani 1 1 d . . . . .
H141 H -0.0999 1.1287 0.1206 0.074 Uiso 1 1 calc R . . . .
C142 C -0.1280(6) 1.1974(5) 0.0765(4) 0.068(3) Uani 1 1 d . . . . .
C143 C -0.2081(8) 1.2255(7) 0.0893(5) 0.090(4) Uani 1 1 d . . . . .
C144 C -0.2138(10) 1.2833(7) 0.1065(7) 0.124(7) Uani 1 1 d . . . . .
H14A H -0.1970 1.3104 0.0867 0.185 Uiso 1 1 calc GR . . . .
H14B H -0.1821 1.2723 0.1293 0.185 Uiso 1 1 calc GR . . . .
H14C H -0.2659 1.3033 0.1142 0.185 Uiso 1 1 calc GR . . . .
C145 C -0.2586(8) 1.2402(11) 0.0556(6) 0.140(8) Uani 1 1 d . U . . .
H14D H -0.2424 1.2658 0.0345 0.210 Uiso 1 1 calc GR . . . .
H14E H -0.3101 1.2612 0.0638 0.210 Uiso 1 1 calc GR . . . .
H14F H -0.2565 1.2031 0.0464 0.210 Uiso 1 1 calc GR . . . .
C146 C -0.2379(11) 1.1857(9) 0.1217(7) 0.155(9) Uani 1 1 d . U . . .
H14G H -0.2927 1.1988 0.1211 0.233 Uiso 1 1 calc GR . . . .
H14H H -0.2226 1.1894 0.1472 0.233 Uiso 1 1 calc GR . . . .
H14I H -0.2171 1.1438 0.1173 0.233 Uiso 1 1 calc GR . . . .
C147 C 0.2002(5) 0.9221(4) 0.0853(3) 0.0479(18) Uani 1 1 d . . . . .
C148 C 0.2255(5) 0.8623(4) 0.0972(3) 0.054(2) Uani 1 1 d . . . . .
H148 H 0.2037 0.8475 0.1203 0.065 Uiso 1 1 calc R . . . .
C149 C 0.2805(6) 0.8213(5) 0.0783(3) 0.065(3) Uani 1 1 d . . . . .
C150 C 0.3018(8) 0.7534(5) 0.0919(4) 0.096(4) Uani 1 1 d D . . . .
C151 C 0.2350(11) 0.7360(8) 0.1066(9) 0.104(9) Uani 0.63(3) 1 d D . P D 1
H15A H 0.1906 0.7630 0.0926 0.156 Uiso 0.63(3) 1 calc GR . P D 1
H15B H 0.2273 0.7387 0.1345 0.156 Uiso 0.63(3) 1 calc GR . P D 1
H15C H 0.2433 0.6948 0.1024 0.156 Uiso 0.63(3) 1 calc GR . P D 1
C152 C 0.3469(18) 0.7174(11) 0.0606(7) 0.130(14) Uani 0.63(3) 1 d D . P D 1
H15D H 0.3242 0.6878 0.0563 0.195 Uiso 0.63(3) 1 calc GR . P D 1
H15E H 0.3985 0.6968 0.0691 0.195 Uiso 0.63(3) 1 calc GR . P D 1
H15F H 0.3469 0.7445 0.0363 0.195 Uiso 0.63(3) 1 calc GR . P D 1
C153 C 0.3589(14) 0.7396(12) 0.1260(8) 0.142(13) Uani 0.63(3) 1 d D U P D 1
H15G H 0.3461 0.7744 0.1399 0.214 Uiso 0.63(3) 1 calc GR . P D 1
H15H H 0.4099 0.7313 0.1151 0.214 Uiso 0.63(3) 1 calc GR . P D 1
H15I H 0.3559 0.7047 0.1442 0.214 Uiso 0.63(3) 1 calc GR . P D 1
C251 C 0.274(2) 0.7268(15) 0.0606(9) 0.102(14) Uani 0.37(3) 1 d D U P D 2
H25A H 0.3027 0.7303 0.0363 0.152 Uiso 0.37(3) 1 calc GR . P D 2
H25B H 0.2208 0.7488 0.0561 0.152 Uiso 0.37(3) 1 calc GR . P D 2
H25C H 0.2809 0.6845 0.0697 0.152 Uiso 0.37(3) 1 calc GR . P D 2
C252 C 0.3871(11) 0.7266(19) 0.0908(13) 0.111(16) Uani 0.37(3) 1 d D U P D 2
H25D H 0.4062 0.7229 0.1168 0.167 Uiso 0.37(3) 1 calc GR . P D 2
H25E H 0.4078 0.7528 0.0723 0.167 Uiso 0.37(3) 1 calc GR . P D 2
H25F H 0.4021 0.6870 0.0825 0.167 Uiso 0.37(3) 1 calc GR . P D 2
C253 C 0.269(2) 0.7381(15) 0.1316(8) 0.097(14) Uani 0.37(3) 1 d D U P D 2
H25G H 0.2148 0.7559 0.1313 0.146 Uiso 0.37(3) 1 calc R . P D 2
H25H H 0.2835 0.6945 0.1381 0.146 Uiso 0.37(3) 1 calc R . P D 2
H25I H 0.2892 0.7539 0.1510 0.146 Uiso 0.37(3) 1 calc R . P D 2
C154 C 0.1785(6) 1.1712(4) -0.1058(3) 0.056(2) Uani 1 1 d . . . . .
H154 H 0.1549 1.2112 -0.1176 0.067 Uiso 1 1 calc R . . . .
C155 C 0.1513(6) 1.1509(4) -0.0710(3) 0.057(2) Uani 1 1 d . . . . .
C156 C 0.1870(6) 1.0941(4) -0.0522(3) 0.057(2) Uani 1 1 d . . . . .
H156 H 0.1694 1.0809 -0.0273 0.069 Uiso 1 1 calc R . . . .
C157 C 0.2472(6) 1.0571(4) -0.0695(3) 0.056(2) Uani 1 1 d . . . . .
C158 C 0.2729(6) 1.0787(4) -0.1056(3) 0.060(2) Uani 1 1 d . . . . .
H158 H 0.3155 1.0530 -0.1176 0.072 Uiso 1 1 calc R . . . .
C159 C 0.0804(6) 1.1904(4) -0.0512(3) 0.057(2) Uani 1 1 d . . . . .
C160 C 0.0353(7) 1.2445(5) -0.0710(4) 0.069(3) Uani 1 1 d . . . . .
H160 H 0.0504 1.2572 -0.0966 0.083 Uiso 1 1 calc R . . . .
C161 C -0.0317(6) 1.2814(4) -0.0551(4) 0.060(3) Uani 1 1 d . . . . .
C162 C -0.0750(7) 1.3404(5) -0.0801(4) 0.075(3) Uani 1 1 d . . . . .
C163 C -0.1481(9) 1.3703(6) -0.0579(5) 0.108(5) Uani 1 1 d . . . . .
H16A H -0.1621 1.3397 -0.0399 0.162 Uiso 1 1 calc GR . . . .
H16B H -0.1882 1.3910 -0.0765 0.162 Uiso 1 1 calc GR . . . .
H16C H -0.1406 1.3993 -0.0432 0.162 Uiso 1 1 calc GR . . . .
C164 C -0.0246(12) 1.3818(7) -0.0827(7) 0.150(9) Uani 1 1 d . . . . .
H16D H 0.0102 1.3677 -0.0610 0.225 Uiso 1 1 calc GR . . . .
H16E H -0.0567 1.4231 -0.0812 0.225 Uiso 1 1 calc GR . . . .
H16F H 0.0038 1.3801 -0.1074 0.225 Uiso 1 1 calc GR . . . .
C165 C -0.0923(10) 1.3266(7) -0.1204(5) 0.118(6) Uani 1 1 d . . . . .
H16G H -0.0527 1.3300 -0.1394 0.177 Uiso 1 1 calc GR . . . .
H16H H -0.1405 1.3554 -0.1296 0.177 Uiso 1 1 calc GR . . . .
H16I H -0.0946 1.2860 -0.1173 0.177 Uiso 1 1 calc GR . . . .
C166 C 0.2842(6) 0.9947(4) -0.0499(3) 0.054(2) Uani 1 1 d . . . . .
C167 C 0.3336(7) 0.9519(5) -0.0711(3) 0.070(3) Uani 1 1 d . . . . .
H167 H 0.3382 0.9624 -0.0984 0.084 Uiso 1 1 calc R . . . .
C168 C 0.3752(6) 0.8964(4) -0.0547(3) 0.057(2) Uani 1 1 d . . . . .
C169 C 0.4381(7) 0.8589(5) -0.0786(4) 0.075(3) Uani 1 1 d . . . . .
C170 C 0.4617(7) 0.7916(5) -0.0596(4) 0.077(3) Uani 1 1 d . . . . .
H17A H 0.4849 0.7869 -0.0346 0.115 Uiso 1 1 calc GR . . . .
H17B H 0.4977 0.7669 -0.0770 0.115 Uiso 1 1 calc GR . . . .
H17C H 0.4173 0.7790 -0.0556 0.115 Uiso 1 1 calc GR . . . .
C171 C 0.4138(14) 0.8638(10) -0.1193(6) 0.170(10) Uani 1 1 d . U . . .
H17D H 0.3751 0.8451 -0.1189 0.255 Uiso 1 1 calc GR . . . .
H17E H 0.4569 0.8434 -0.1352 0.255 Uiso 1 1 calc GR . . . .
H17F H 0.3935 0.9061 -0.1304 0.255 Uiso 1 1 calc GR . . . .
C172 C 0.5070(9) 0.8780(8) -0.0789(7) 0.130(7) Uani 1 1 d . U . . .
H17G H 0.4917 0.9218 -0.0825 0.195 Uiso 1 1 calc GR . . . .
H17H H 0.5411 0.8629 -0.1004 0.195 Uiso 1 1 calc GR . . . .
H17I H 0.5327 0.8617 -0.0542 0.195 Uiso 1 1 calc GR . . . .
C173 C 0.0444(6) 0.9871(5) 0.2840(3) 0.062(2) Uani 1 1 d . . . . .
C174 C 0.0881(7) 0.9276(6) 0.2852(4) 0.078(3) Uani 1 1 d . . . . .
C175 C 0.1519(8) 0.9173(7) 0.2608(5) 0.102(5) Uani 1 1 d D . . . .
C176 C 0.1469(9) 0.9755(9) 0.2455(5) 0.109(5) Uani 1 1 d D U . . .
C177 C 0.0790(10) 1.0213(7) 0.2566(4) 0.105(6) Uani 1 1 d D . . . .
C178 C -0.0270(9) 1.0101(9) 0.3057(5) 0.116(6) Uani 1 1 d . . . . .
H17J H -0.0549 0.9820 0.3071 0.173 Uiso 1 1 calc GR . . . .
H17K H -0.0568 1.0492 0.2922 0.173 Uiso 1 1 calc GR . . . .
H17L H -0.0167 1.0142 0.3320 0.173 Uiso 1 1 calc GR . . . .
C179 C 0.0683(12) 0.8743(7) 0.3083(5) 0.130(7) Uani 1 1 d . U . . .
H17M H 0.0767 0.8718 0.3360 0.195 Uiso 1 1 calc GR . . . .
H17N H 0.1000 0.8372 0.2989 0.195 Uiso 1 1 calc GR . . . .
H17O H 0.0155 0.8799 0.3045 0.195 Uiso 1 1 calc GR . . . .
C180 C 0.2089(10) 0.8561(8) 0.2556(7) 0.140(7) Uani 1 1 d D U . . .
H18A H 0.2436 0.8422 0.2772 0.210 Uiso 1 1 calc GR . . . .
H18B H 0.2369 0.8595 0.2310 0.210 Uiso 1 1 calc GR . . . .
H18C H 0.1826 0.8274 0.2551 0.210 Uiso 1 1 calc GR . . . .
C181 C 0.2080(14) 0.9878(14) 0.2162(7) 0.191(11) Uani 1 1 d . U . . .
H18D H 0.2572 0.9693 0.2281 0.286 Uiso 1 1 calc GR . . . .
H18E H 0.1975 1.0310 0.2096 0.286 Uiso 1 1 calc GR . . . .
H18F H 0.2078 0.9706 0.1925 0.286 Uiso 1 1 calc GR . . . .
C182 C 0.0556(14) 1.0900(9) 0.2468(7) 0.161(9) Uani 1 1 d . U . . .
H18G H 0.0067 1.1083 0.2590 0.241 Uiso 1 1 calc GR . . . .
H18H H 0.0523 1.1016 0.2185 0.241 Uiso 1 1 calc GR . . . .
H18I H 0.0929 1.1039 0.2566 0.241 Uiso 1 1 calc GR . . . .
C183 C -0.3624(8) 0.8134(6) 0.1703(4) 0.082(4) Uani 1 1 d . . . . .
C184 C -0.3056(8) 0.7654(5) 0.1929(3) 0.074(3) Uani 1 1 d . . . . .
C185 C -0.3036(8) 0.7850(6) 0.2295(3) 0.074(3) Uani 1 1 d . . . . .
C186 C -0.3532(7) 0.8436(5) 0.2290(3) 0.068(3) Uani 1 1 d . . . . .
C187 C -0.3910(7) 0.8620(6) 0.1922(4) 0.075(3) Uani 1 1 d . . . . .
C188 C -0.3863(9) 0.8116(7) 0.1320(4) 0.096(5) Uani 1 1 d . . . . .
H18J H -0.4082 0.8526 0.1186 0.144 Uiso 1 1 calc GR . . . .
H18K H -0.4238 0.7914 0.1347 0.144 Uiso 1 1 calc GR . . . .
H18L H -0.3431 0.7898 0.1168 0.144 Uiso 1 1 calc GR . . . .
C189 C -0.2658(9) 0.7065(7) 0.1814(5) 0.098(5) Uani 1 1 d . . . . .
H18M H -0.2135 0.6932 0.1893 0.147 Uiso 1 1 calc GR . . . .
H18N H -0.2675 0.7091 0.1530 0.147 Uiso 1 1 calc GR . . . .
H18O H -0.2897 0.6777 0.1941 0.147 Uiso 1 1 calc GR . . . .
C190 C -0.2516(8) 0.7486(6) 0.2615(4) 0.085(4) Uani 1 1 d . . . . .
H19A H -0.2001 0.7457 0.2535 0.128 Uiso 1 1 calc GR . . . .
H19B H -0.2556 0.7083 0.2670 0.128 Uiso 1 1 calc GR . . . .
H19C H -0.2653 0.7679 0.2850 0.128 Uiso 1 1 calc GR . . . .
C191 C -0.3674(8) 0.8827(7) 0.2604(4) 0.085(4) Uani 1 1 d . . . . .
H19D H -0.4111 0.8796 0.2762 0.127 Uiso 1 1 calc GR . . . .
H19E H -0.3767 0.9244 0.2484 0.127 Uiso 1 1 calc GR . . . .
H19F H -0.3235 0.8697 0.2769 0.127 Uiso 1 1 calc GR . . . .
C192 C -0.4492(8) 0.9229(7) 0.1797(5) 0.102(5) Uani 1 1 d . . . . .
H19G H -0.4529 0.9299 0.1513 0.152 Uiso 1 1 calc GR . . . .
H19H H -0.4342 0.9542 0.1881 0.152 Uiso 1 1 calc GR . . . .
H19I H -0.4980 0.9237 0.1916 0.152 Uiso 1 1 calc GR . . . .
C193 C 0.6521(15) 0.9275(15) 0.8402(8) 0.165(12) Uani 1 1 d . . . . .
C194 C 0.3226(14) 0.592(2) 0.5004(9) 0.21(2) Uani 1 1 d D . . . .
C195 C 0.8282(15) 0.5769(13) 0.0878(11) 0.174(10) Uani 1 1 d D U . . .
C196 C 0.0981(13) 0.2723(10) 0.6525(8) 0.306(15) Uiso 1 1 d D U . . .
C199 C 0.2805(15) 0.4057(9) 0.3023(7) 0.122(7) Uani 1 1 d . . . . .
C200 C 0.2135(16) 0.4292(12) 0.3266(9) 0.146(9) Uani 1 1 d . . . . .
H200 H 0.1771 0.4659 0.3164 0.175 Uiso 1 1 calc R . . . .
C201 C 0.1999(17) 0.4041(17) 0.3604(8) 0.173(12) Uani 1 1 d . . . . .
H201 H 0.1557 0.4220 0.3748 0.208 Uiso 1 1 calc R . . . .
C202 C 0.2540(16) 0.3480(12) 0.3757(6) 0.133(7) Uani 1 1 d D U . . .
C203 C 0.2458(15) 0.3156(12) 0.4130(7) 0.144(8) Uani 1 1 d D U . . .
H203 H 0.2048 0.3305 0.4302 0.173 Uiso 1 1 calc R . . . .
C204 C 0.3014(15) 0.2611(12) 0.4223(9) 0.155(9) Uani 1 1 d D U . . .
H204 H 0.2947 0.2401 0.4471 0.185 Uiso 1 1 calc R . . . .
C205 C 0.3613(16) 0.2334(11) 0.4032(8) 0.143(8) Uani 1 1 d . U . . .
H205 H 0.3953 0.1952 0.4128 0.172 Uiso 1 1 calc R . . . .
C206 C 0.3705(19) 0.2651(12) 0.3676(7) 0.154(10) Uani 1 1 d . . . . .
C207 C 0.4394(18) 0.2439(14) 0.3407(10) 0.163(10) Uani 1 1 d . U . . .
H207 H 0.4771 0.2070 0.3493 0.195 Uiso 1 1 calc R . . . .
C208 C 0.4491(17) 0.2715(15) 0.3089(9) 0.166(10) Uani 1 1 d . U . . .
H208 H 0.4937 0.2551 0.2943 0.199 Uiso 1 1 calc R . . . .
C209 C 0.3982(15) 0.3250(12) 0.2937(7) 0.130(7) Uani 1 1 d . U . . .
C210 C 0.4045(18) 0.3561(16) 0.2559(8) 0.154(10) Uani 1 1 d . . . . .
H210 H 0.4442 0.3390 0.2386 0.185 Uiso 1 1 calc R . . . .
C211 C 0.356(2) 0.4080(16) 0.2454(10) 0.165(13) Uani 1 1 d . . . . .
H211 H 0.3640 0.4285 0.2207 0.198 Uiso 1 1 calc R . . . .
C212 C 0.2952(18) 0.4356(10) 0.2652(8) 0.143(10) Uani 1 1 d . . . . .
H212 H 0.2626 0.4741 0.2551 0.172 Uiso 1 1 calc R . . . .
C213 C 0.3321(11) 0.3512(8) 0.3164(6) 0.106(5) Uani 1 1 d . . . . .
C214 C 0.3185(12) 0.3209(8) 0.3543(5) 0.105(5) Uani 1 1 d . . . . .
C215 C 0.1153(12) 0.9271(12) -0.0235(7) 0.128(7) Uani 1 1 d . . . . .
H215 H 0.1592 0.9085 -0.0379 0.154 Uiso 1 1 calc R . . . .
C216 C 0.1026(13) 0.8977(8) 0.0115(7) 0.121(7) Uani 1 1 d . . . . .
H216 H 0.1356 0.8590 0.0209 0.145 Uiso 1 1 calc R . . . .
C217 C 0.0354(12) 0.9278(7) 0.0347(5) 0.101(5) Uani 1 1 d . . . . .
C218 C 0.0206(18) 0.9012(12) 0.0685(6) 0.144(11) Uani 1 1 d . . . . .
H218 H 0.0499 0.8612 0.0777 0.173 Uiso 1 1 calc R . . . .
C219 C -0.0414(19) 0.9342(15) 0.0914(7) 0.161(13) Uani 1 1 d . . . . .
H219 H -0.0521 0.9162 0.1165 0.193 Uiso 1 1 calc R . . . .
C220 C -0.0858(15) 0.9923(14) 0.0772(6) 0.148(10) Uani 1 1 d . . . . .
H220 H -0.1261 1.0137 0.0928 0.177 Uiso 1 1 calc R . . . .
C221 C -0.0706(9) 1.0200(8) 0.0388(5) 0.091(4) Uani 1 1 d . . . . .
C222 C -0.0099(9) 0.9880(7) 0.0192(4) 0.086(4) Uani 1 1 d . . . . .
C223 C 0.4803(9) 0.2208(7) 0.9517(5) 0.106(5) Uani 1 1 d D . . . .
H22G H 0.5292 0.1948 0.9617 0.159 Uiso 1 1 calc GR . . . .
H22H H 0.4702 0.2613 0.9577 0.159 Uiso 1 1 calc GR . . . .
H22I H 0.4804 0.2219 0.9234 0.159 Uiso 1 1 calc GR . . . .
C224 C 0.4194(16) 0.1961(11) 0.9708(8) 0.211(15) Uani 1 1 d D . . . .
H22J H 0.4143 0.1983 0.9991 0.253 Uiso 1 1 calc R . . . .
H22K H 0.3703 0.2179 0.9585 0.253 Uiso 1 1 calc R . . . .
C225 C 0.3995(17) 0.0987(15) 0.9801(10) 0.221(14) Uani 1 1 d D U . . .
H22L H 0.3487 0.1172 0.9693 0.265 Uiso 1 1 calc R . . . .
H22M H 0.3956 0.0973 1.0088 0.265 Uiso 1 1 calc R . . . .
C226 C 0.4350(19) 0.0379(15) 0.9697(12) 0.259(17) Uani 1 1 d D U . . .
H22N H 0.4415 0.0403 0.9413 0.388 Uiso 1 1 calc GR . . . .
H22O H 0.4030 0.0136 0.9789 0.388 Uiso 1 1 calc GR . . . .
H22P H 0.4839 0.0194 0.9819 0.388 Uiso 1 1 calc GR . . . .
O55 O 0.4486(8) 0.1328(8) 0.9630(5) 0.143(5) Uani 1 1 d D . . . .
C227 C 0.0993(15) 1.2761(12) 0.0213(6) 0.194(13) Uani 1 1 d D . . . .
H22D H 0.1239 1.2507 0.0014 0.291 Uiso 1 1 calc GR . . . .
H22E H 0.1372 1.2810 0.0367 0.291 Uiso 1 1 calc GR . . . .
H22F H 0.0682 1.3154 0.0086 0.291 Uiso 1 1 calc GR . . . .
C228 C 0.2096(13) 0.1105(10) 0.0595(7) 0.140(7) Uani 1 1 d . . . . .
O61 O 0.3973(5) 0.9309(4) 0.0487(3) 0.095(3) Uani 1 1 d . . . . .
O60 O 0.0528(6) 1.2484(5) 0.0464(3) 0.097(3) Uani 1 1 d D . . . .
O59 O 0.3576(11) 0.5874(7) 0.3800(4) 0.169(7) Uani 1 1 d . . . . .
O56 O 0.3191(10) 0.0777(7) 0.2911(4) 0.156(6) Uani 1 1 d . . . . .
O62 O 0.1756(9) 0.1594(9) 0.0803(5) 0.186(7) Uani 1 1 d . . . . .
O58 O 0.7260(11) 0.2902(10) 0.3795(6) 0.217(8) Uani 1 1 d . U . . .
O57 O -0.0734(13) 0.3801(14) 0.2847(6) 0.127(9) Uani 0.5 1 d . U P . .

loop_
_atom_site_aniso_label
_atom_site_aniso_U_11
_atom_site_aniso_U_22
_atom_site_aniso_U_33
_atom_site_aniso_U_23
_atom_site_aniso_U_13
_atom_site_aniso_U_12
Rh1 0.0633(4) 0.0639(4) 0.0467(4) -0.0101(3) 0.0080(3) -0.0346(3)
Rh2 0.0471(3) 0.0449(3) 0.0443(4) -0.0071(3) 0.0066(2) -0.0176(3)
Rh3 0.1536(10) 0.1340(10) 0.0435(5) -0.0050(5) 0.0089(5) -0.1113(9)
Rh4 0.0747(5) 0.0412(4) 0.0420(4) -0.0001(3) 0.0008(3) -0.0215(3)
Cu1 0.064(2) 0.0452(18) 0.0499(12) -0.0071(12) 0.0046(15) -0.0033(12)
Cu2 0.047(3) 0.082(3) 0.0587(12) 0.0019(18) 0.0097(16) -0.0007(15)
Cu3 0.076(3) 0.054(2) 0.0529(15) 0.0016(13) 0.0031(17) 0.0127(15)
Cu4 0.041(2) 0.058(2) 0.0445(19) 0.0108(15) 0.0116(14) -0.0034(13)
Cu1' 0.064(2) 0.0452(18) 0.0499(12) -0.0071(12) 0.0046(15) -0.0033(12)
Cu2' 0.047(3) 0.082(3) 0.0587(12) 0.0019(18) 0.0097(16) -0.0007(15)
Cu3' 0.076(3) 0.054(2) 0.0529(15) 0.0016(13) 0.0031(17) 0.0127(15)
Cu4' 0.041(2) 0.058(2) 0.0445(19) 0.0108(15) 0.0116(14) -0.0034(13)
Cl1 0.0451(11) 0.0461(12) 0.146(3) -0.0215(14) -0.0224(13) -0.0071(9)
Cl2 0.0622(14) 0.0493(13) 0.182(4) -0.0557(19) 0.0086(18) -0.0118(11)
Cl3 0.0652(15) 0.0738(18) 0.123(3) -0.0241(18) 0.0074(15) -0.0217(13)
Cl4 0.150(3) 0.0375(12) 0.124(3) -0.0024(15) -0.046(2) -0.0302(16)
N1 0.062(4) 0.066(5) 0.037(4) -0.010(3) 0.009(3) -0.028(4)
N2 0.118(8) 0.078(6) 0.040(5) -0.008(5) 0.013(5) -0.047(6)
N3 0.040(3) 0.043(4) 0.037(3) -0.012(3) 0.012(2) -0.007(3)
N4 0.075(5) 0.055(4) 0.036(4) -0.003(3) 0.006(3) -0.026(4)
O1 0.053(3) 0.061(4) 0.070(4) -0.025(3) 0.007(3) -0.029(3)
O2 0.050(3) 0.055(4) 0.065(4) -0.010(3) 0.002(3) -0.025(3)
O3 0.045(3) 0.039(3) 0.060(4) -0.011(3) -0.001(2) -0.013(2)
O4 0.041(3) 0.041(3) 0.063(4) -0.014(3) 0.006(2) -0.006(2)
O5 0.116(6) 0.079(5) 0.059(4) -0.005(4) 0.000(4) -0.067(5)
O6 0.093(6) 0.111(7) 0.062(5) -0.018(4) 0.012(4) -0.069(5)
O7 0.066(4) 0.045(3) 0.054(4) -0.005(3) 0.007(3) -0.026(3)
O8 0.078(5) 0.037(3) 0.068(4) -0.003(3) -0.004(3) -0.019(3)
O9 0.114(7) 0.125(8) 0.057(5) -0.027(5) -0.001(5) 0.041(6)
O10 0.069(4) 0.071(5) 0.060(5) -0.008(4) 0.005(3) 0.009(4)
O11 0.077(5) 0.065(5) 0.053(4) -0.001(4) 0.016(3) 0.006(4)
O12 0.141(9) 0.120(8) 0.075(6) 0.001(6) 0.015(6) 0.058(7)
O13 0.156(9) 0.095(7) 0.064(6) -0.023(5) -0.016(6) 0.034(6)
O14 0.107(6) 0.049(4) 0.054(4) 0.002(3) -0.002(4) 0.001(4)
O15 0.077(5) 0.103(7) 0.069(5) 0.008(5) 0.022(4) -0.005(5)
O16 0.085(6) 0.150(9) 0.067(5) 0.001(6) 0.005(4) 0.038(6)
O18 0.094(6) 0.064(5) 0.072(5) 0.011(4) 0.017(4) 0.016(4)
O19 0.059(4) 0.056(4) 0.051(4) 0.009(3) 0.013(3) -0.007(3)
O20 0.072(5) 0.097(6) 0.064(5) 0.021(5) 0.025(4) 0.021(4)
O22 0.104(6) 0.058(5) 0.064(5) 0.004(4) 0.022(4) 0.020(4)
O23 0.056(4) 0.057(4) 0.058(4) 0.016(3) 0.014(3) -0.007(3)
O24 0.069(5) 0.105(7) 0.069(5) 0.036(5) 0.024(4) 0.008(4)
O25 0.044(3) 0.057(4) 0.058(4) -0.011(3) -0.014(3) -0.005(3)
O26 0.055(3) 0.044(3) 0.051(3) -0.014(3) 0.006(3) -0.017(3)
O27 0.043(3) 0.040(3) 0.065(4) -0.003(3) -0.012(3) -0.011(2)
O28 0.063(4) 0.038(3) 0.062(4) 0.006(3) -0.026(3) -0.014(3)
O29 0.062(4) 0.059(4) 0.098(6) 0.000(4) 0.007(4) -0.007(3)
O30 0.058(4) 0.054(4) 0.070(5) 0.011(3) -0.003(3) -0.007(3)
O31 0.073(4) 0.044(3) 0.048(4) 0.002(3) 0.009(3) -0.014(3)
O32 0.082(5) 0.044(3) 0.059(4) 0.003(3) 0.022(3) -0.012(3)
O35 0.082(4) 0.035(3) 0.051(4) 0.003(3) 0.011(3) -0.005(3)
O36 0.077(4) 0.043(3) 0.059(4) -0.004(3) 0.018(3) -0.009(3)
O33 0.071(4) 0.047(4) 0.092(6) 0.005(4) -0.015(4) -0.012(3)
O34 0.070(4) 0.048(4) 0.059(4) 0.006(3) -0.006(3) -0.001(3)
O37 0.217(19) 0.189(18) 0.118(12) -0.008(12) -0.040(12) 0.001(14)
O38 0.41(3) 0.145(15) 0.24(2) -0.009(15) -0.04(2) -0.141(18)
O39 0.31(2) 0.144(14) 0.123(12) -0.006(11) -0.062(14) -0.078(15)
O40 0.24(2) 0.168(17) 0.156(16) 0.029(14) -0.034(14) -0.016(15)
O41 0.132(14) 0.37(4) 0.22(2) -0.11(2) -0.060(15) -0.034(16)
O42 0.45(4) 0.164(18) 0.21(2) -0.010(16) 0.02(2) -0.18(2)
O43 0.31(2) 0.30(2) 0.174(14) 0.052(14) -0.017(14) -0.270(19)
O44 0.167(14) 0.28(2) 0.27(2) -0.127(16) 0.024(13) -0.150(14)
O45 0.41(3) 0.47(3) 0.22(2) -0.14(2) 0.15(2) -0.30(3)
O46 0.35(3) 0.30(3) 0.168(16) 0.024(16) 0.000(16) -0.27(2)
O47 0.37(3) 0.21(2) 0.30(3) 0.03(2) 0.08(2) 0.02(2)
S1 0.311(10) 0.091(3) 0.112(4) 0.010(3) -0.093(5) -0.081(5)
S2 0.208(7) 0.133(5) 0.134(5) 0.007(4) -0.043(5) -0.062(5)
S3 0.277(12) 0.354(16) 0.149(7) -0.108(9) 0.010(7) -0.168(12)
S4 0.186(7) 0.126(5) 0.157(6) -0.018(4) -0.020(5) -0.029(4)
F1 0.208(17) 0.218(18) 0.215(18) 0.012(15) 0.024(13) -0.110(14)
F2 0.154(11) 0.153(12) 0.267(19) -0.054(12) 0.079(12) -0.061(10)
F3 0.203(16) 0.35(2) 0.29(2) 0.061(19) -0.065(15) -0.149(17)
F4 0.30(3) 0.31(3) 0.24(2) -0.04(2) 0.01(2) -0.16(2)
F5 0.27(3) 0.30(3) 0.36(3) 0.01(2) 0.01(2) -0.20(2)
F6 0.22(2) 0.36(4) 0.26(3) -0.04(2) -0.069(19) 0.02(2)
F7 0.290(19) 0.33(2) 0.34(2) -0.123(18) 0.145(16) -0.241(18)
F8 0.24(2) 0.32(2) 0.46(3) -0.07(2) 0.06(2) -0.163(19)
F9 0.26(2) 0.33(2) 0.30(2) -0.11(2) 0.038(17) -0.177(18)
F10 0.265(19) 0.273(19) 0.30(2) -0.084(17) -0.048(16) -0.058(16)
F11 0.40(2) 0.32(2) 0.24(2) 0.000(19) 0.01(2) -0.04(2)
F12 0.31(2) 0.29(2) 0.33(2) -0.076(18) 0.092(18) -0.066(17)
C1 0.055(5) 0.061(6) 0.043(5) -0.009(4) 0.012(4) -0.011(4)
C2 0.044(4) 0.052(5) 0.043(4) -0.014(4) 0.008(3) -0.019(4)
C3 0.041(4) 0.042(4) 0.067(6) 0.001(4) -0.002(4) -0.006(3)
C4 0.037(4) 0.041(4) 0.049(4) -0.003(3) -0.004(3) -0.014(3)
C5 0.043(4) 0.041(4) 0.055(5) -0.014(4) 0.012(3) -0.010(3)
C6 0.054(5) 0.047(5) 0.082(7) -0.027(5) 0.016(5) -0.016(4)
C7 0.118(10) 0.064(7) 0.048(6) 0.008(5) -0.002(5) -0.048(7)
C8 0.104(9) 0.066(7) 0.058(6) -0.007(5) 0.021(6) -0.050(6)
C9 0.075(6) 0.067(6) 0.068(7) -0.020(5) 0.012(5) -0.037(5)
C10 0.085(7) 0.042(5) 0.047(5) -0.004(4) 0.008(4) -0.025(5)
C11 0.078(6) 0.048(5) 0.047(5) 0.006(4) -0.001(4) -0.022(5)
C12 0.113(9) 0.048(5) 0.054(6) 0.006(5) -0.011(6) -0.036(6)
C13 0.054(5) 0.067(6) 0.056(6) -0.007(5) 0.010(4) -0.005(4)
C14 0.056(5) 0.054(5) 0.064(6) -0.012(5) -0.008(4) -0.007(4)
C15 0.046(4) 0.053(5) 0.056(5) -0.015(4) 0.013(4) -0.006(4)
C16 0.056(5) 0.059(6) 0.066(6) -0.012(5) 0.004(4) -0.012(4)
C17 0.064(5) 0.059(5) 0.045(5) -0.001(4) 0.004(4) -0.024(4)
C18 0.076(7) 0.085(8) 0.039(5) -0.022(5) -0.001(4) 0.005(6)
C19 0.065(7) 0.127(12) 0.060(7) -0.041(7) -0.001(5) 0.017(7)
C20 0.089(8) 0.121(11) 0.062(7) -0.050(7) -0.011(6) 0.014(7)
C21 0.098(11) 0.137(16) 0.095(12) -0.034(11) -0.003(9) 0.042(11)
C22 0.127(15) 0.112(15) 0.21(3) -0.053(16) 0.075(17) 0.022(12)
C23 0.107(13) 0.24(3) 0.112(15) -0.091(18) 0.005(11) 0.038(15)
C24 0.081(10) 0.21(3) 0.122(15) -0.024(16) -0.006(10) 0.015(13)
C25 0.064(5) 0.056(5) 0.044(5) 0.001(4) 0.002(4) -0.008(4)
C26 0.128(12) 0.077(9) 0.054(7) 0.002(6) 0.018(7) 0.001(8)
C27 0.159(14) 0.101(11) 0.087(10) -0.011(9) 0.017(10) 0.024(10)
C28 0.200(19) 0.153(17) 0.159(17) -0.019(14) 0.016(15) -0.009(14)
C29 0.41(7) 0.41(7) 0.39(7) -0.06(4) -0.01(4) -0.09(4)
C30 0.22(3) 0.09(2) 0.22(3) -0.02(2) 0.06(3) -0.03(2)
C31 0.27(4) 0.16(3) 0.12(2) 0.03(2) -0.02(3) -0.04(3)
C29' 0.15(3) 0.07(2) 0.14(3) -0.04(2) -0.03(3) 0.06(2)
C30' 0.10(2) 0.08(2) 0.19(4) 0.04(2) 0.05(3) 0.008(19)
C31' 0.064(10) 0.066(11) 0.082(12) -0.006(9) 0.006(8) -0.004(8)
C32 0.179(16) 0.077(8) 0.037(6) -0.008(6) -0.007(7) -0.061(10)
C33 0.110(9) 0.063(7) 0.053(6) 0.004(5) 0.009(6) -0.032(6)
C34 0.076(7) 0.082(8) 0.061(6) -0.001(6) 0.018(5) -0.036(6)
C35 0.064(6) 0.097(9) 0.060(6) 0.007(6) 0.012(5) -0.026(6)
C36 0.095(9) 0.123(12) 0.056(7) -0.013(7) 0.018(6) -0.052(9)
C37 0.121(10) 0.043(5) 0.052(6) -0.001(5) -0.002(6) -0.009(6)
C38 0.171(16) 0.067(8) 0.058(8) -0.010(6) 0.003(8) 0.000(9)
C39 0.168(13) 0.076(8) 0.067(8) -0.022(7) -0.024(8) 0.031(8)
C40 0.097(13) 0.079(12) 0.069(11) -0.015(10) -0.004(10) 0.008(10)
C41 0.15(2) 0.103(19) 0.092(18) 0.000(15) -0.045(17) 0.010(17)
C42 0.098(16) 0.064(13) 0.15(2) 0.027(14) 0.000(15) 0.007(11)
C43 0.107(19) 0.068(14) 0.086(17) -0.002(14) -0.047(15) 0.016(14)
C40' 0.057(14) 0.057(15) 0.070(17) -0.006(13) -0.008(12) -0.004(11)
C41' 0.14(3) 0.10(2) 0.10(2) -0.02(2) -0.03(2) 0.03(2)
C42' 0.16(4) 0.20(5) 0.22(5) 0.00(3) 0.06(3) -0.08(3)
C43' 0.13(3) 0.09(3) 0.09(3) -0.01(2) 0.00(2) 0.00(2)
C44 0.059(6) 0.110(10) 0.058(7) -0.002(7) 0.006(5) -0.014(6)
C45 0.052(6) 0.159(16) 0.077(9) 0.003(9) 0.016(6) 0.010(8)
C46 0.075(8) 0.153(16) 0.075(9) 0.003(10) 0.014(7) 0.040(9)
C47 0.093(17) 0.078(16) 0.12(2) -0.008(14) 0.007(14) -0.037(14)
C48 0.110(19) 0.077(16) 0.11(2) -0.013(16) 0.032(15) -0.042(15)
C49 0.068(15) 0.17(4) 0.20(4) -0.05(3) 0.02(2) -0.006(18)
C50 0.096(19) 0.17(3) 0.12(2) -0.03(2) 0.040(16) -0.020(19)
C47' 0.057(14) 0.063(17) 0.073(16) -0.012(15) -0.003(12) 0.006(13)
C48' 0.11(3) 0.07(2) 0.16(4) -0.02(3) 0.02(3) -0.02(2)
C49' 0.11(2) 0.14(3) 0.07(2) -0.03(2) -0.020(18) 0.08(2)
C50' 0.050(13) 0.09(2) 0.062(16) -0.010(15) 0.019(11) 0.001(13)
C51 0.056(5) 0.046(5) 0.044(5) -0.002(4) 0.015(4) 0.000(4)
C52 0.064(6) 0.054(6) 0.054(6) 0.001(5) -0.002(4) 0.005(4)
C53 0.062(5) 0.042(5) 0.057(6) 0.002(4) 0.008(4) 0.002(4)
C54 0.048(4) 0.049(5) 0.050(5) 0.008(4) 0.006(4) -0.004(4)
C55 0.052(4) 0.034(4) 0.052(5) -0.005(4) 0.001(4) -0.006(3)
C56 0.103(9) 0.063(7) 0.050(6) -0.002(5) 0.013(6) 0.019(6)
C57 0.113(9) 0.068(7) 0.078(8) -0.011(6) 0.012(7) 0.028(6)
C58 0.079(12) 0.068(11) 0.065(11) -0.009(9) -0.002(9) 0.009(9)
C59 0.127(17) 0.104(16) 0.107(16) 0.024(14) 0.017(14) -0.023(14)
C60 0.17(3) 0.082(19) 0.14(3) -0.031(19) 0.07(2) -0.02(2)
C61 0.100(16) 0.072(15) 0.082(16) -0.016(13) 0.009(13) 0.016(12)
C62 0.17(3) 0.13(2) 0.075(16) -0.013(16) 0.006(17) 0.015(19)
O17 0.091(15) 0.088(12) 0.066(11) 0.011(9) 0.020(13) 0.022(12)
C57' 0.113(9) 0.068(7) 0.078(8) -0.011(6) 0.012(7) 0.028(6)
C58' 0.041(10) 0.050(11) 0.058(13) -0.014(10) 0.024(9) -0.009(9)
C59' 0.040(10) 0.049(12) 0.060(13) -0.021(10) 0.006(9) -0.001(9)
C60' 0.15(3) 0.08(2) 0.07(2) -0.010(18) 0.03(2) -0.03(2)
C61' 0.053(14) 0.10(2) 0.081(19) -0.018(17) 0.002(13) 0.006(14)
C62' 0.076(18) 0.09(2) 0.10(2) 0.014(18) 0.029(16) 0.006(15)
O17' 0.057(16) 0.077(19) 0.080(18) -0.001(14) 0.004(16) 0.031(15)
C63 0.054(5) 0.044(5) 0.049(5) -0.004(4) 0.009(4) -0.006(4)
C64 0.063(6) 0.062(6) 0.055(6) 0.009(5) 0.021(4) 0.002(5)
C65 0.083(7) 0.082(8) 0.051(6) 0.020(6) 0.019(5) -0.009(6)
C66 0.098(9) 0.102(10) 0.072(8) 0.014(7) 0.028(7) 0.029(7)
C67 0.100(10) 0.083(9) 0.080(9) 0.010(7) 0.024(7) 0.014(7)
C68 0.163(19) 0.080(11) 0.28(3) 0.077(15) 0.052(18) 0.003(12)
C69 0.22(2) 0.25(3) 0.116(15) -0.042(17) -0.086(16) 0.131(19)
C70 0.091(7) 0.037(4) 0.049(5) 0.000(4) 0.000(5) -0.007(4)
C71 0.088(7) 0.045(5) 0.048(5) -0.001(4) -0.001(5) -0.017(5)
C72 0.070(5) 0.036(4) 0.043(5) 0.005(4) 0.006(4) -0.014(4)
C73 0.059(5) 0.053(5) 0.050(5) -0.003(4) 0.005(4) -0.024(4)
C74 0.070(6) 0.046(5) 0.042(5) 0.009(4) 0.006(4) -0.017(4)
C75 0.102(9) 0.065(7) 0.046(6) 0.003(5) 0.006(5) -0.005(6)
C76 0.171(14) 0.085(9) 0.066(8) 0.010(7) 0.016(8) 0.015(9)
C77 0.139(17) 0.068(12) 0.089(14) -0.018(11) -0.011(13) -0.020(12)
C78 0.24(2) 0.24(2) 0.21(2) -0.032(18) 0.017(18) -0.052(18)
C79 0.16(3) 0.12(2) 0.12(2) 0.046(19) -0.040(19) -0.015(19)
C80 0.16(3) 0.083(18) 0.17(3) -0.005(19) 0.02(2) -0.023(18)
C81 0.24(3) 0.20(3) 0.19(4) -0.04(3) 0.00(3) 0.06(2)
O21 0.17(2) 0.048(10) 0.071(12) 0.015(8) 0.036(14) 0.036(11)
C76' 0.171(14) 0.085(9) 0.066(8) 0.010(7) 0.016(8) 0.015(9)
C77' 0.051(13) 0.059(15) 0.063(16) 0.020(13) 0.006(11) -0.003(11)
C78' 0.24(2) 0.24(2) 0.21(2) -0.032(18) 0.017(18) -0.052(18)
C79' 0.044(8) 0.060(9) 0.068(10) -0.006(8) 0.009(7) 0.000(7)
C80' 0.101(19) 0.038(11) 0.063(15) -0.002(11) -0.003(13) -0.023(12)
C81' 0.24(3) 0.20(3) 0.19(4) -0.04(3) 0.00(3) 0.06(2)
O21' 0.067(13) 0.049(12) 0.080(15) 0.020(10) 0.009(10) -0.004(9)
C82 0.060(5) 0.052(5) 0.049(5) 0.014(4) 0.004(4) -0.008(4)
C83 0.057(5) 0.085(8) 0.052(6) 0.020(5) 0.018(4) -0.013(5)
C84 0.056(6) 0.113(11) 0.066(7) 0.032(7) 0.013(5) 0.002(6)
C85 0.064(8) 0.172(18) 0.081(10) 0.017(11) 0.040(7) 0.002(9)
C86 0.058(7) 0.169(19) 0.113(13) 0.023(12) 0.002(7) -0.013(9)
C87 0.073(9) 0.174(18) 0.129(14) 0.058(13) 0.040(9) 0.006(10)
C88 0.097(12) 0.22(2) 0.153(19) -0.034(18) 0.052(13) 0.003(14)
C89 0.079(7) 0.055(6) 0.065(6) -0.011(5) -0.006(5) -0.025(5)
C90 0.067(6) 0.068(6) 0.062(6) -0.011(5) -0.009(4) -0.039(5)
C91 0.060(5) 0.063(6) 0.076(7) -0.016(5) -0.013(5) -0.021(5)
C92 0.080(7) 0.084(7) 0.044(5) -0.010(5) 0.003(4) -0.043(6)
C93 0.076(7) 0.080(8) 0.082(8) -0.015(6) 0.003(6) -0.043(6)
C94 0.120(12) 0.090(10) 0.107(12) -0.022(9) -0.001(9) -0.049(9)
C95 0.103(9) 0.107(10) 0.083(8) -0.021(8) 0.006(7) -0.071(9)
C96 0.069(8) 0.127(13) 0.104(11) -0.039(10) -0.011(7) -0.009(8)
C97 0.129(12) 0.080(9) 0.083(9) -0.001(7) -0.009(8) -0.045(9)
C98 0.108(11) 0.113(12) 0.069(8) -0.011(8) 0.022(7) -0.044(9)
C99 0.060(5) 0.059(5) 0.054(5) -0.013(4) 0.011(4) -0.029(4)
C100 0.087(7) 0.050(5) 0.055(5) -0.012(4) 0.015(5) -0.043(5)
C101 0.058(5) 0.069(6) 0.058(6) 0.005(5) -0.006(4) -0.025(5)
C102 0.029(3) 0.064(5) 0.078(6) -0.017(5) 0.008(4) -0.027(4)
C103 0.061(5) 0.042(4) 0.058(5) -0.004(4) 0.012(4) -0.017(4)
C104 0.074(6) 0.056(6) 0.061(6) 0.012(5) -0.003(5) -0.012(5)
C105 0.125(11) 0.051(6) 0.102(10) -0.028(7) 0.023(8) -0.034(7)
C106 0.102(9) 0.092(9) 0.058(6) -0.013(6) -0.002(6) -0.054(7)
C107 0.055(6) 0.091(10) 0.117(11) 0.017(9) -0.003(6) -0.001(6)
C108 0.083(7) 0.088(8) 0.064(7) -0.023(6) 0.024(6) -0.035(6)
C109 0.161(17) 0.152(17) 0.079(10) -0.021(11) 0.029(10) -0.115(15)
C110 0.145(15) 0.174(19) 0.106(13) -0.058(13) 0.039(11) -0.126(16)
C111 0.138(12) 0.137(12) 0.079(8) 0.015(9) -0.005(8) -0.096(10)
C112 0.177(18) 0.124(14) 0.100(11) 0.005(11) -0.010(11) -0.118(15)
C113 0.160(16) 0.161(17) 0.053(7) -0.006(9) 0.013(8) -0.122(15)
C114 0.124(13) 0.19(2) 0.092(11) -0.048(12) 0.035(9) -0.093(14)
C115 0.131(16) 0.131(17) 0.124(16) 0.027(14) 0.005(12) -0.030(13)
C116 0.18(2) 0.24(3) 0.088(11) -0.045(14) 0.000(12) -0.14(2)
C117 0.25(3) 0.129(16) 0.094(12) 0.001(11) 0.002(14) -0.132(18)
C118 0.21(2) 0.141(16) 0.078(10) 0.001(11) 0.021(12) -0.120(17)
C119 0.062(5) 0.060(6) 0.061(6) -0.024(5) 0.005(4) -0.019(4)
C120 0.096(8) 0.078(8) 0.059(7) -0.015(6) -0.001(6) -0.033(7)
C121 0.190(16) 0.063(7) 0.034(5) 0.009(5) -0.018(7) -0.036(9)
C122 0.111(11) 0.074(8) 0.078(9) -0.018(7) -0.038(8) 0.019(7)
C123 0.076(7) 0.098(10) 0.080(8) -0.021(7) -0.008(6) -0.036(7)
C124 0.176(18) 0.060(8) 0.140(16) -0.028(9) -0.026(13) -0.032(10)
C125 0.132(14) 0.154(17) 0.117(14) -0.067(13) 0.056(11) -0.078(13)
C126 0.23(2) 0.109(13) 0.088(11) 0.044(11) -0.025(13) -0.059(14)
C127 0.18(2) 0.21(3) 0.18(2) -0.03(2) -0.062(18) 0.021(19)
C128 0.083(10) 0.24(2) 0.132(14) -0.044(15) 0.016(9) -0.096(13)
Rh5 0.0473(4) 0.0750(5) 0.0442(4) -0.0123(3) 0.0027(3) -0.0226(3)
Rh6 0.0718(4) 0.0497(4) 0.0460(4) 0.0097(3) -0.0137(3) -0.0295(3)
Cu5 0.0574(8) 0.0418(7) 0.0800(10) 0.0021(7) -0.0072(7) -0.0054(6)
Cu6 0.0737(9) 0.0320(6) 0.0506(8) 0.0045(5) 0.0175(6) -0.0066(6)
Cl5 0.0546(12) 0.0347(10) 0.115(2) -0.0124(12) -0.0118(12) 0.0006(9)
Cl6 0.0793(18) 0.0436(13) 0.150(3) -0.0216(16) -0.0460(19) 0.0182(12)
N5 0.060(4) 0.059(5) 0.046(4) -0.007(4) 0.006(3) -0.016(4)
N6 0.083(5) 0.041(4) 0.039(4) 0.016(3) -0.013(3) -0.028(4)
C129 0.053(5) 0.031(4) 0.046(4) -0.005(3) -0.003(3) -0.003(3)
C130 0.042(4) 0.039(4) 0.042(4) -0.005(3) -0.002(3) -0.009(3)
C131 0.049(4) 0.034(4) 0.056(5) -0.003(4) -0.008(4) -0.003(3)
C132 0.053(4) 0.033(4) 0.036(4) -0.001(3) -0.006(3) -0.006(3)
C133 0.061(5) 0.027(4) 0.044(4) 0.008(3) -0.020(4) -0.006(3)
C134 0.072(6) 0.038(4) 0.055(5) -0.003(4) -0.019(4) -0.014(4)
C135 0.050(5) 0.055(5) 0.055(5) -0.015(4) 0.003(4) -0.006(4)
C136 0.065(6) 0.048(5) 0.057(6) -0.011(4) 0.010(4) -0.018(4)
C137 0.056(5) 0.054(5) 0.037(4) -0.008(4) 0.009(3) -0.014(4)
C138 0.057(5) 0.050(5) 0.048(5) -0.007(4) 0.007(4) -0.018(4)
C139 0.045(4) 0.054(5) 0.051(5) -0.013(4) 0.002(3) -0.011(4)
C140 0.070(6) 0.047(5) 0.069(6) -0.011(5) -0.012(5) -0.020(4)
C141 0.067(6) 0.056(6) 0.058(6) -0.016(5) 0.002(4) -0.012(5)
C142 0.067(6) 0.050(5) 0.087(8) -0.012(5) 0.000(5) -0.020(5)
C143 0.074(8) 0.079(8) 0.101(10) -0.002(8) 0.002(7) -0.009(6)
C144 0.104(12) 0.085(11) 0.165(19) -0.021(12) 0.037(12) -0.016(9)
C145 0.064(8) 0.20(2) 0.140(15) -0.045(15) 0.016(9) -0.023(11)
C146 0.115(13) 0.103(13) 0.20(2) 0.028(14) 0.055(13) -0.013(10)
C147 0.045(4) 0.045(4) 0.049(5) -0.003(4) -0.002(3) -0.010(3)
C148 0.058(5) 0.046(5) 0.049(5) 0.000(4) 0.006(4) -0.010(4)
C149 0.080(7) 0.047(5) 0.055(6) -0.001(4) 0.012(5) -0.010(5)
C150 0.114(11) 0.048(6) 0.103(11) 0.006(7) 0.012(8) -0.007(6)
C151 0.13(2) 0.030(8) 0.15(3) 0.003(12) 0.003(17) -0.032(11)
C152 0.17(4) 0.063(14) 0.12(2) -0.014(15) 0.03(2) -0.003(17)
C153 0.094(17) 0.080(16) 0.21(3) 0.033(19) 0.008(18) 0.004(13)
C251 0.14(3) 0.049(16) 0.11(3) -0.021(17) 0.01(2) -0.021(18)
C252 0.10(3) 0.09(2) 0.13(3) -0.01(2) 0.04(2) -0.02(2)
C253 0.12(3) 0.042(15) 0.11(3) 0.004(17) 0.05(2) -0.013(16)
C154 0.074(6) 0.037(4) 0.047(5) 0.003(4) -0.015(4) -0.008(4)
C155 0.069(6) 0.043(5) 0.055(5) 0.002(4) -0.016(4) -0.015(4)
C156 0.081(6) 0.043(5) 0.047(5) 0.006(4) -0.009(4) -0.024(5)
C157 0.078(6) 0.028(4) 0.055(5) 0.001(4) -0.010(4) -0.011(4)
C158 0.087(7) 0.038(4) 0.049(5) 0.010(4) -0.008(4) -0.020(4)
C159 0.064(5) 0.040(4) 0.067(6) -0.002(4) -0.016(4) -0.018(4)
C160 0.080(7) 0.048(5) 0.072(7) 0.011(5) -0.023(5) -0.017(5)
C161 0.057(5) 0.035(4) 0.088(8) -0.003(5) -0.024(5) -0.014(4)
C162 0.080(7) 0.040(5) 0.096(9) 0.001(5) -0.027(6) -0.008(5)
C163 0.103(11) 0.062(8) 0.127(13) 0.003(8) -0.035(9) 0.014(7)
C164 0.163(18) 0.059(9) 0.22(2) 0.052(12) -0.053(16) -0.043(10)
C165 0.136(14) 0.087(10) 0.095(11) 0.003(9) -0.054(10) 0.015(9)
C166 0.081(6) 0.041(4) 0.038(4) -0.002(4) 0.008(4) -0.022(4)
C167 0.105(9) 0.049(5) 0.054(6) -0.009(5) 0.003(5) -0.023(5)
C168 0.076(6) 0.049(5) 0.045(5) -0.009(4) 0.018(4) -0.022(4)
C169 0.093(8) 0.044(5) 0.082(8) -0.028(5) 0.030(6) -0.015(5)
C170 0.093(8) 0.045(5) 0.092(9) -0.024(6) 0.021(6) -0.021(5)
C171 0.22(2) 0.144(17) 0.096(13) -0.049(13) 0.056(14) 0.003(15)
C172 0.094(10) 0.091(10) 0.195(19) -0.038(12) 0.067(12) -0.024(8)
C173 0.077(6) 0.072(6) 0.039(5) -0.004(4) -0.013(4) -0.027(5)
C174 0.089(8) 0.073(7) 0.059(7) -0.014(6) -0.017(6) -0.005(6)
C175 0.076(8) 0.121(13) 0.112(12) -0.042(10) -0.020(8) -0.020(8)
C176 0.105(10) 0.172(14) 0.086(9) -0.047(10) 0.005(7) -0.083(10)
C177 0.180(17) 0.097(10) 0.068(8) 0.004(8) -0.033(9) -0.086(12)
C178 0.098(11) 0.162(17) 0.100(12) -0.072(12) 0.029(9) -0.043(11)
C179 0.206(19) 0.077(9) 0.092(11) 0.031(9) -0.061(12) -0.035(11)
C180 0.111(13) 0.132(16) 0.161(18) -0.046(14) -0.004(12) -0.009(11)
C181 0.18(2) 0.31(3) 0.157(19) -0.07(2) 0.016(15) -0.17(2)
C182 0.219(18) 0.119(13) 0.184(17) -0.024(12) -0.028(13) -0.101(13)
C183 0.105(9) 0.082(8) 0.082(8) 0.019(7) -0.035(7) -0.066(8)
C184 0.107(9) 0.059(6) 0.065(7) 0.011(5) -0.016(6) -0.044(6)
C185 0.109(9) 0.075(7) 0.050(6) 0.016(5) -0.013(6) -0.054(7)
C186 0.079(7) 0.067(7) 0.062(6) 0.015(5) -0.010(5) -0.039(6)
C187 0.071(7) 0.079(8) 0.083(8) 0.014(6) -0.010(6) -0.044(6)
C188 0.118(11) 0.116(11) 0.076(8) 0.006(8) -0.035(8) -0.069(10)
C189 0.132(13) 0.092(10) 0.092(10) -0.005(8) -0.011(9) -0.066(10)
C190 0.109(10) 0.078(8) 0.064(7) 0.027(6) -0.029(7) -0.034(7)
C191 0.100(9) 0.102(10) 0.060(7) 0.001(7) 0.004(6) -0.049(8)
C192 0.085(9) 0.096(11) 0.107(11) 0.028(9) -0.012(8) -0.026(8)
C193 0.14(2) 0.22(3) 0.16(2) 0.06(2) -0.017(16) -0.12(2)
C194 0.074(12) 0.28(5) 0.20(3) 0.07(3) 0.007(15) -0.020(19)
C195 0.180(17) 0.149(16) 0.22(2) -0.025(14) 0.033(15) -0.100(15)
C199 0.18(2) 0.084(11) 0.115(15) -0.012(11) -0.045(14) -0.049(12)
C200 0.17(2) 0.136(19) 0.14(2) -0.039(17) -0.047(18) -0.045(17)
C201 0.17(2) 0.26(4) 0.124(19) -0.02(2) -0.024(17) -0.12(3)
C202 0.167(15) 0.156(15) 0.111(12) -0.043(11) -0.005(11) -0.087(12)
C203 0.167(16) 0.159(16) 0.129(14) -0.038(12) 0.003(12) -0.077(13)
C204 0.176(16) 0.164(16) 0.173(17) -0.048(13) -0.025(13) -0.106(14)
C205 0.175(16) 0.117(13) 0.153(15) -0.018(12) -0.042(13) -0.061(12)
C206 0.24(3) 0.135(19) 0.119(17) -0.024(15) -0.068(19) -0.09(2)
C207 0.179(17) 0.151(17) 0.152(16) -0.031(14) -0.042(14) -0.037(13)
C208 0.170(17) 0.180(18) 0.154(16) -0.066(14) -0.017(14) -0.045(14)
C209 0.149(14) 0.142(14) 0.126(13) -0.047(11) -0.028(11) -0.065(12)
C210 0.18(3) 0.20(3) 0.12(2) -0.06(2) 0.008(17) -0.11(2)
C211 0.23(4) 0.17(3) 0.14(2) -0.05(2) -0.03(2) -0.10(3)
C212 0.22(3) 0.101(14) 0.15(2) 0.015(14) -0.088(19) -0.096(17)
C213 0.135(14) 0.088(10) 0.115(13) -0.022(10) -0.027(11) -0.054(10)
C214 0.153(16) 0.088(10) 0.090(11) -0.021(9) -0.016(10) -0.056(11)
C215 0.113(13) 0.17(2) 0.115(15) -0.065(15) -0.020(11) -0.044(14)
C216 0.165(18) 0.079(10) 0.133(16) -0.021(11) -0.065(14) -0.043(11)
C217 0.161(16) 0.077(9) 0.079(9) -0.015(8) -0.032(10) -0.049(10)
C218 0.25(3) 0.15(2) 0.084(12) 0.033(13) -0.066(15) -0.14(2)
C219 0.24(3) 0.20(3) 0.108(17) 0.035(18) -0.067(19) -0.16(3)
C220 0.19(2) 0.23(3) 0.084(12) -0.044(15) 0.012(13) -0.14(2)
C221 0.086(9) 0.094(10) 0.103(11) -0.025(9) -0.023(8) -0.033(8)
C222 0.098(9) 0.098(10) 0.081(8) -0.013(7) -0.014(7) -0.054(8)
C223 0.113(12) 0.085(10) 0.120(13) -0.021(9) -0.016(10) -0.028(9)
C224 0.31(4) 0.17(3) 0.17(3) -0.04(2) -0.08(3) -0.08(3)
C225 0.21(2) 0.25(2) 0.22(2) -0.015(17) -0.006(16) -0.089(17)
C226 0.25(3) 0.24(3) 0.33(4) -0.04(3) -0.01(3) -0.14(3)
O55 0.142(11) 0.165(14) 0.148(12) -0.025(11) -0.011(9) -0.082(11)
C227 0.29(4) 0.24(3) 0.130(18) -0.042(19) 0.06(2) -0.20(3)
C228 0.141(17) 0.125(17) 0.16(2) -0.032(15) 0.006(14) -0.047(14)
O61 0.084(6) 0.080(6) 0.123(8) -0.011(6) -0.009(5) -0.030(5)
O60 0.115(8) 0.089(7) 0.094(7) -0.018(5) -0.005(6) -0.040(6)
O59 0.27(2) 0.126(12) 0.099(10) -0.025(9) 0.027(11) -0.054(13)
O56 0.250(19) 0.118(10) 0.101(9) -0.002(8) -0.033(10) -0.062(11)
O62 0.152(13) 0.25(2) 0.155(14) -0.086(14) -0.031(11) -0.035(14)
O58 0.188(13) 0.237(15) 0.178(13) -0.019(12) -0.007(11) -0.013(12)
O57 0.096(13) 0.21(2) 0.078(12) -0.023(15) 0.003(10) -0.055(15)

loop_
_atom_type_symbol
_atom_type_description
_atom_type_scat_dispersion_real
_atom_type_scat_dispersion_imag
_atom_type_scat_source
C C 0.0181 0.0091 'International Tables Vol C Tables 4.2.6.8 and 6.1.1.4'
H H 0.0000 0.0000 'International Tables Vol C Tables 4.2.6.8 and 6.1.1.4'
Cl Cl 0.3639 0.7018 'International Tables Vol C Tables 4.2.6.8 and 6.1.1.4'
Cu Cu -1.9646 0.5888 'International Tables Vol C Tables 4.2.6.8 and 6.1.1.4'
F F 0.0727 0.0534 'International Tables Vol C Tables 4.2.6.8 and 6.1.1.4'
N N 0.0311 0.0180 'International Tables Vol C Tables 4.2.6.8 and 6.1.1.4'
O O 0.0492 0.0322 'International Tables Vol C Tables 4.2.6.8 and 6.1.1.4'
Rh Rh 0.0927 3.6045 'International Tables Vol C Tables 4.2.6.8 and 6.1.1.4'
S S 0.3331 0.5567 'International Tables Vol C Tables 4.2.6.8 and 6.1.1.4'

loop_
_geom_angle_atom_site_label_1
_geom_angle_atom_site_label_2
_geom_angle_atom_site_label_3
_geom_angle
_geom_angle_site_symmetry_1
_geom_angle_site_symmetry_3
N1 Rh1 C89 115.9(4) . .
N1 Rh1 C90 95.6(4) . .
N1 Rh1 C92 149.4(4) . .
O1 Rh1 N1 85.8(3) . .
O1 Rh1 O2 76.6(2) . .
O1 Rh1 C89 106.3(4) . .
O1 Rh1 C90 141.0(4) . .
O1 Rh1 C91 164.3(4) . .
O1 Rh1 C92 123.9(4) . .
O2 Rh1 N1 86.0(3) . .
O2 Rh1 C89 158.0(4) . .
O2 Rh1 C90 142.4(4) . .
O2 Rh1 C91 104.6(3) . .
O2 Rh1 C92 93.5(4) . .
C89 Rh1 C90 39.0(4) . .
C89 Rh1 C92 66.5(4) . .
C90 Rh1 C92 66.8(4) . .
C91 Rh1 N1 109.9(4) . .
C91 Rh1 C89 66.7(4) . .
C91 Rh1 C90 39.8(4) . .
C91 Rh1 C92 40.8(4) . .
C93 Rh1 N1 155.7(4) . .
C93 Rh1 O1 97.6(4) . .
C93 Rh1 O2 118.2(4) . .
C93 Rh1 C89 40.1(4) . .
C93 Rh1 C90 66.8(4) . .
C93 Rh1 C91 67.8(5) . .
C93 Rh1 C92 39.7(5) . .
N3 Rh2 O3 84.1(2) . .
N3 Rh2 C99 154.3(3) . .
N3 Rh2 C102 113.3(3) . .
N3 Rh2 C103 152.4(3) . .
O3 Rh2 C99 98.0(3) . .
O3 Rh2 C102 162.6(3) . .
O3 Rh2 C103 122.9(3) . .
O4 Rh2 N3 83.3(3) . .
O4 Rh2 O3 76.3(2) . .
O4 Rh2 C99 122.2(3) . .
O4 Rh2 C100 160.9(3) . .
O4 Rh2 C101 140.4(3) . .
O4 Rh2 C102 105.3(3) . .
O4 Rh2 C103 96.8(3) . .
C99 Rh2 C102 66.2(4) . .
C99 Rh2 C103 38.7(4) . .
C100 Rh2 N3 115.5(3) . .
C100 Rh2 O3 107.4(4) . .
C100 Rh2 C99 39.4(4) . .
C100 Rh2 C102 65.4(4) . .
C100 Rh2 C103 65.2(4) . .
C101 Rh2 N3 97.4(3) . .
C101 Rh2 O3 143.3(3) . .
C101 Rh2 C99 65.8(4) . .
C101 Rh2 C100 39.2(4) . .
C101 Rh2 C102 38.2(4) . .
C101 Rh2 C103 65.1(4) . .
C102 Rh2 C103 40.0(4) . .
N2 Rh3 O5 85.2(4) . .
N2 Rh3 O6 82.9(4) . .
N2 Rh3 C109 150.9(7) . .
N2 Rh3 C110 112.0(6) . .
N2 Rh3 C111 97.7(5) . .
O5 Rh3 O6 76.2(3) . .
O5 Rh3 C109 122.8(6) . .
O5 Rh3 C110 162.6(5) . .
O5 Rh3 C111 145.8(6) . .
O6 Rh3 C109 95.5(5) . .
O6 Rh3 C110 102.9(6) . .
C109 Rh3 C110 39.8(7) . .
C111 Rh3 O6 138.0(7) . .
C111 Rh3 C109 64.3(7) . .
C111 Rh3 C110 38.0(7) . .
C112 Rh3 N2 115.2(6) . .
C112 Rh3 O5 110.2(7) . .
C112 Rh3 O6 160.8(6) . .
C112 Rh3 C109 65.7(8) . .
C112 Rh3 C110 65.4(8) . .
C112 Rh3 C111 38.1(7) . .
C113 Rh3 N2 155.1(6) . .
C113 Rh3 O5 100.2(6) . .
C113 Rh3 O6 122.1(5) . .
C113 Rh3 C109 37.9(7) . .
C113 Rh3 C110 65.2(8) . .
C113 Rh3 C111 64.3(6) . .
C113 Rh3 C112 40.1(6) . .
N4 Rh4 O8 86.7(3) . .
N4 Rh4 C120 148.5(4) . .
O7 Rh4 N4 84.5(3) . .
O7 Rh4 O8 76.4(3) . .
O7 Rh4 C120 97.9(4) . .
O7 Rh4 C123 144.9(4) . .
O8 Rh4 C120 124.5(4) . .
C119 Rh4 N4 110.8(4) . .
C119 Rh4 O7 108.9(3) . .
C119 Rh4 O8 161.9(4) . .
C119 Rh4 C120 38.7(4) . .
C119 Rh4 C121 65.1(5) . .
C119 Rh4 C123 38.2(5) . .
C121 Rh4 N4 156.9(6) . .
C121 Rh4 O7 118.6(6) . .
C121 Rh4 O8 97.0(4) . .
C121 Rh4 C120 37.4(5) . .
C121 Rh4 C123 65.8(6) . .
C122 Rh4 N4 116.6(5) . .
C122 Rh4 O7 158.9(5) . .
C122 Rh4 O8 103.1(5) . .
C122 Rh4 C119 65.5(5) . .
C122 Rh4 C120 64.6(6) . .
C122 Rh4 C121 40.3(7) . .
C122 Rh4 C123 39.4(6) . .
C123 Rh4 N4 96.5(4) . .
C123 Rh4 O8 138.7(5) . .
C123 Rh4 C120 64.0(5) . .
Cu1' Cu1 O9 129.9(11) . .
Cu1' Cu1 O10 97.9(11) . .
Cu1' Cu1 O13 73.0(11) . .
Cu1' Cu1 O14 50.0(9) . .
Cu1' Cu1 O56 41.4(10) . .
O9 Cu1 O10 97.7(5) . .
O9 Cu1 O13 90.4(5) . .
O9 Cu1 O14 176.9(5) . .
O9 Cu1 O56 91.7(6) . .
O10 Cu1 O13 170.5(6) . .
O10 Cu1 O14 85.4(4) . .
O10 Cu1 O56 89.3(5) . .
O13 Cu1 O14 86.7(4) . .
O13 Cu1 O56 85.4(5) . .
O14 Cu1 O56 89.1(5) . .
Cu2' Cu2 O11 90.9(19) . .
Cu2' Cu2 O12 109(2) . .
Cu2' Cu2 O15 69.2(18) . .
Cu2' Cu2 O16 81.5(19) . .
O11 Cu2 O15 86.2(4) . .
O11 Cu2 O16 172.1(7) . .
O12 Cu2 O11 94.4(5) . .
O12 Cu2 O15 178.5(7) . .
O12 Cu2 O16 90.2(5) . .
O16 Cu2 O15 89.0(5) . .
Cu3' Cu3 O18 78.8(9) . .
Cu3' Cu3 O22 92.0(10) . .
Cu3' Cu3 O17 83.3(14) . .
Cu3' Cu3 O17' 68.2(16) . .
Cu3' Cu3 O21 107.8(13) . .
Cu3' Cu3 O21' 79.5(11) . .
O18 Cu3 O17' 88.5(13) . .
O22 Cu3 O18 86.7(4) . .
O22 Cu3 O17' 160.2(14) . .
O22 Cu3 O21 92.3(6) . .
O17 Cu3 O18 90.8(10) . .
O17 Cu3 O22 175.1(12) . .
O17 Cu3 O21 90.6(12) . .
O21 Cu3 O18 173.3(10) . .
O21' Cu3 O18 158.2(9) . .
O21' Cu3 O22 96.6(9) . .
O21' Cu3 O17' 81.1(14) . .
O19 Cu4 O23 88.0(4) . .
O20 Cu4 O19 91.1(4) . .
O20 Cu4 O23 176.0(8) . .
O24 Cu4 O19 178.6(8) . .
O24 Cu4 O20 88.9(4) . .
O24 Cu4 O23 92.0(4) . .
Cu1 Cu1' O9 38.0(9) . .
Cu1 Cu1' O10 65.1(10) . .
Cu1 Cu1' O13 89.3(12) . .
Cu1 Cu1' O14 114.9(11) . .
Cu1 Cu1' O56 127.2(12) . .
O10 Cu1' O9 80.3(4) . .
O13 Cu1' O9 80.7(6) . .
O13 Cu1' O10 154.2(7) . .
O13 Cu1' O56 100.5(6) . .
O14 Cu1' O9 152.7(6) . .
O14 Cu1' O10 89.7(4) . .
O14 Cu1' O13 99.6(5) . .
O14 Cu1' O56 114.3(7) . .
O56 Cu1' O9 92.2(7) . .
O56 Cu1' O10 97.4(6) . .
Cu2 Cu2' O11 73.0(17) . .
Cu2 Cu2' O12 56.3(18) . .
Cu2 Cu2' O15 94.5(19) . .
Cu2 Cu2' O16 82(2) . .
Cu2 Cu2' O57 155(2) . .
O11 Cu2' O12 84.7(6) . .
O11 Cu2' O57 104.6(9) . .
O12 Cu2' O57 98.9(10) . .
O15 Cu2' O11 87.1(6) . .
O15 Cu2' O12 150.8(8) . .
O15 Cu2' O16 92.8(7) . .
O15 Cu2' O57 110.3(10) . .
O16 Cu2' O11 155.1(8) . .
O16 Cu2' O12 83.4(7) . .
O16 Cu2' O57 98.8(9) . .
Cu3 Cu3' O18 80.3(9) . .
Cu3 Cu3' O22 68.0(10) . .
Cu3 Cu3' O17 75.5(13) . .
Cu3 Cu3' O17' 93.1(16) . .
Cu3 Cu3' O21 54.8(11) . .
Cu3 Cu3' O21' 79.0(11) . .
Cu3 Cu3' O58 166.8(13) . .
O18 Cu3' O22 82.9(4) . .
O18 Cu3' O17' 93.3(13) . .
O18 Cu3' O21 135.1(9) . .
O22 Cu3' O21 79.9(6) . .
O17 Cu3' O18 89.6(10) . .
O17 Cu3' O22 143.4(10) . .
O17 Cu3' O21 80.5(12) . .
O17' Cu3' O22 161.0(14) . .
O21' Cu3' O18 159.1(10) . .
O21' Cu3' O22 91.7(9) . .
O21' Cu3' O17' 85.2(16) . .
O21' Cu3' O58 90.3(11) . .
O58 Cu3' O18 110.6(8) . .
O58 Cu3' O22 105.0(8) . .
O58 Cu3' O17 111.1(11) . .
O58 Cu3' O17' 93.7(14) . .
O58 Cu3' O21 113.9(10) . .
O19 Cu4' O20 88.7(6) . .
O19 Cu4' O23 87.8(6) . .
O19 Cu4' O24 149.8(8) . .
O19 Cu4' O59 104.3(7) . .
O20 Cu4' O24 82.9(5) . .
O20 Cu4' O59 101.8(8) . .
O23 Cu4' O20 155.0(8) . .
O23 Cu4' O24 87.7(5) . .
O23 Cu4' O59 103.0(7) . .
O24 Cu4' O59 105.8(8) . .
C13 N1 Rh1 122.7(7) . .
C17 N1 Rh1 117.2(7) . .
C17 N1 C13 119.6(8) . .
C32 N2 Rh3 123.2(9) . .
C32 N2 C36 118.4(10) . .
C36 N2 Rh3 117.6(9) . .
C51 N3 Rh2 117.3(5) . .
C55 N3 Rh2 123.2(6) . .
C55 N3 C51 118.8(7) . .
C70 N4 Rh4 118.6(7) . .
C74 N4 Rh4 121.6(7) . .
C74 N4 C70 119.4(8) . .
C1 O1 Rh1 116.4(6) . .
C2 O2 Rh1 117.1(6) . .
C4 O3 Rh2 115.3(5) . .
C5 O4 Rh2 117.1(5) . .
C7 O5 Rh3 115.9(9) . .
C8 O6 Rh3 114.2(8) . .
C10 O7 Rh4 115.2(7) . .
C11 O8 Rh4 116.6(6) . .
Cu1 O9 Cu1' 12.0(3) . .
C20 O9 Cu1 128.3(9) . .
C20 O9 Cu1' 132.6(9) . .
Cu1 O10 Cu1' 17.06(19) . .
C18 O10 Cu1 122.3(7) . .
C18 O10 Cu1' 134.2(7) . .
Cu2 O11 Cu2' 16.0(3) . .
C25 O11 Cu2 123.1(7) . .
C25 O11 Cu2' 130.2(8) . .
Cu2 O12 Cu2' 14.4(3) . .
C27 O12 Cu2 124.4(10) . .
C27 O12 Cu2' 128.2(11) . .
Cu1' O13 Cu1 17.74(19) . .
C39 O13 Cu1 132.0(10) . .
C39 O13 Cu1' 119.6(11) . .
Cu1' O14 Cu1 15.1(2) . .
C37 O14 Cu1 126.7(9) . .
C37 O14 Cu1' 123.0(8) . .
Cu2' O15 Cu2 16.2(3) . .
C44 O15 Cu2 125.5(10) . .
C44 O15 Cu2' 125.5(9) . .
Cu2' O16 Cu2 16.3(3) . .
C46 O16 Cu2 128.5(9) . .
C46 O16 Cu2' 125.2(11) . .
Cu3' O18 Cu3 20.9(2) . .
C56 O18 Cu3 124.1(8) . .
C56 O18 Cu3' 122.8(8) . .
Cu4' O19 Cu4 14.8(3) . .
C63 O19 Cu4 125.6(6) . .
C63 O19 Cu4' 126.8(7) . .
Cu4 O20 Cu4' 14.4(3) . .
C65 O20 Cu4 128.0(8) . .
C65 O20 Cu4' 126.3(8) . .
Cu3 O22 Cu3' 20.0(2) . .
C75 O22 Cu3 123.7(8) . .
C75 O22 Cu3' 128.8(8) . .
Cu4 O23 Cu4' 14.6(3) . .
C82 O23 Cu4 126.6(6) . .
C82 O23 Cu4' 129.3(7) . .
Cu4 O24 Cu4' 14.0(4) . .
C84 O24 Cu4 127.9(8) . .
C84 O24 Cu4' 128.0(8) . .
C129 O25 Rh5 115.9(6) . .
C130 O26 Rh5 114.8(5) . .
C132 O27 Rh6 116.4(5) . .
C133 O28 Rh6 116.7(5) . .
C142 O29 Cu5 126.8(7) . .
C140 O30 Cu5 126.4(7) . .
C147 O31 Cu6 125.1(6) . .
C149 O32 Cu6 126.3(7) . .
C166 O35 Cu6 125.1(6) . .
C168 O36 Cu6 127.2(6) . .
C161 O33 Cu5 127.2(7) . .
C159 O34 Cu5 125.6(7) . .
O37 S1 O38 112.8(14) . .
O37 S1 O39 110.9(13) . .
O37 S1 C193 100.0(13) . .
O38 S1 O39 120.9(14) . .
O38 S1 C193 102.4(16) . .
O39 S1 C193 107.1(12) . .
O40 S2 C194 102.3(13) . .
O41 S2 O40 106.2(15) . .
O41 S2 O42 111.0(17) . .
O41 S2 C194 106.6(18) . .
O42 S2 O40 120.2(15) . .
O42 S2 C194 109.7(19) . .
O43 S3 O44 124.1(14) . .
O43 S3 O45 124.6(15) . .
O43 S3 C195 91.5(14) . .
O44 S3 O45 109.1(15) . .
O44 S3 C195 109.5(15) . .
O45 S3 C195 84.1(19) . .
O46 S4 O47 137.6(15) . .
O46 S4 O48 110.1(15) . .
O46 S4 C196 98.9(15) . .
O47 S4 O48 103.9(15) . .
O47 S4 C196 101.7(14) . .
O48 S4 C196 97(2) . .
O1 C1 C2 115.9(8) . .
O1 C1 C6 125.3(9) . .
C6 C1 C2 118.8(9) . .
O2 C2 C1 113.9(8) . .
O2 C2 C3 128.1(8) . .
C3 C2 C1 118.0(8) . .
C2 C3 Cl1 118.4(7) . .
C2 C3 C4 123.0(8) . .
C4 C3 Cl1 118.5(7) . .
O3 C4 C3 125.0(8) . .
O3 C4 C5 117.0(7) . .
C3 C4 C5 118.0(7) . .
O4 C5 C4 114.2(7) . .
O4 C5 C6 126.1(8) . .
C6 C5 C4 119.6(8) . .
C1 C6 Cl2 119.4(7) . .
C5 C6 Cl2 118.5(8) . .
C5 C6 C1 122.1(9) . .
O5 C7 C8 116.6(12) . .
O5 C7 C12 123.4(12) . .
C12 C7 C8 119.8(10) . .
O6 C8 C7 117.1(10) . .
O6 C8 C9 123.3(12) . .
C9 C8 C7 119.6(12) . .
C8 C9 Cl3 119.0(9) . .
C10 C9 Cl3 121.7(8) . .
C10 C9 C8 119.3(11) . .
O7 C10 C9 122.0(9) . .
O7 C10 C11 117.7(10) . .
C9 C10 C11 120.3(9) . .
O8 C11 C10 113.8(9) . .
O8 C11 C12 125.8(11) . .
C12 C11 C10 120.4(10) . .
C7 C12 Cl4 119.7(8) . .
C11 C12 Cl4 120.2(10) . .
C11 C12 C7 120.1(11) . .
N1 C13 H13 119.9 . .
C14 C13 N1 120.2(9) . .
C14 C13 H13 119.9 . .
C13 C14 C15 121.8(10) . .
C13 C14 C18 122.4(10) . .
C15 C14 C18 115.6(10) . .
C14 C15 H15 120.1 . .
C14 C15 C16 119.7(10) . .
C16 C15 H15 120.1 . .
C15 C16 C17 116.5(9) . .
C15 C16 C25 120.6(9) . .
C17 C16 C25 122.9(9) . .
N1 C17 C16 121.9(9) . .
N1 C17 H17 119.1 . .
C16 C17 H17 119.1 . .
O10 C18 C14 115.3(9) . .
O10 C18 C19 127.0(11) . .
C19 C18 C14 117.7(11) . .
C18 C19 H19 119.7 . .
C18 C19 C20 120.7(14) . .
C20 C19 H19 119.7 . .
O9 C20 C19 123.5(13) . .
O9 C20 C21 118.8(14) . .
C19 C20 C21 117.7(15) . .
C20 C21 C22 103.5(17) . .
C20 C21 C23 115.8(15) . .
C23 C21 C22 107.9(16) . .
C24 C21 C20 107.2(15) . .
C24 C21 C22 114.8(19) . .
C24 C21 C23 108(2) . .
C21 C22 H22A 109.5 . .
C21 C22 H22B 109.5 . .
C21 C22 H22C 109.5 . .
H22A C22 H22B 109.5 . .
H22A C22 H22C 109.5 . .
H22B C22 H22C 109.5 . .
C21 C23 H23A 109.5 . .
C21 C23 H23B 109.5 . .
C21 C23 H23C 109.5 . .
H23A C23 H23B 109.5 . .
H23A C23 H23C 109.5 . .
H23B C23 H23C 109.5 . .
C21 C24 H24A 109.5 . .
C21 C24 H24B 109.5 . .
C21 C24 H24C 109.5 . .
H24A C24 H24B 109.5 . .
H24A C24 H24C 109.5 . .
H24B C24 H24C 109.5 . .
O11 C25 C16 112.3(9) . .
O11 C25 C26 126.6(11) . .
C26 C25 C16 121.1(10) . .
C25 C26 H26 117.6 . .
C25 C26 C27 124.7(13) . .
C27 C26 H26 117.6 . .
O12 C27 C26 123.7(16) . .
O12 C27 C28 110.2(15) . .
C26 C27 C28 123.9(15) . .
C27 C28 C29 109.8(19) . .
C27 C28 C30 111(2) . .
C27 C28 C31 106.9(16) . .
C27 C28 C29' 116(2) . .
C27 C28 C30' 93(2) . .
C27 C28 C31' 118(2) . .
C29 C28 C31 109.0(19) . .
C30 C28 C29 112(2) . .
C30 C28 C31 107.4(18) . .
C30' C28 C29' 109.2(19) . .
C30' C28 C31' 112.9(19) . .
C31' C28 C29' 107.2(17) . .
C28 C29 H29A 109.5 . .
C28 C29 H29B 109.5 . .
C28 C29 H29C 109.5 . .
H29A C29 H29B 109.5 . .
H29A C29 H29C 109.5 . .
H29B C29 H29C 109.5 . .
C28 C30 H30A 109.5 . .
C28 C30 H30B 109.5 . .
C28 C30 H30C 109.5 . .
H30A C30 H30B 109.5 . .
H30A C30 H30C 109.5 . .
H30B C30 H30C 109.5 . .
C28 C31 H31A 109.5 . .
C28 C31 H31B 109.5 . .
C28 C31 H31C 109.5 . .
H31A C31 H31B 109.5 . .
H31A C31 H31C 109.5 . .
H31B C31 H31C 109.5 . .
C28 C29' H29D 109.5 . .
C28 C29' H29E 109.5 . .
C28 C29' H29F 109.5 . .
H29D C29' H29E 109.5 . .
H29D C29' H29F 109.5 . .
H29E C29' H29F 109.5 . .
C28 C30' H30D 109.5 . .
C28 C30' H30E 109.5 . .
C28 C30' H30F 109.5 . .
H30D C30' H30E 109.5 . .
H30D C30' H30F 109.5 . .
H30E C30' H30F 109.5 . .
C28 C31' H31D 109.5 . .
C28 C31' H31E 109.5 . .
C28 C31' H31F 109.5 . .
H31D C31' H31E 109.5 . .
H31D C31' H31F 109.5 . .
H31E C31' H31F 109.5 . .
N2 C32 H32 117.2 . .
N2 C32 C33 125.6(13) . .
C33 C32 H32 117.2 . .
C32 C33 C37 126.1(12) . .
C34 C33 C32 114.1(12) . .
C34 C33 C37 119.8(10) . .
C33 C34 H34 119.6 . .
C33 C34 C35 120.8(10) . .
C35 C34 H34 119.6 . .
C34 C35 C44 117.9(10) . .
C36 C35 C34 117.8(13) . .
C36 C35 C44 124.1(12) . .
N2 C36 C35 123.2(14) . .
N2 C36 H36 118.4 . .
C35 C36 H36 118.4 . .
O14 C37 C33 111.9(10) . .
O14 C37 C38 127.2(14) . .
C38 C37 C33 120.8(12) . .
C37 C38 H38 117.5 . .
C37 C38 C39 125.0(14) . .
C39 C38 H38 117.5 . .
O13 C39 C38 121.1(12) . .
O13 C39 C40 126.5(15) . .
O13 C39 C40' 103.3(16) . .
C38 C39 C40 111.1(16) . .
C38 C39 C40' 131.0(15) . .
C41 C40 C39 104.3(16) . .
C42 C40 C39 122.1(18) . .
C42 C40 C41 110.4(17) . .
C42 C40 C43 106.0(16) . .
C43 C40 C39 104.4(17) . .
C43 C40 C41 109.1(17) . .
C40 C41 H41A 109.5 . .
C40 C41 H41B 109.5 . .
C40 C41 H41C 109.5 . .
H41A C41 H41B 109.5 . .
H41A C41 H41C 109.5 . .
H41B C41 H41C 109.5 . .
C40 C42 H42A 109.5 . .
C40 C42 H42B 109.5 . .
C40 C42 H42C 109.5 . .
H42A C42 H42B 109.5 . .
H42A C42 H42C 109.5 . .
H42B C42 H42C 109.5 . .
C40 C43 H43A 109.5 . .
C40 C43 H43B 109.5 . .
C40 C43 H43C 109.5 . .
H43A C43 H43B 109.5 . .
H43A C43 H43C 109.5 . .
H43B C43 H43C 109.5 . .
C41' C40' C39 116(2) . .
C41' C40' C42' 108(2) . .
C41' C40' C43' 109(2) . .
C42' C40' C39 103.8(19) . .
C42' C40' C43' 110(2) . .
C43' C40' C39 110(3) . .
C40' C41' H41D 109.5 . .
C40' C41' H41E 109.5 . .
C40' C41' H41F 109.5 . .
H41D C41' H41E 109.5 . .
H41D C41' H41F 109.5 . .
H41E C41' H41F 109.5 . .
C40' C42' H42D 109.5 . .
C40' C42' H42E 109.5 . .
C40' C42' H42F 109.5 . .
H42D C42' H42E 109.5 . .
H42D C42' H42F 109.5 . .
H42E C42' H42F 109.5 . .
C40' C43' H43D 109.5 . .
C40' C43' H43E 109.5 . .
C40' C43' H43F 109.5 . .
H43D C43' H43E 109.5 . .
H43D C43' H43F 109.5 . .
H43E C43' H43F 109.5 . .
O15 C44 C35 115.6(12) . .
O15 C44 C45 125.9(14) . .
C45 C44 C35 118.5(12) . .
C44 C45 H45 116.6 . .
C44 C45 C46 126.8(14) . .
C46 C45 H45 116.6 . .
O16 C46 C45 121.9(12) . .
O16 C46 C47 117.3(13) . .
O16 C46 C47' 106.3(16) . .
C45 C46 C47 118.3(15) . .
C45 C46 C47' 130.5(16) . .
C46 C47 C48 92.0(18) . .
C46 C47 C49 109(2) . .
C46 C47 C50 118.3(19) . .
C48 C47 C50 114.8(19) . .
C49 C47 C48 110.7(19) . .
C49 C47 C50 110.5(18) . .
C47 C48 H48A 109.5 . .
C47 C48 H48B 109.5 . .
C47 C48 H48C 109.5 . .
H48A C48 H48B 109.5 . .
H48A C48 H48C 109.5 . .
H48B C48 H48C 109.5 . .
C47 C49 H49A 109.5 . .
C47 C49 H49B 109.5 . .
C47 C49 H49C 109.5 . .
H49A C49 H49B 109.5 . .
H49A C49 H49C 109.5 . .
H49B C49 H49C 109.5 . .
C47 C50 H50A 109.5 . .
C47 C50 H50B 109.5 . .
C47 C50 H50C 109.5 . .
H50A C50 H50B 109.5 . .
H50A C50 H50C 109.5 . .
H50B C50 H50C 109.5 . .
C46 C47' C48' 101.2(18) . .
C46 C47' C49' 113(2) . .
C46 C47' C50' 124(2) . .
C48' C47' C49' 104.9(19) . .
C48' C47' C50' 106.0(17) . .
C49' C47' C50' 105.6(17) . .
C47' C48' H48D 109.5 . .
C47' C48' H48E 109.5 . .
C47' C48' H48F 109.5 . .
H48D C48' H48E 109.5 . .
H48D C48' H48F 109.5 . .
H48E C48' H48F 109.5 . .
C47' C49' H49D 109.5 . .
C47' C49' H49E 109.5 . .
C47' C49' H49F 109.5 . .
H49D C49' H49E 109.5 . .
H49D C49' H49F 109.5 . .
H49E C49' H49F 109.5 . .
C47' C50' H50D 109.5 . .
C47' C50' H50E 109.5 . .
C47' C50' H50F 109.5 . .
H50D C50' H50E 109.5 . .
H50D C50' H50F 109.5 . .
H50E C50' H50F 109.5 . .
N3 C51 H51 119.6 . .
N3 C51 C52 120.8(8) . .
C52 C51 H51 119.6 . .
C51 C52 C56 121.2(9) . .
C53 C52 C51 120.3(9) . .
C53 C52 C56 118.5(9) . .
C52 C53 H53 120.8 . .
C54 C53 C52 118.4(9) . .
C54 C53 H53 120.8 . .
C53 C54 C55 118.3(9) . .
C53 C54 C63 116.9(8) . .
C55 C54 C63 124.7(8) . .
N3 C55 C54 123.4(8) . .
N3 C55 H55 118.3 . .
C54 C55 H55 118.3 . .
O18 C56 C52 113.2(10) . .
O18 C56 C57 127.6(12) . .
O18 C56 C57' 127.6(12) . .
C57 C56 C52 118.8(11) . .
C57' C56 C52 118.8(11) . .
C56 C57 H57 120.7 . .
C56 C57 C58 118.7(15) . .
C58 C57 H57 120.7 . .
C59 C58 C57 116.6(18) . .
O17 C58 C57 116(2) . .
O17 C58 C59 116(2) . .
C58 C59 C60 106.9(18) . .
C58 C59 C61 111.8(18) . .
C58 C59 C62 111(2) . .
C61 C59 C60 108.3(18) . .
C61 C59 C62 109.3(17) . .
C62 C59 C60 109.6(18) . .
C59 C60 H60A 109.5 . .
C59 C60 H60B 109.5 . .
C59 C60 H60C 109.5 . .
H60A C60 H60B 109.5 . .
H60A C60 H60C 109.5 . .
H60B C60 H60C 109.5 . .
C59 C61 H61A 109.5 . .
C59 C61 H61B 109.5 . .
C59 C61 H61C 109.5 . .
H61A C61 H61B 109.5 . .
H61A C61 H61C 109.5 . .
H61B C61 H61C 109.5 . .
C59 C62 H62A 109.5 . .
C59 C62 H62B 109.5 . .
C59 C62 H62C 109.5 . .
H62A C62 H62B 109.5 . .
H62A C62 H62C 109.5 . .
H62B C62 H62C 109.5 . .
Cu3 O17 Cu3' 21.2(4) . .
C58 O17 Cu3 128(2) . .
C58 O17 Cu3' 131(2) . .
C56 C57' H57' 116.2 . .
C56 C57' C58' 127.5(15) . .
C58' C57' H57' 116.2 . .
C57' C58' C59' 125(2) . .
O17' C58' C57' 119(2) . .
O17' C58' C59' 113(3) . .
C58' C59' C60' 110.3(17) . .
C58' C59' C61' 103.1(19) . .
C58' C59' C62' 112(2) . .
C60' C59' C61' 109.2(18) . .
C62' C59' C60' 112.8(18) . .
C62' C59' C61' 109.4(17) . .
C59' C60' H60D 109.5 . .
C59' C60' H60E 109.5 . .
C59' C60' H60F 109.5 . .
H60D C60' H60E 109.5 . .
H60D C60' H60F 109.5 . .
H60E C60' H60F 109.5 . .
C59' C61' H61D 109.5 . .
C59' C61' H61E 109.5 . .
C59' C61' H61F 109.5 . .
H61D C61' H61E 109.5 . .
H61D C61' H61F 109.5 . .
H61E C61' H61F 109.5 . .
C59' C62' H62D 109.5 . .
C59' C62' H62E 109.5 . .
C59' C62' H62F 109.5 . .
H62D C62' H62E 109.5 . .
H62D C62' H62F 109.5 . .
H62E C62' H62F 109.5 . .
Cu3' O17' Cu3 18.7(4) . .
C58' O17' Cu3 126(3) . .
C58' O17' Cu3' 126(3) . .
O19 C63 C54 113.5(8) . .
O19 C63 C64 126.0(9) . .
C64 C63 C54 120.5(8) . .
C63 C64 H64 116.9 . .
C63 C64 C65 126.3(9) . .
C65 C64 H64 116.9 . .
O20 C65 C64 122.4(10) . .
O20 C65 C66 115.1(11) . .
C64 C65 C66 122.3(10) . .
C65 C66 C68 109.2(13) . .
C67 C66 C65 111.6(11) . .
C67 C66 C68 102.2(16) . .
C69 C66 C65 107.2(16) . .
C69 C66 C67 111.7(17) . .
C69 C66 C68 115(2) . .
C66 C67 H67A 109.5 . .
C66 C67 H67B 109.5 . .
C66 C67 H67C 109.5 . .
H67A C67 H67B 109.5 . .
H67A C67 H67C 109.5 . .
H67B C67 H67C 109.5 . .
C66 C68 H68A 109.5 . .
C66 C68 H68B 109.5 . .
C66 C68 H68C 109.5 . .
H68A C68 H68B 109.5 . .
H68A C68 H68C 109.5 . .
H68B C68 H68C 109.5 . .
C66 C69 H69A 109.5 . .
C66 C69 H69B 109.5 . .
C66 C69 H69C 109.5 . .
H69A C69 H69B 109.5 . .
H69A C69 H69C 109.5 . .
H69B C69 H69C 109.5 . .
N4 C70 H70 119.3 . .
N4 C70 C71 121.4(9) . .
C71 C70 H70 119.3 . .
C70 C71 C75 122.0(9) . .
C72 C71 C70 118.0(10) . .
C72 C71 C75 120.0(9) . .
C71 C72 H72 119.5 . .
C73 C72 C71 120.9(9) . .
C73 C72 H72 119.5 . .
C72 C73 C74 117.5(9) . .
C72 C73 C82 118.5(8) . .
C74 C73 C82 123.8(9) . .
N4 C74 C73 122.6(10) . .
N4 C74 H74 118.7 . .
C73 C74 H74 118.7 . .
O22 C75 C71 112.7(10) . .
O22 C75 C76 124.9(13) . .
O22 C75 C76' 124.9(13) . .
C76 C75 C71 122.4(11) . .
C76' C75 C71 122.4(11) . .
C75 C76 H76 115.6 . .
C75 C76 C77 128.9(16) . .
C77 C76 H76 115.6 . .
C76 C77 C78 124(2) . .
O21 C77 C76 109(2) . .
O21 C77 C78 97(2) . .
C77 C78 C81 129(3) . .
C79 C78 C77 105(2) . .
C79 C78 C81 106(2) . .
C80 C78 C77 98(2) . .
C80 C78 C79 108(2) . .
C80 C78 C81 108(2) . .
C78 C79 H79A 109.5 . .
C78 C79 H79B 109.5 . .
C78 C79 H79C 109.5 . .
H79A C79 H79B 109.5 . .
H79A C79 H79C 109.5 . .
H79B C79 H79C 109.5 . .
C78 C80 H80A 109.5 . .
C78 C80 H80B 109.5 . .
C78 C80 H80C 109.5 . .
H80A C80 H80B 109.5 . .
H80A C80 H80C 109.5 . .
H80B C80 H80C 109.5 . .
C78 C81 H81A 109.5 . .
C78 C81 H81B 109.5 . .
C78 C81 H81C 109.5 . .
H81A C81 H81B 109.5 . .
H81A C81 H81C 109.5 . .
H81B C81 H81C 109.5 . .
Cu3 O21 Cu3' 17.4(3) . .
C77 O21 Cu3 130.4(17) . .
C77 O21 Cu3' 134.9(16) . .
C75 C76' H76' 120.4 . .
C75 C76' C77' 119.2(17) . .
C77' C76' H76' 120.4 . .
C78' C77' C76' 115(2) . .
O21' C77' C76' 126(2) . .
O21' C77' C78' 116(2) . .
C77' C78' C79' 131(3) . .
C80' C78' C77' 95(2) . .
C80' C78' C79' 106.8(19) . .
C81' C78' C77' 107(4) . .
C81' C78' C79' 107(2) . .
C81' C78' C80' 109(2) . .
C78' C79' H79D 109.5 . .
C78' C79' H79E 109.5 . .
C78' C79' H79F 109.5 . .
H79D C79' H79E 109.5 . .
H79D C79' H79F 109.5 . .
H79E C79' H79F 109.5 . .
C78' C80' H80D 109.5 . .
C78' C80' H80E 109.5 . .
C78' C80' H80F 109.5 . .
H80D C80' H80E 109.5 . .
H80D C80' H80F 109.5 . .
H80E C80' H80F 109.5 . .
C78' C81' H81D 109.5 . .
C78' C81' H81E 109.5 . .
C78' C81' H81F 109.5 . .
H81D C81' H81E 109.5 . .
H81D C81' H81F 109.5 . .
H81E C81' H81F 109.5 . .
Cu3 O21' Cu3' 21.5(3) . .
C77' O21' Cu3 117.2(18) . .
C77' O21' Cu3' 126(2) . .
O23 C82 C73 114.2(8) . .
O23 C82 C83 125.3(9) . .
C83 C82 C73 120.2(8) . .
C82 C83 H83 118.7 . .
C82 C83 C84 122.5(9) . .
C84 C83 H83 118.7 . .
O24 C84 C83 124.5(10) . .
O24 C84 C85 114.0(11) . .
C83 C84 C85 121.4(10) . .
C84 C85 C88 106.3(15) . .
C86 C85 C84 108.1(13) . .
C86 C85 C87 107.3(17) . .
C86 C85 C88 109.9(18) . .
C87 C85 C84 113.2(14) . .
C87 C85 C88 112.0(17) . .
C85 C86 H86A 109.5 . .
C85 C86 H86B 109.5 . .
C85 C86 H86C 109.5 . .
H86A C86 H86B 109.5 . .
H86A C86 H86C 109.5 . .
H86B C86 H86C 109.5 . .
C85 C87 H87A 109.5 . .
C85 C87 H87B 109.5 . .
C85 C87 H87C 109.5 . .
H87A C87 H87B 109.5 . .
H87A C87 H87C 109.5 . .
H87B C87 H87C 109.5 . .
C85 C88 H88A 109.5 . .
C85 C88 H88B 109.5 . .
C85 C88 H88C 109.5 . .
H88A C88 H88B 109.5 . .
H88A C88 H88C 109.5 . .
H88B C88 H88C 109.5 . .
C90 C89 Rh1 70.6(6) . .
C90 C89 C93 108.2(10) . .
C90 C89 C94 126.4(11) . .
C93 C89 Rh1 68.4(6) . .
C93 C89 C94 125.3(12) . .
C94 C89 Rh1 124.9(9) . .
C89 C90 Rh1 70.4(6) . .
C89 C90 C91 109.2(9) . .
C89 C90 C95 125.2(11) . .
C91 C90 Rh1 69.8(5) . .
C95 C90 Rh1 125.6(8) . .
C95 C90 C91 125.6(12) . .
C90 C91 Rh1 70.4(5) . .
C90 C91 C92 106.7(10) . .
C92 C91 Rh1 70.4(6) . .
C96 C91 Rh1 128.7(9) . .
C96 C91 C90 127.9(12) . .
C96 C91 C92 125.1(12) . .
C91 C92 Rh1 68.8(6) . .
C93 C92 Rh1 68.0(7) . .
C93 C92 C91 106.9(10) . .
C93 C92 C97 123.9(12) . .
C97 C92 Rh1 126.2(9) . .
C97 C92 C91 129.1(13) . .
C89 C93 Rh1 71.5(7) . .
C89 C93 C98 125.9(13) . .
C92 C93 Rh1 72.3(7) . .
C92 C93 C89 108.7(10) . .
C92 C93 C98 124.8(12) . .
C98 C93 Rh1 129.0(9) . .
C89 C94 H94A 109.5 . .
C89 C94 H94B 109.5 . .
C89 C94 H94C 109.5 . .
H94A C94 H94B 109.5 . .
H94A C94 H94C 109.5 . .
H94B C94 H94C 109.5 . .
C90 C95 H95A 109.5 . .
C90 C95 H95B 109.5 . .
C90 C95 H95C 109.5 . .
H95A C95 H95B 109.5 . .
H95A C95 H95C 109.5 . .
H95B C95 H95C 109.5 . .
C91 C96 H96A 109.5 . .
C91 C96 H96B 109.5 . .
C91 C96 H96C 109.5 . .
H96A C96 H96B 109.5 . .
H96A C96 H96C 109.5 . .
H96B C96 H96C 109.5 . .
C92 C97 H97A 109.5 . .
C92 C97 H97B 109.5 . .
C92 C97 H97C 109.5 . .
H97A C97 H97B 109.5 . .
H97A C97 H97C 109.5 . .
H97B C97 H97C 109.5 . .
C93 C98 H98A 109.5 . .
C93 C98 H98B 109.5 . .
C93 C98 H98C 109.5 . .
H98A C98 H98B 109.5 . .
H98A C98 H98C 109.5 . .
H98B C98 H98C 109.5 . .
C100 C99 Rh2 69.7(5) . .
C100 C99 C104 126.9(10) . .
C103 C99 Rh2 71.8(5) . .
C103 C99 C100 107.7(9) . .
C103 C99 C104 125.4(10) . .
C104 C99 Rh2 124.9(7) . .
C99 C100 Rh2 70.9(5) . .
C99 C100 C105 125.1(11) . .
C101 C100 Rh2 70.3(5) . .
C101 C100 C99 108.0(9) . .
C101 C100 C105 126.9(11) . .
C105 C100 Rh2 125.6(8) . .
C100 C101 Rh2 70.4(5) . .
C100 C101 C106 125.0(11) . .
C102 C101 Rh2 71.9(5) . .
C102 C101 C100 109.8(9) . .
C102 C101 C106 125.2(10) . .
C106 C101 Rh2 126.1(7) . .
C101 C102 Rh2 70.0(5) . .
C101 C102 C103 107.1(8) . .
C101 C102 C107 128.9(11) . .
C103 C102 Rh2 70.9(5) . .
C103 C102 C107 123.9(10) . .
C107 C102 Rh2 123.5(7) . .
C99 C103 Rh2 69.5(5) . .
C99 C103 C102 107.4(9) . .
C99 C103 C108 126.5(10) . .
C102 C103 Rh2 69.2(5) . .
C108 C103 Rh2 124.9(7) . .
C108 C103 C102 126.0(10) . .
C99 C104 H10A 109.5 . .
C99 C104 H10B 109.5 . .
C99 C104 H10C 109.5 . .
H10A C104 H10B 109.5 . .
H10A C104 H10C 109.5 . .
H10B C104 H10C 109.5 . .
C100 C105 H10D 109.5 . .
C100 C105 H10E 109.5 . .
C100 C105 H10F 109.5 . .
H10D C105 H10E 109.5 . .
H10D C105 H10F 109.5 . .
H10E C105 H10F 109.5 . .
C101 C106 H10G 109.5 . .
C101 C106 H10H 109.5 . .
C101 C106 H10I 109.5 . .
H10G C106 H10H 109.5 . .
H10G C106 H10I 109.5 . .
H10H C106 H10I 109.5 . .
C102 C107 H10J 109.5 . .
C102 C107 H10K 109.5 . .
C102 C107 H10L 109.5 . .
H10J C107 H10K 109.5 . .
H10J C107 H10L 109.5 . .
H10K C107 H10L 109.5 . .
C103 C108 H10M 109.5 . .
C103 C108 H10N 109.5 . .
C103 C108 H10O 109.5 . .
H10M C108 H10N 109.5 . .
H10M C108 H10O 109.5 . .
H10N C108 H10O 109.5 . .
C110 C109 Rh3 71.8(9) . .
C110 C109 C114 125(2) . .
C113 C109 Rh3 67.5(10) . .
C113 C109 C110 107.3(17) . .
C113 C109 C114 127.4(19) . .
C114 C109 Rh3 122.9(10) . .
C109 C110 Rh3 68.4(11) . .
C111 C110 Rh3 67.4(10) . .
C111 C110 C109 103(2) . .
C115 C110 Rh3 125.6(12) . .
C115 C110 C109 122.8(19) . .
C115 C110 C111 134(2) . .
C110 C111 Rh3 74.6(10) . .
C110 C111 C116 124(2) . .
C112 C111 Rh3 69.2(9) . .
C112 C111 C110 112.8(17) . .
C112 C111 C116 123(2) . .
C116 C111 Rh3 124.6(11) . .
C111 C112 Rh3 72.7(9) . .
C111 C112 C113 106.0(19) . .
C111 C112 C117 129.5(18) . .
C113 C112 Rh3 69.9(8) . .
C113 C112 C117 124(2) . .
C117 C112 Rh3 121.1(13) . .
C109 C113 Rh3 74.6(10) . .
C109 C113 C112 110.4(18) . .
C109 C113 C118 127.2(17) . .
C112 C113 Rh3 70.0(7) . .
C112 C113 C118 122(2) . .
C118 C113 Rh3 120.1(11) . .
C109 C114 H11A 109.5 . .
C109 C114 H11B 109.5 . .
C109 C114 H11C 109.5 . .
H11A C114 H11B 109.5 . .
H11A C114 H11C 109.5 . .
H11B C114 H11C 109.5 . .
C110 C115 H11D 109.5 . .
C110 C115 H11E 109.5 . .
C110 C115 H11F 109.5 . .
H11D C115 H11E 109.5 . .
H11D C115 H11F 109.5 . .
H11E C115 H11F 109.5 . .
C111 C116 H11G 109.5 . .
C111 C116 H11H 109.5 . .
C111 C116 H11I 109.5 . .
H11G C116 H11H 109.5 . .
H11G C116 H11I 109.5 . .
H11H C116 H11I 109.5 . .
C112 C117 H11J 109.5 . .
C112 C117 H11K 109.5 . .
C112 C117 H11L 109.5 . .
H11J C117 H11K 109.5 . .
H11J C117 H11L 109.5 . .
H11K C117 H11L 109.5 . .
C113 C118 H11M 109.5 . .
C113 C118 H11N 109.5 . .
C113 C118 H11O 109.5 . .
H11M C118 H11N 109.5 . .
H11M C118 H11O 109.5 . .
H11N C118 H11O 109.5 . .
C120 C119 Rh4 72.5(6) . .
C120 C119 C124 125.7(12) . .
C123 C119 Rh4 72.2(7) . .
C123 C119 C120 108.6(11) . .
C123 C119 C124 125.5(13) . .
C124 C119 Rh4 125.3(9) . .
C119 C120 Rh4 68.8(6) . .
C119 C120 C125 124.9(14) . .
C121 C120 Rh4 70.0(7) . .
C121 C120 C119 109.5(13) . .
C121 C120 C125 125.3(15) . .
C125 C120 Rh4 123.4(11) . .
C120 C121 Rh4 72.7(7) . .
C120 C121 C122 107.3(12) . .
C120 C121 C126 122.5(17) . .
C122 C121 Rh4 69.2(6) . .
C122 C121 C126 130.1(16) . .
C126 C121 Rh4 121.0(12) . .
C121 C122 Rh4 70.5(8) . .
C121 C122 C127 113.0(18) . .
C123 C122 Rh4 71.7(7) . .
C123 C122 C121 106.7(12) . .
C123 C122 C127 140(2) . .
C127 C122 Rh4 118.7(14) . .
C119 C123 Rh4 69.5(7) . .
C119 C123 C122 107.6(13) . .
C119 C123 C128 126.2(15) . .
C122 C123 Rh4 68.9(8) . .
C122 C123 C128 126.1(16) . .
C128 C123 Rh4 124.1(10) . .
C119 C124 H12A 109.5 . .
C119 C124 H12B 109.5 . .
C119 C124 H12C 109.5 . .
H12A C124 H12B 109.5 . .
H12A C124 H12C 109.5 . .
H12B C124 H12C 109.5 . .
C120 C125 H12D 109.5 . .
C120 C125 H12E 109.5 . .
C120 C125 H12F 109.5 . .
H12D C125 H12E 109.5 . .
H12D C125 H12F 109.5 . .
H12E C125 H12F 109.5 . .
C121 C126 H12G 109.5 . .
C121 C126 H12H 109.5 . .
C121 C126 H12I 109.5 . .
H12G C126 H12H 109.5 . .
H12G C126 H12I 109.5 . .
H12H C126 H12I 109.5 . .
C122 C127 H12J 109.5 . .
C122 C127 H12K 109.5 . .
C122 C127 H12L 109.5 . .
H12J C127 H12K 109.5 . .
H12J C127 H12L 109.5 . .
H12K C127 H12L 109.5 . .
C123 C128 H12M 109.5 . .
C123 C128 H12N 109.5 . .
C123 C128 H12O 109.5 . .
H12M C128 H12N 109.5 . .
H12M C128 H12O 109.5 . .
H12N C128 H12O 109.5 . .
O25 Rh5 O26 76.7(2) . .
O25 Rh5 C173 123.7(3) . .
O25 Rh5 C174 95.8(4) . .
O25 Rh5 C175 96.5(4) . .
O26 Rh5 C173 98.5(3) . .
O26 Rh5 C174 119.1(4) . .
O26 Rh5 C175 155.7(5) . .
N5 Rh5 O25 87.0(3) . .
N5 Rh5 O26 85.0(3) . .
N5 Rh5 C173 149.2(4) . .
N5 Rh5 C174 155.9(4) . .
N5 Rh5 C175 118.3(5) . .
C173 Rh5 C174 37.5(4) . .
C173 Rh5 C175 65.6(5) . .
C174 Rh5 C175 37.6(6) . .
C176 Rh5 O25 130.6(6) . .
C176 Rh5 O26 152.3(6) . .
C176 Rh5 N5 99.5(5) . .
C176 Rh5 C173 64.0(5) . .
C176 Rh5 C174 60.8(6) . .
C176 Rh5 C175 37.8(4) . .
C177 Rh5 O25 160.6(4) . .
C177 Rh5 O26 111.6(6) . .
C177 Rh5 N5 110.7(5) . .
C177 Rh5 C173 39.6(5) . .
C177 Rh5 C174 64.8(5) . .
C177 Rh5 C175 68.6(6) . .
C177 Rh5 C176 41.1(5) . .
O27 Rh6 C183 139.8(4) . .
O27 Rh6 C184 162.2(4) . .
O27 Rh6 C185 123.7(4) . .
O27 Rh6 C186 97.4(4) . .
O27 Rh6 C187 104.8(4) . .
O28 Rh6 O27 76.4(2) . .
O28 Rh6 N6 84.4(3) . 2_575
O28 Rh6 C183 143.8(4) . .
O28 Rh6 C184 107.0(4) . .
O28 Rh6 C185 98.0(4) . .
O28 Rh6 C186 121.3(3) . .
O28 Rh6 C187 160.6(4) . .
N6 Rh6 O27 83.0(3) 2_575 .
N6 Rh6 C183 97.7(4) 2_575 .
N6 Rh6 C184 114.6(4) 2_575 .
N6 Rh6 C185 153.1(4) 2_575 .
N6 Rh6 C186 153.8(4) 2_575 .
N6 Rh6 C187 114.9(4) 2_575 .
C183 Rh6 C185 64.8(4) . .
C184 Rh6 C183 39.6(5) . .
C184 Rh6 C185 39.0(5) . .
C184 Rh6 C186 65.6(5) . .
C184 Rh6 C187 66.1(5) . .
C186 Rh6 C183 65.2(5) . .
C186 Rh6 C185 38.1(5) . .
C186 Rh6 C187 39.5(4) . .
C187 Rh6 C183 38.7(6) . .
C187 Rh6 C185 64.9(5) . .
O29 Cu5 O60 98.2(4) . .
O30 Cu5 O29 91.6(3) . .
O30 Cu5 O33 176.5(4) . .
O30 Cu5 O34 87.5(3) . .
O30 Cu5 O60 89.2(4) . .
O33 Cu5 O29 87.6(4) . .
O33 Cu5 O34 92.7(3) . .
O33 Cu5 O60 94.3(4) . .
O34 Cu5 O29 170.8(4) . .
O34 Cu5 O60 90.9(4) . .
O31 Cu6 O61 94.2(4) . .
O32 Cu6 O31 92.2(3) . .
O32 Cu6 O61 96.3(4) . .
O35 Cu6 O31 87.3(3) . .
O35 Cu6 O32 167.2(4) . .
O35 Cu6 O36 92.2(3) . .
O35 Cu6 O61 96.5(3) . .
O36 Cu6 O31 175.3(3) . .
O36 Cu6 O32 87.3(3) . .
O36 Cu6 O61 90.5(4) . .
C135 N5 Rh5 122.8(6) . .
C139 N5 Rh5 119.5(7) . .
C139 N5 C135 117.6(8) . .
C154 N6 Rh6 123.1(6) . 2_575
C158 N6 Rh6 118.9(7) . 2_575
C158 N6 C154 117.3(8) . .
O25 C129 C130 116.3(7) . .
O25 C129 C134 124.9(8) . .
C134 C129 C130 118.8(8) . .
O26 C130 C129 116.0(7) . .
O26 C130 C131 124.7(8) . .
C131 C130 C129 119.1(7) . .
C130 C131 Cl5 119.0(7) . .
C130 C131 C132 122.1(8) . .
C132 C131 Cl5 118.8(7) . .
O27 C132 C131 126.3(8) . .
O27 C132 C133 115.3(7) . .
C131 C132 C133 118.3(7) . .
O28 C133 C132 115.2(7) . .
O28 C133 C134 124.7(8) . .
C134 C133 C132 120.1(8) . .
C129 C134 Cl6 119.4(7) . .
C133 C134 Cl6 119.8(7) . .
C133 C134 C129 120.8(8) . .
N5 C135 H135 118.3 . .
N5 C135 C136 123.4(9) . .
C136 C135 H135 118.3 . .
C135 C136 C137 117.9(9) . .
C135 C136 C140 124.5(9) . .
C137 C136 C140 117.5(9) . .
C136 C137 H137 120.0 . .
C136 C137 C138 120.1(8) . .
C138 C137 H137 120.0 . .
C137 C138 C139 116.8(8) . .
C137 C138 C147 119.4(8) . .
C139 C138 C147 123.7(8) . .
N5 C139 C138 124.2(9) . .
N5 C139 H139 117.9 . .
C138 C139 H139 117.9 . .
O30 C140 C136 114.1(9) . .
O30 C140 C141 127.0(10) . .
C141 C140 C136 118.7(10) . .
C140 C141 H141 118.6 . .
C142 C141 C140 122.7(11) . .
C142 C141 H141 118.6 . .
O29 C142 C141 124.9(11) . .
O29 C142 C143 113.5(10) . .
C141 C142 C143 121.6(11) . .
C142 C143 C144 107.7(12) . .
C142 C143 C146 114.8(12) . .
C145 C143 C142 110.2(14) . .
C145 C143 C144 110.9(16) . .
C145 C143 C146 106.6(16) . .
C146 C143 C144 106.5(16) . .
C143 C144 H14A 109.5 . .
C143 C144 H14B 109.5 . .
C143 C144 H14C 109.5 . .
H14A C144 H14B 109.5 . .
H14A C144 H14C 109.5 . .
H14B C144 H14C 109.5 . .
C143 C145 H14D 109.5 . .
C143 C145 H14E 109.5 . .
C143 C145 H14F 109.5 . .
H14D C145 H14E 109.5 . .
H14D C145 H14F 109.5 . .
H14E C145 H14F 109.5 . .
C143 C146 H14G 109.5 . .
C143 C146 H14H 109.5 . .
C143 C146 H14I 109.5 . .
H14G C146 H14H 109.5 . .
H14G C146 H14I 109.5 . .
H14H C146 H14I 109.5 . .
O31 C147 C138 112.5(8) . .
O31 C147 C148 126.3(9) . .
C148 C147 C138 121.2(8) . .
C147 C148 H148 117.5 . .
C147 C148 C149 125.0(9) . .
C149 C148 H148 117.5 . .
O32 C149 C148 124.9(9) . .
O32 C149 C150 113.3(10) . .
C148 C149 C150 121.8(9) . .
C149 C150 C153 105.0(14) . .
C149 C150 C251 107.0(16) . .
C151 C150 C149 111.8(11) . .
C151 C150 C152 113.1(15) . .
C151 C150 C153 110.2(14) . .
C152 C150 C149 111.6(13) . .
C152 C150 C153 104.7(14) . .
C252 C150 C149 107.8(19) . .
C252 C150 C251 106.0(17) . .
C253 C150 C149 113.3(15) . .
C253 C150 C251 110.7(17) . .
C253 C150 C252 111.6(18) . .
C150 C151 H15A 109.5 . .
C150 C151 H15B 109.5 . .
C150 C151 H15C 109.5 . .
H15A C151 H15B 109.5 . .
H15A C151 H15C 109.5 . .
H15B C151 H15C 109.5 . .
C150 C152 H15D 109.5 . .
C150 C152 H15E 109.5 . .
C150 C152 H15F 109.5 . .
H15D C152 H15E 109.5 . .
H15D C152 H15F 109.5 . .
H15E C152 H15F 109.5 . .
C150 C153 H15G 109.5 . .
C150 C153 H15H 109.5 . .
C150 C153 H15I 109.5 . .
H15G C153 H15H 109.5 . .
H15G C153 H15I 109.5 . .
H15H C153 H15I 109.5 . .
C150 C251 H25A 109.5 . .
C150 C251 H25B 109.5 . .
C150 C251 H25C 109.5 . .
H25A C251 H25B 109.5 . .
H25A C251 H25C 109.5 . .
H25B C251 H25C 109.5 . .
C150 C252 H25D 109.5 . .
C150 C252 H25E 109.5 . .
C150 C252 H25F 109.5 . .
H25D C252 H25E 109.5 . .
H25D C252 H25F 109.5 . .
H25E C252 H25F 109.5 . .
C150 C253 H25G 109.5 . .
C150 C253 H25H 109.5 . .
C150 C253 H25I 109.5 . .
H25G C253 H25H 109.5 . .
H25G C253 H25I 109.5 . .
H25H C253 H25I 109.5 . .
N6 C154 H154 119.5 . .
C155 C154 N6 121.1(8) . .
C155 C154 H154 119.5 . .
C154 C155 C156 120.6(10) . .
C154 C155 C159 121.6(8) . .
C156 C155 C159 117.9(9) . .
C155 C156 H156 120.2 . .
C157 C156 C155 119.6(9) . .
C157 C156 H156 120.2 . .
C156 C157 C158 118.5(8) . .
C156 C157 C166 119.8(9) . .
C158 C157 C166 121.7(9) . .
N6 C158 C157 122.9(10) . .
N6 C158 H158 118.6 . .
C157 C158 H158 118.6 . .
O34 C159 C155 112.9(8) . .
O34 C159 C160 126.2(11) . .
C160 C159 C155 120.9(10) . .
C159 C160 H160 118.2 . .
C159 C160 C161 123.5(11) . .
C161 C160 H160 118.2 . .
O33 C161 C160 124.6(9) . .
O33 C161 C162 117.7(10) . .
C160 C161 C162 117.7(11) . .
C161 C162 C163 108.1(11) . .
C161 C162 C164 105.8(10) . .
C161 C162 C165 109.2(10) . .
C163 C162 C164 107.6(13) . .
C163 C162 C165 110.8(12) . .
C165 C162 C164 115.0(15) . .
C162 C163 H16A 109.5 . .
C162 C163 H16B 109.5 . .
C162 C163 H16C 109.5 . .
H16A C163 H16B 109.5 . .
H16A C163 H16C 109.5 . .
H16B C163 H16C 109.5 . .
C162 C164 H16D 109.5 . .
C162 C164 H16E 109.5 . .
C162 C164 H16F 109.5 . .
H16D C164 H16E 109.5 . .
H16D C164 H16F 109.5 . .
H16E C164 H16F 109.5 . .
C162 C165 H16G 109.5 . .
C162 C165 H16H 109.5 . .
C162 C165 H16I 109.5 . .
H16G C165 H16H 109.5 . .
H16G C165 H16I 109.5 . .
H16H C165 H16I 109.5 . .
O35 C166 C157 113.3(9) . .
O35 C166 C167 126.7(9) . .
C167 C166 C157 120.0(8) . .
C166 C167 H167 118.2 . .
C168 C167 C166 123.5(10) . .
C168 C167 H167 118.2 . .
O36 C168 C167 124.2(9) . .
O36 C168 C169 116.8(10) . .
C167 C168 C169 118.7(9) . .
C168 C169 C170 109.8(9) . .
C168 C169 C172 110.4(11) . .
C171 C169 C168 110.7(13) . .
C171 C169 C170 108.7(13) . .
C171 C169 C172 110.4(15) . .
C172 C169 C170 106.8(12) . .
C169 C170 H17A 109.5 . .
C169 C170 H17B 109.5 . .
C169 C170 H17C 109.5 . .
H17A C170 H17B 109.5 . .
H17A C170 H17C 109.5 . .
H17B C170 H17C 109.5 . .
C169 C171 H17D 109.5 . .
C169 C171 H17E 109.5 . .
C169 C171 H17F 109.5 . .
H17D C171 H17E 109.5 . .
H17D C171 H17F 109.5 . .
H17E C171 H17F 109.5 . .
C169 C172 H17G 109.5 . .
C169 C172 H17H 109.5 . .
C169 C172 H17I 109.5 . .
H17G C172 H17H 109.5 . .
H17G C172 H17I 109.5 . .
H17H C172 H17I 109.5 . .
C174 C173 Rh5 71.9(7) . .
C174 C173 C177 107.3(13) . .
C174 C173 C178 125.8(13) . .
C177 C173 Rh5 67.0(7) . .
C177 C173 C178 126.8(14) . .
C178 C173 Rh5 123.8(9) . .
C173 C174 Rh5 70.6(6) . .
C173 C174 C175 114.7(13) . .
C173 C174 C179 125.2(14) . .
C175 C174 Rh5 72.1(8) . .
C175 C174 C179 119.9(14) . .
C179 C174 Rh5 122.3(10) . .
C174 C175 Rh5 70.4(7) . .
C174 C175 C180 125.9(17) . .
C176 C175 Rh5 67.0(8) . .
C176 C175 C174 100.8(13) . .
C176 C175 C180 133.3(18) . .
C180 C175 Rh5 125.9(12) . .
C175 C176 Rh5 75.1(8) . .
C175 C176 C177 114.8(14) . .
C175 C176 C181 120.3(19) . .
C177 C176 Rh5 68.7(8) . .
C177 C176 C181 124.7(19) . .
C181 C176 Rh5 121.3(12) . .
C173 C177 Rh5 73.4(7) . .
C173 C177 C176 102.1(12) . .
C173 C177 C182 127.7(18) . .
C176 C177 Rh5 70.1(8) . .
C176 C177 C182 129.6(17) . .
C182 C177 Rh5 126.7(12) . .
C173 C178 H17J 109.5 . .
C173 C178 H17K 109.5 . .
C173 C178 H17L 109.5 . .
H17J C178 H17K 109.5 . .
H17J C178 H17L 109.5 . .
H17K C178 H17L 109.5 . .
C174 C179 H17M 109.5 . .
C174 C179 H17N 109.5 . .
C174 C179 H17O 109.5 . .
H17M C179 H17N 109.5 . .
H17M C179 H17O 109.5 . .
H17N C179 H17O 109.5 . .
C175 C180 H18A 109.5 . .
C175 C180 H18B 109.5 . .
C175 C180 H18C 109.5 . .
H18A C180 H18B 109.5 . .
H18A C180 H18C 109.5 . .
H18B C180 H18C 109.5 . .
C176 C181 H18D 109.5 . .
C176 C181 H18E 109.5 . .
C176 C181 H18F 109.5 . .
H18D C181 H18E 109.5 . .
H18D C181 H18F 109.5 . .
H18E C181 H18F 109.5 . .
C177 C182 H18G 109.5 . .
C177 C182 H18H 109.5 . .
C177 C182 H18I 109.5 . .
H18G C182 H18H 109.5 . .
H18G C182 H18I 109.5 . .
H18H C182 H18I 109.5 . .
C184 C183 Rh6 69.6(6) . .
C184 C183 C188 125.4(15) . .
C187 C183 Rh6 70.6(6) . .
C187 C183 C184 108.6(11) . .
C187 C183 C188 126.1(13) . .
C188 C183 Rh6 126.2(10) . .
C183 C184 Rh6 70.8(6) . .
C183 C184 C189 125.3(12) . .
C185 C184 Rh6 71.4(6) . .
C185 C184 C183 106.4(12) . .
C185 C184 C189 128.0(12) . .
C189 C184 Rh6 128.0(10) . .
C184 C185 Rh6 69.6(6) . .
C184 C185 C190 123.8(13) . .
C186 C185 Rh6 70.3(6) . .
C186 C185 C184 109.5(10) . .
C186 C185 C190 126.6(12) . .
C190 C185 Rh6 123.1(9) . .
C185 C186 Rh6 71.6(7) . .
C185 C186 C187 108.2(12) . .
C185 C186 C191 128.0(11) . .
C187 C186 Rh6 70.5(7) . .
C187 C186 C191 123.7(12) . .
C191 C186 Rh6 123.7(8) . .
C183 C187 Rh6 70.8(7) . .
C183 C187 C186 107.3(11) . .
C183 C187 C192 127.4(12) . .
C186 C187 Rh6 70.0(7) . .
C186 C187 C192 125.3(14) . .
C192 C187 Rh6 123.5(8) . .
C183 C188 H18J 109.5 . .
C183 C188 H18K 109.5 . .
C183 C188 H18L 109.5 . .
H18J C188 H18K 109.5 . .
H18J C188 H18L 109.5 . .
H18K C188 H18L 109.5 . .
C184 C189 H18M 109.5 . .
C184 C189 H18N 109.5 . .
C184 C189 H18O 109.5 . .
H18M C189 H18N 109.5 . .
H18M C189 H18O 109.5 . .
H18N C189 H18O 109.5 . .
C185 C190 H19A 109.5 . .
C185 C190 H19B 109.5 . .
C185 C190 H19C 109.5 . .
H19A C190 H19B 109.5 . .
H19A C190 H19C 109.5 . .
H19B C190 H19C 109.5 . .
C186 C191 H19D 109.5 . .
C186 C191 H19E 109.5 . .
C186 C191 H19F 109.5 . .
H19D C191 H19E 109.5 . .
H19D C191 H19F 109.5 . .
H19E C191 H19F 109.5 . .
C187 C192 H19G 109.5 . .
C187 C192 H19H 109.5 . .
C187 C192 H19I 109.5 . .
H19G C192 H19H 109.5 . .
H19G C192 H19I 109.5 . .
H19H C192 H19I 109.5 . .
F1 C193 S1 113(2) . .
F2 C193 S1 112.1(16) . .
F2 C193 F1 106(3) . .
F3 C193 S1 117(3) . .
F3 C193 F1 106(2) . .
F3 C193 F2 102(3) . .
F4 C194 S2 101(2) . .
F5 C194 S2 118(2) . .
F5 C194 F4 113(4) . .
F6 C194 S2 112(4) . .
F6 C194 F4 104(3) . .
F6 C194 F5 108(3) . .
F7 C195 S3 102(2) . .
F7 C195 F8 122(3) . .
F7 C195 F9 119(2) . .
F8 C195 S3 113(2) . .
F8 C195 F9 100(3) . .
F9 C195 S3 98(2) . .
F10 C196 S4 111.4(19) . .
F10 C196 F12 111(2) . .
F11 C196 S4 102.4(19) . .
F11 C196 F10 104(2) . .
F11 C196 F12 108(2) . .
F12 C196 S4 118.1(19) . .
C212 C199 C200 124(2) . .
C213 C199 C200 117(2) . .
C213 C199 C212 119(3) . .
C199 C200 H200 117.3 . .
C201 C200 C199 125(3) . .
C201 C200 H200 117.3 . .
C200 C201 H201 121.2 . .
C200 C201 C202 118(3) . .
C202 C201 H201 121.2 . .
C203 C202 C201 123(3) . .
C214 C202 C201 121(2) . .
C214 C202 C203 115(3) . .
C202 C203 H203 122.2 . .
C204 C203 C202 116(3) . .
C204 C203 H203 122.2 . .
C203 C204 H204 114.3 . .
C205 C204 C203 131(3) . .
C205 C204 H204 114.3 . .
C204 C205 H205 123.4 . .
C204 C205 C206 113(3) . .
C206 C205 H205 123.4 . .
C205 C206 C207 123(3) . .
C205 C206 C214 122(3) . .
C214 C206 C207 115(2) . .
C206 C207 H207 117.8 . .
C208 C207 C206 124(3) . .
C208 C207 H207 117.8 . .
C207 C208 H208 118.7 . .
C207 C208 C209 123(3) . .
C209 C208 H208 118.7 . .
C208 C209 C210 124(3) . .
C208 C209 C213 119(3) . .
C210 C209 C213 117(3) . .
C209 C210 H210 120.3 . .
C211 C210 C209 119(3) . .
C211 C210 H210 120.3 . .
C210 C211 H211 116.5 . .
C210 C211 C212 127(4) . .
C212 C211 H211 116.5 . .
C199 C212 H212 121.0 . .
C211 C212 C199 118(3) . .
C211 C212 H212 121.0 . .
C199 C213 C209 120(2) . .
C199 C213 C214 119(2) . .
C209 C213 C214 121(2) . .
C202 C214 C213 119(2) . .
C206 C214 C202 123(2) . .
C206 C214 C213 118(2) . .
C216 C215 H215 118.0 . .
C221 C215 H215 118.0 2_575 .
C221 C215 C216 124(2) 2_575 .
C215 C216 H216 121.0 . .
C215 C216 C217 118.1(18) . .
C217 C216 H216 121.0 . .
C218 C217 C216 120(2) . .
C218 C217 C222 122(2) . .
C222 C217 C216 117.5(16) . .
C217 C218 H218 120.9 . .
C217 C218 C219 118(3) . .
C219 C218 H218 120.9 . .
C218 C219 H219 119.6 . .
C220 C219 C218 121(2) . .
C220 C219 H219 119.6 . .
C219 C220 H220 119.9 . .
C219 C220 C221 120(3) . .
C221 C220 H220 119.9 . .
C215 C221 C220 121(2) 2_575 .
C215 C221 C222 122.2(19) 2_575 .
C222 C221 C220 116.6(19) . .
C221 C222 C217 122.0(15) . .
C221 C222 C222 121(2) . 2_575
C222 C222 C217 117(2) 2_575 .
H22G C223 H22H 109.5 . .
H22G C223 H22I 109.5 . .
H22H C223 H22I 109.5 . .
C224 C223 H22G 109.5 . .
C224 C223 H22H 109.5 . .
C224 C223 H22I 109.5 . .
C223 C224 H22J 111.4 . .
C223 C224 H22K 111.4 . .
H22J C224 H22K 109.2 . .
O55 C224 C223 102.0(19) . .
O55 C224 H22J 111.4 . .
O55 C224 H22K 111.4 . .
H22L C225 H22M 108.7 . .
C226 C225 H22L 110.6 . .
C226 C225 H22M 110.6 . .
O55 C225 H22L 110.6 . .
O55 C225 H22M 110.6 . .
O55 C225 C226 106(2) . .
C225 C226 H22N 109.5 . .
C225 C226 H22O 109.5 . .
C225 C226 H22P 109.5 . .
H22N C226 H22O 109.5 . .
H22N C226 H22P 109.5 . .
H22O C226 H22P 109.5 . .
C225 O55 C224 112(2) . .
H22D C227 H22E 109.5 . .
H22D C227 H22F 109.5 . .
H22E C227 H22F 109.5 . .
O60 C227 H22D 109.5 . .
O60 C227 H22E 109.5 . .
O60 C227 H22F 109.5 . .
C227 O60 Cu5 116.9(11) . .
Cu1' O56 Cu1 11.4(2) . .

loop_
_geom_bond_atom_site_label_1
_geom_bond_atom_site_label_2
_geom_bond_distance
_geom_bond_site_symmetry_2
Rh1 N1 2.126(7) .
Rh1 O1 2.104(6) .
Rh1 O2 2.111(6) .
Rh1 C89 2.133(10) .
Rh1 C90 2.135(9) .
Rh1 C91 2.126(10) .
Rh1 C92 2.148(11) .
Rh1 C93 2.091(13) .
Rh2 N3 2.128(6) .
Rh2 O3 2.138(6) .
Rh2 O4 2.110(6) .
Rh2 C99 2.143(9) .
Rh2 C100 2.127(8) .
Rh2 C101 2.126(10) .
Rh2 C102 2.151(7) .
Rh2 C103 2.175(9) .
Rh3 N2 2.104(9) .
Rh3 O5 2.112(9) .
Rh3 O6 2.146(8) .
Rh3 C109 2.187(17) .
Rh3 C110 2.23(2) .
Rh3 C111 2.140(15) .
Rh3 C112 2.096(13) .
Rh3 C113 2.095(13) .
Rh4 N4 2.132(7) .
Rh4 O7 2.114(7) .
Rh4 O8 2.135(6) .
Rh4 C119 2.093(10) .
Rh4 C120 2.141(12) .
Rh4 C121 2.108(11) .
Rh4 C122 2.090(13) .
Rh4 C123 2.127(12) .
Cu1 Cu1' 0.597(5) .
Cu1 O9 1.765(11) .
Cu1 O10 1.845(9) .
Cu1 O13 1.959(11) .
Cu1 O14 2.077(10) .
Cu1 O56 2.406(16) .
Cu2 Cu2' 0.551(10) .
Cu2 O11 1.908(9) .
Cu2 O12 1.850(13) .
Cu2 O15 1.966(11) .
Cu2 O16 1.947(11) .
Cu3 Cu3' 0.704(6) .
Cu3 O18 1.947(9) .
Cu3 O22 1.907(9) .
Cu3 O17 1.89(3) .
Cu3 O17' 2.19(4) .
Cu3 O21 1.918(17) .
Cu3 O21' 1.88(3) .
Cu4 O19 1.914(9) .
Cu4 O20 1.900(9) .
Cu4 O23 1.928(8) .
Cu4 O24 1.874(10) .
Cu1' O9 2.197(13) .
Cu1' O10 2.015(10) .
Cu1' O13 1.873(12) .
Cu1' O14 1.754(10) .
Cu1' O56 1.997(16) .
Cu2' O11 1.995(13) .
Cu2' O12 2.099(17) .
Cu2' O15 1.844(15) .
Cu2' O16 1.944(16) .
Cu2' O57 2.12(3) .
Cu3' O18 1.938(10) .
Cu3' O22 2.056(11) .
Cu3' O17 1.93(3) .
Cu3' O17' 2.03(4) .
Cu3' O21 2.24(2) .
Cu3' O21' 1.89(2) .
Cu3' O58 1.91(2) .
Cu4' O19 1.912(14) .
Cu4' O20 1.983(14) .
Cu4' O23 1.936(13) .
Cu4' O24 2.010(14) .
Cu4' O59 2.02(2) .
Cl1 C3 1.727(9) .
Cl2 C6 1.733(10) .
Cl3 C9 1.733(12) .
Cl4 C12 1.699(13) .
N1 C13 1.372(13) .
N1 C17 1.341(13) .
N2 C32 1.278(19) .
N2 C36 1.358(18) .
N3 C51 1.336(11) .
N3 C55 1.324(11) .
N4 C70 1.364(14) .
N4 C74 1.305(12) .
O1 C1 1.266(12) .
O2 C2 1.271(10) .
O3 C4 1.253(10) .
O4 C5 1.275(10) .
O5 C7 1.245(13) .
O6 C8 1.252(15) .
O7 C10 1.275(12) .
O8 C11 1.274(13) .
O9 C20 1.23(2) .
O10 C18 1.271(14) .
O11 C25 1.240(12) .
O12 C27 1.27(2) .
O13 C39 1.29(2) .
O14 C37 1.237(13) .
O15 C44 1.260(14) .
O16 C46 1.282(17) .
O18 C56 1.243(14) .
O19 C63 1.267(11) .
O20 C65 1.294(12) .
O22 C75 1.232(14) .
O23 C82 1.254(11) .
O24 C84 1.252(13) .
O25 Rh5 2.108(7) .
O25 C129 1.240(11) .
O26 Rh5 2.130(6) .
O26 C130 1.253(10) .
O27 Rh6 2.124(6) .
O27 C132 1.256(10) .
O28 Rh6 2.106(6) .
O28 C133 1.263(10) .
O29 Cu5 1.942(8) .
O29 C142 1.274(14) .
O30 Cu5 1.908(7) .
O30 C140 1.262(13) .
O31 Cu6 1.931(7) .
O31 C147 1.247(11) .
O32 Cu6 1.921(6) .
O32 C149 1.246(12) .
O35 Cu6 1.911(6) .
O35 C166 1.266(11) .
O36 Cu6 1.914(7) .
O36 C168 1.287(12) .
O33 Cu5 1.917(8) .
O33 C161 1.251(14) .
O34 Cu5 1.935(8) .
O34 C159 1.252(13) .
O37 S1 1.36(2) .
O38 S1 1.357(19) .
O39 S1 1.433(17) .
O40 S2 1.425(9) .
O41 S2 1.413(9) .
O42 S2 1.417(9) .
O43 S3 1.342(13) .
O44 S3 1.436(13) .
O45 S3 1.496(16) .
O46 S4 1.378(11) .
O47 S4 1.473(12) .
O48 S4 1.508(17) .
S1 C193 1.77(4) .
S2 C194 1.80(3) .
S3 C195 1.89(3) .
S4 C196 1.818(18) .
F1 C193 1.37(3) .
F2 C193 1.33(3) .
F3 C193 1.30(3) .
F4 C194 1.363(18) .
F5 C194 1.29(5) .
F6 C194 1.25(4) .
F7 C195 1.32(4) .
F8 C195 1.367(18) .
F9 C195 1.43(4) .
F10 C196 1.334(18) .
F11 C196 1.330(19) .
F12 C196 1.349(18) .
C1 C2 1.543(13) .
C1 C6 1.400(14) .
C2 C3 1.363(13) .
C3 C4 1.398(11) .
C4 C5 1.533(11) .
C5 C6 1.349(13) .
C7 C8 1.501(18) .
C7 C12 1.422(18) .
C8 C9 1.413(14) .
C9 C10 1.392(15) .
C10 C11 1.519(14) .
C11 C12 1.353(15) .
C13 H13 0.9500 .
C13 C14 1.349(15) .
C14 C15 1.352(13) .
C14 C18 1.521(14) .
C15 H15 0.9500 .
C15 C16 1.412(14) .
C16 C17 1.414(14) .
C16 C25 1.502(14) .
C17 H17 0.9500 .
C18 C19 1.404(15) .
C19 H19 0.9500 .
C19 C20 1.441(19) .
C20 C21 1.56(2) .
C21 C22 1.60(3) .
C21 C23 1.58(3) .
C21 C24 1.47(3) .
C22 H22A 0.9800 .
C22 H22B 0.9800 .
C22 H22C 0.9800 .
C23 H23A 0.9800 .
C23 H23B 0.9800 .
C23 H23C 0.9800 .
C24 H24A 0.9800 .
C24 H24B 0.9800 .
C24 H24C 0.9800 .
C25 C26 1.354(16) .
C26 H26 0.9500 .
C26 C27 1.37(2) .
C27 C28 1.507(16) .
C28 C29 1.515(18) .
C28 C30 1.511(18) .
C28 C31 1.540(17) .
C28 C29' 1.530(18) .
C28 C30' 1.510(18) .
C28 C31' 1.515(17) .
C29 H29A 0.9800 .
C29 H29B 0.9800 .
C29 H29C 0.9800 .
C30 H30A 0.9800 .
C30 H30B 0.9800 .
C30 H30C 0.9800 .
C31 H31A 0.9800 .
C31 H31B 0.9800 .
C31 H31C 0.9800 .
C29' H29D 0.9800 .
C29' H29E 0.9800 .
C29' H29F 0.9800 .
C30' H30D 0.9800 .
C30' H30E 0.9800 .
C30' H30F 0.9800 .
C31' H31D 0.9800 .
C31' H31E 0.9800 .
C31' H31F 0.9800 .
C32 H32 0.9500 .
C32 C33 1.460(16) .
C33 C34 1.392(17) .
C33 C37 1.508(18) .
C34 H34 0.9500 .
C34 C35 1.421(17) .
C35 C36 1.375(16) .
C35 C44 1.460(17) .
C36 H36 0.9500 .
C37 C38 1.338(18) .
C38 H38 0.9500 .
C38 C39 1.44(2) .
C39 C40 1.540(16) .
C39 C40' 1.61(3) .
C40 C41 1.536(17) .
C40 C42 1.513(17) .
C40 C43 1.523(17) .
C41 H41A 0.9800 .
C41 H41B 0.9800 .
C41 H41C 0.9800 .
C42 H42A 0.9800 .
C42 H42B 0.9800 .
C42 H42C 0.9800 .
C43 H43A 0.9800 .
C43 H43B 0.9800 .
C43 H43C 0.9800 .
C40' C41' 1.522(19) .
C40' C42' 1.524(18) .
C40' C43' 1.528(19) .
C41' H41D 0.9800 .
C41' H41E 0.9800 .
C41' H41F 0.9800 .
C42' H42D 0.9800 .
C42' H42E 0.9800 .
C42' H42F 0.9800 .
C43' H43D 0.9800 .
C43' H43E 0.9800 .
C43' H43F 0.9800 .
C44 C45 1.351(19) .
C45 H45 0.9500 .
C45 C46 1.35(2) .
C46 C47 1.50(3) .
C46 C47' 1.547(17) .
C47 C48 1.504(17) .
C47 C49 1.500(18) .
C47 C50 1.515(17) .
C48 H48A 0.9800 .
C48 H48B 0.9800 .
C48 H48C 0.9800 .
C49 H49A 0.9800 .
C49 H49B 0.9800 .
C49 H49C 0.9800 .
C50 H50A 0.9800 .
C50 H50B 0.9800 .
C50 H50C 0.9800 .
C47' C48' 1.551(19) .
C47' C49' 1.554(18) .
C47' C50' 1.558(18) .
C48' H48D 0.9800 .
C48' H48E 0.9800 .
C48' H48F 0.9800 .
C49' H49D 0.9800 .
C49' H49E 0.9800 .
C49' H49F 0.9800 .
C50' H50D 0.9800 .
C50' H50E 0.9800 .
C50' H50F 0.9800 .
C51 H51 0.9500 .
C51 C52 1.391(13) .
C52 C53 1.377(14) .
C52 C56 1.545(14) .
C53 H53 0.9500 .
C53 C54 1.374(12) .
C54 C55 1.388(12) .
C54 C63 1.515(12) .
C55 H55 0.9500 .
C56 C57 1.358(17) .
C56 C57' 1.358(17) .
C57 H57 0.9500 .
C57 C58 1.51(3) .
C58 C59 1.501(18) .
C58 O17 1.22(4) .
C59 C60 1.540(18) .
C59 C61 1.507(17) .
C59 C62 1.535(18) .
C60 H60A 0.9800 .
C60 H60B 0.9800 .
C60 H60C 0.9800 .
C61 H61A 0.9800 .
C61 H61B 0.9800 .
C61 H61C 0.9800 .
C62 H62A 0.9800 .
C62 H62B 0.9800 .
C62 H62C 0.9800 .
C57' H57' 0.9500 .
C57' C58' 1.47(3) .
C58' C59' 1.513(17) .
C58' O17' 1.20(6) .
C59' C60' 1.521(17) .
C59' C61' 1.536(17) .
C59' C62' 1.514(18) .
C60' H60D 0.9800 .
C60' H60E 0.9800 .
C60' H60F 0.9800 .
C61' H61D 0.9800 .
C61' H61E 0.9800 .
C61' H61F 0.9800 .
C62' H62D 0.9800 .
C62' H62E 0.9800 .
C62' H62F 0.9800 .
C63 C64 1.342(13) .
C64 H64 0.9500 .
C64 C65 1.344(15) .
C65 C66 1.529(16) .
C66 C67 1.502(17) .
C66 C68 1.571(17) .
C66 C69 1.47(3) .
C67 H67A 0.9800 .
C67 H67B 0.9800 .
C67 H67C 0.9800 .
C68 H68A 0.9800 .
C68 H68B 0.9800 .
C68 H68C 0.9800 .
C69 H69A 0.9800 .
C69 H69B 0.9800 .
C69 H69C 0.9800 .
C70 H70 0.9500 .
C70 C71 1.386(14) .
C71 C72 1.378(13) .
C71 C75 1.514(16) .
C72 H72 0.9500 .
C72 C73 1.368(14) .
C73 C74 1.406(13) .
C73 C82 1.498(13) .
C74 H74 0.9500 .
C75 C76 1.364(19) .
C75 C76' 1.364(19) .
C76 H76 0.9500 .
C76 C77 1.43(3) .
C77 C78 1.546(19) .
C77 O21 1.28(4) .
C78 C79 1.528(19) .
C78 C80 1.521(19) .
C78 C81 1.551(19) .
C79 H79A 0.9800 .
C79 H79B 0.9800 .
C79 H79C 0.9800 .
C80 H80A 0.9800 .
C80 H80B 0.9800 .
C80 H80C 0.9800 .
C81 H81A 0.9800 .
C81 H81B 0.9800 .
C81 H81C 0.9800 .
C76' H76' 0.9500 .
C76' C77' 1.57(3) .
C77' C78' 1.532(19) .
C77' O21' 1.30(4) .
C78' C79' 1.539(19) .
C78' C80' 1.53(2) .
C78' C81' 1.53(2) .
C79' H79D 0.9800 .
C79' H79E 0.9800 .
C79' H79F 0.9800 .
C80' H80D 0.9800 .
C80' H80E 0.9800 .
C80' H80F 0.9800 .
C81' H81D 0.9800 .
C81' H81E 0.9800 .
C81' H81F 0.9800 .
C82 C83 1.389(13) .
C83 H83 0.9500 .
C83 C84 1.420(15) .
C84 C85 1.533(15) .
C85 C86 1.49(2) .
C85 C87 1.51(2) .
C85 C88 1.560(18) .
C86 H86A 0.9800 .
C86 H86B 0.9800 .
C86 H86C 0.9800 .
C87 H87A 0.9800 .
C87 H87B 0.9800 .
C87 H87C 0.9800 .
C88 H88A 0.9800 .
C88 H88B 0.9800 .
C88 H88C 0.9800 .
C89 C90 1.423(16) .
C89 C93 1.448(15) .
C89 C94 1.504(18) .
C90 C91 1.449(15) .
C90 C95 1.435(15) .
C91 C92 1.488(15) .
C91 C96 1.417(17) .
C92 C93 1.440(18) .
C92 C97 1.443(16) .
C93 C98 1.493(17) .
C94 H94A 0.9800 .
C94 H94B 0.9800 .
C94 H94C 0.9800 .
C95 H95A 0.9800 .
C95 H95B 0.9800 .
C95 H95C 0.9800 .
C96 H96A 0.9800 .
C96 H96B 0.9800 .
C96 H96C 0.9800 .
C97 H97A 0.9800 .
C97 H97B 0.9800 .
C97 H97C 0.9800 .
C98 H98A 0.9800 .
C98 H98B 0.9800 .
C98 H98C 0.9800 .
C99 C100 1.439(14) .
C99 C103 1.432(14) .
C99 C104 1.463(14) .
C100 C101 1.428(15) .
C100 C105 1.512(15) .
C101 C102 1.398(15) .
C101 C106 1.510(15) .
C102 C103 1.478(14) .
C102 C107 1.518(15) .
C103 C108 1.442(15) .
C104 H10A 0.9800 .
C104 H10B 0.9800 .
C104 H10C 0.9800 .
C105 H10D 0.9800 .
C105 H10E 0.9800 .
C105 H10F 0.9800 .
C106 H10G 0.9800 .
C106 H10H 0.9800 .
C106 H10I 0.9800 .
C107 H10J 0.9800 .
C107 H10K 0.9800 .
C107 H10L 0.9800 .
C108 H10M 0.9800 .
C108 H10N 0.9800 .
C108 H10O 0.9800 .
C109 C110 1.51(3) .
C109 C113 1.39(3) .
C109 C114 1.51(2) .
C110 C111 1.43(3) .
C110 C115 1.42(3) .
C111 C112 1.38(3) .
C111 C116 1.49(2) .
C112 C113 1.44(2) .
C112 C117 1.51(3) .
C113 C118 1.58(3) .
C114 H11A 0.9800 .
C114 H11B 0.9800 .
C114 H11C 0.9800 .
C115 H11D 0.9800 .
C115 H11E 0.9800 .
C115 H11F 0.9800 .
C116 H11G 0.9800 .
C116 H11H 0.9800 .
C116 H11I 0.9800 .
C117 H11J 0.9800 .
C117 H11K 0.9800 .
C117 H11L 0.9800 .
C118 H11M 0.9800 .
C118 H11N 0.9800 .
C118 H11O 0.9800 .
C119 C120 1.403(16) .
C119 C123 1.382(17) .
C119 C124 1.539(17) .
C120 C121 1.36(2) .
C120 C125 1.48(2) .
C121 C122 1.45(2) .
C121 C126 1.56(2) .
C122 C123 1.42(2) .
C122 C127 1.526(17) .
C123 C128 1.51(2) .
C124 H12A 0.9800 .
C124 H12B 0.9800 .
C124 H12C 0.9800 .
C125 H12D 0.9800 .
C125 H12E 0.9800 .
C125 H12F 0.9800 .
C126 H12G 0.9800 .
C126 H12H 0.9800 .
C126 H12I 0.9800 .
C127 H12J 0.9800 .
C127 H12K 0.9800 .
C127 H12L 0.9800 .
C128 H12M 0.9800 .
C128 H12N 0.9800 .
C128 H12O 0.9800 .
Rh5 N5 2.103(8) .
Rh5 C173 2.145(10) .
Rh5 C174 2.161(12) .
Rh5 C175 2.183(14) .
Rh5 C176 2.079(14) .
Rh5 C177 2.061(13) .
Rh6 N6 2.116(7) 2_575
Rh6 C183 2.149(10) .
Rh6 C184 2.132(10) .
Rh6 C185 2.156(10) .
Rh6 C186 2.140(12) .
Rh6 C187 2.146(12) .
Cu5 O60 2.373(10) .
Cu6 O61 2.362(10) .
Cl5 C131 1.737(8) .
Cl6 C134 1.714(10) .
N5 C135 1.377(12) .
N5 C139 1.314(12) .
N6 Rh6 2.116(7) 2_575
N6 C154 1.386(13) .
N6 C158 1.346(11) .
C129 C130 1.529(11) .
C129 C134 1.412(12) .
C130 C131 1.371(12) .
C131 C132 1.378(12) .
C132 C133 1.543(11) .
C133 C134 1.360(13) .
C135 H135 0.9500 .
C135 C136 1.378(14) .
C136 C137 1.396(13) .
C136 C140 1.486(14) .
C137 H137 0.9500 .
C137 C138 1.407(13) .
C138 C139 1.412(13) .
C138 C147 1.516(12) .
C139 H139 0.9500 .
C140 C141 1.392(15) .
C141 H141 0.9500 .
C141 C142 1.380(15) .
C142 C143 1.505(17) .
C143 C144 1.56(2) .
C143 C145 1.49(2) .
C143 C146 1.56(2) .
C144 H14A 0.9800 .
C144 H14B 0.9800 .
C144 H14C 0.9800 .
C145 H14D 0.9800 .
C145 H14E 0.9800 .
C145 H14F 0.9800 .
C146 H14G 0.9800 .
C146 H14H 0.9800 .
C146 H14I 0.9800 .
C147 C148 1.354(13) .
C148 H148 0.9500 .
C148 C149 1.378(14) .
C149 C150 1.542(14) .
C150 C151 1.495(15) .
C150 C152 1.524(16) .
C150 C153 1.588(16) .
C150 C251 1.552(17) .
C150 C252 1.527(17) .
C150 C253 1.509(17) .
C151 H15A 0.9800 .
C151 H15B 0.9800 .
C151 H15C 0.9800 .
C152 H15D 0.9800 .
C152 H15E 0.9800 .
C152 H15F 0.9800 .
C153 H15G 0.9800 .
C153 H15H 0.9800 .
C153 H15I 0.9800 .
C251 H25A 0.9800 .
C251 H25B 0.9800 .
C251 H25C 0.9800 .
C252 H25D 0.9800 .
C252 H25E 0.9800 .
C252 H25F 0.9800 .
C253 H25G 0.9800 .
C253 H25H 0.9800 .
C253 H25I 0.9800 .
C154 H154 0.9500 .
C154 C155 1.360(14) .
C155 C156 1.379(12) .
C155 C159 1.547(15) .
C156 H156 0.9500 .
C156 C157 1.355(15) .
C157 C158 1.400(14) .
C157 C166 1.493(12) .
C158 H158 0.9500 .
C159 C160 1.392(13) .
C160 H160 0.9500 .
C160 C161 1.415(16) .
C161 C162 1.537(13) .
C162 C163 1.54(2) .
C162 C164 1.58(2) .
C162 C165 1.57(2) .
C163 H16A 0.9800 .
C163 H16B 0.9800 .
C163 H16C 0.9800 .
C164 H16D 0.9800 .
C164 H16E 0.9800 .
C164 H16F 0.9800 .
C165 H16G 0.9800 .
C165 H16H 0.9800 .
C165 H16I 0.9800 .
C166 C167 1.402(15) .
C167 H167 0.9500 .
C167 C168 1.356(15) .
C168 C169 1.513(14) .
C169 C170 1.567(15) .
C169 C171 1.50(3) .
C169 C172 1.52(2) .
C170 H17A 0.9800 .
C170 H17B 0.9800 .
C170 H17C 0.9800 .
C171 H17D 0.9800 .
C171 H17E 0.9800 .
C171 H17F 0.9800 .
C172 H17G 0.9800 .
C172 H17H 0.9800 .
C172 H17I 0.9800 .
C173 C174 1.384(17) .
C173 C177 1.426(17) .
C173 C178 1.477(18) .
C174 C175 1.40(2) .
C174 C179 1.54(2) .
C175 C176 1.386(16) .
C175 C180 1.531(15) .
C176 C177 1.455(16) .
C176 C181 1.56(2) .
C177 C182 1.54(2) .
C178 H17J 0.9800 .
C178 H17K 0.9800 .
C178 H17L 0.9800 .
C179 H17M 0.9800 .
C179 H17N 0.9800 .
C179 H17O 0.9800 .
C180 H18A 0.9800 .
C180 H18B 0.9800 .
C180 H18C 0.9800 .
C181 H18D 0.9800 .
C181 H18E 0.9800 .
C181 H18F 0.9800 .
C182 H18G 0.9800 .
C182 H18H 0.9800 .
C182 H18I 0.9800 .
C183 C184 1.450(17) .
C183 C187 1.42(2) .
C183 C188 1.455(17) .
C184 C185 1.433(17) .
C184 C189 1.47(2) .
C185 C186 1.401(18) .
C185 C190 1.501(14) .
C186 C187 1.447(15) .
C186 C191 1.502(19) .
C187 C192 1.525(18) .
C188 H18J 0.9800 .
C188 H18K 0.9800 .
C188 H18L 0.9800 .
C189 H18M 0.9800 .
C189 H18N 0.9800 .
C189 H18O 0.9800 .
C190 H19A 0.9800 .
C190 H19B 0.9800 .
C190 H19C 0.9800 .
C191 H19D 0.9800 .
C191 H19E 0.9800 .
C191 H19F 0.9800 .
C192 H19G 0.9800 .
C192 H19H 0.9800 .
C192 H19I 0.9800 .
C199 C200 1.47(3) .
C199 C212 1.43(3) .
C199 C213 1.38(3) .
C200 H200 0.9500 .
C200 C201 1.28(3) .
C201 H201 0.9500 .
C201 C202 1.44(4) .
C202 C203 1.426(17) .
C202 C214 1.40(3) .
C203 H203 0.9500 .
C203 C204 1.383(18) .
C204 H204 0.9500 .
C204 C205 1.30(3) .
C205 H205 0.9500 .
C205 C206 1.38(3) .
C206 C207 1.54(4) .
C206 C214 1.40(3) .
C207 H207 0.9500 .
C207 C208 1.23(4) .
C208 H208 0.9500 .
C208 C209 1.37(3) .
C209 C210 1.42(3) .
C209 C213 1.44(3) .
C210 H210 0.9500 .
C210 C211 1.29(4) .
C211 H211 0.9500 .
C211 C212 1.32(4) .
C212 H212 0.9500 .
C213 C214 1.45(3) .
C215 H215 0.9500 .
C215 C216 1.35(3) .
C215 C221 1.32(3) 2_575
C216 H216 0.9500 .
C216 C217 1.49(3) .
C217 C218 1.30(2) .
C217 C222 1.45(2) .
C218 H218 0.9500 .
C218 C219 1.44(4) .
C219 H219 0.9500 .
C219 C220 1.39(4) .
C220 H220 0.9500 .
C220 C221 1.45(3) .
C221 C215 1.32(3) 2_575
C221 C222 1.35(2) .
C222 C222 1.44(3) 2_575
C223 H22G 0.9800 .
C223 H22H 0.9800 .
C223 H22I 0.9800 .
C223 C224 1.53(2) .
C224 H22J 0.9900 .
C224 H22K 0.9900 .
C224 O55 1.49(2) .
C225 H22L 0.9900 .
C225 H22M 0.9900 .
C225 C226 1.48(2) .
C225 O55 1.47(2) .
C226 H22N 0.9800 .
C226 H22O 0.9800 .
C226 H22P 0.9800 .
C227 H22D 0.9800 .
C227 H22E 0.9800 .
C227 H22F 0.9800 .
C227 O60 1.440(16) .
C228 O62 1.42(3) .

loop_
_geom_torsion_atom_site_label_1
_geom_torsion_atom_site_label_2
_geom_torsion_atom_site_label_3
_geom_torsion_atom_site_label_4
_geom_torsion
_geom_torsion_site_symmetry_1
_geom_torsion_site_symmetry_4
Rh1 N1 C13 C14 -176.5(8) . .
Rh1 N1 C17 C16 174.4(8) . .
Rh1 O1 C1 C2 0.6(11) . .
Rh1 O1 C1 C6 179.5(8) . .
Rh1 O2 C2 C1 -3.1(10) . .
Rh1 O2 C2 C3 176.9(8) . .
Rh1 C89 C90 C91 59.2(7) . .
Rh1 C89 C90 C95 -120.3(11) . .
Rh1 C89 C93 C92 -63.1(8) . .
Rh1 C89 C93 C98 125.2(13) . .
Rh1 C90 C91 C92 61.5(6) . .
Rh1 C90 C91 C96 -124.4(13) . .
Rh1 C91 C92 C93 57.5(8) . .
Rh1 C91 C92 C97 -120.1(12) . .
Rh1 C92 C93 C89 62.6(8) . .
Rh1 C92 C93 C98 -125.6(13) . .
Rh2 N3 C51 C52 -170.7(9) . .
Rh2 N3 C55 C54 171.1(7) . .
Rh2 O3 C4 C3 175.3(7) . .
Rh2 O3 C4 C5 -3.5(10) . .
Rh2 O4 C5 C4 0.7(10) . .
Rh2 O4 C5 C6 -177.1(9) . .
Rh2 C99 C100 C101 60.9(6) . .
Rh2 C99 C100 C105 -120.7(10) . .
Rh2 C99 C103 C102 -58.9(6) . .
Rh2 C99 C103 C108 118.8(10) . .
Rh2 C100 C101 C102 61.4(7) . .
Rh2 C100 C101 C106 -121.0(10) . .
Rh2 C101 C102 C103 61.5(5) . .
Rh2 C101 C102 C107 -117.4(10) . .
Rh2 C102 C103 C99 59.1(6) . .
Rh2 C102 C103 C108 -118.6(10) . .
Rh3 N2 C32 C33 -169.1(10) . .
Rh3 N2 C36 C35 170.8(11) . .
Rh3 O5 C7 C8 1.4(13) . .
Rh3 O5 C7 C12 -174.3(8) . .
Rh3 O6 C8 C7 -2.1(12) . .
Rh3 O6 C8 C9 178.1(9) . .
Rh3 C109 C110 C111 58.7(9) . .
Rh3 C109 C110 C115 -119.3(16) . .
Rh3 C109 C113 C112 -61.3(10) . .
Rh3 C109 C113 C118 116.4(15) . .
Rh3 C110 C111 C112 59.0(11) . .
Rh3 C110 C111 C116 -121.6(15) . .
Rh3 C111 C112 C113 62.3(9) . .
Rh3 C111 C112 C117 -116.3(18) . .
Rh3 C112 C113 C109 64.1(11) . .
Rh3 C112 C113 C118 -113.7(13) . .
Rh4 N4 C70 C71 -174.0(8) . .
Rh4 N4 C74 C73 175.5(7) . .
Rh4 O7 C10 C9 -178.9(8) . .
Rh4 O7 C10 C11 -0.2(11) . .
Rh4 O8 C11 C10 6.2(11) . .
Rh4 O8 C11 C12 -175.4(9) . .
Rh4 C119 C120 C121 58.2(10) . .
Rh4 C119 C120 C125 -116.7(14) . .
Rh4 C119 C123 C122 -58.5(9) . .
Rh4 C119 C123 C128 117.9(14) . .
Rh4 C120 C121 C122 60.8(9) . .
Rh4 C120 C121 C126 -116.2(15) . .
Rh4 C121 C122 C123 63.0(9) . .
Rh4 C121 C122 C127 -113.8(15) . .
Rh4 C122 C123 C119 59.0(9) . .
Rh4 C122 C123 C128 -117.5(14) . .
Cu1 Cu1' O13 C39 138.6(16) . .
Cu1 Cu1' O14 C37 -109.1(16) . .
Cu1 O9 C20 C19 -7(3) . .
Cu1 O9 C20 C21 171.4(13) . .
Cu1 O10 C18 C14 -173.5(7) . .
Cu1 O10 C18 C19 5(2) . .
Cu1 O13 C39 C38 -5(3) . .
Cu1 O13 C39 C40 161.7(15) . .
Cu1 O13 C39 C40' -163.1(14) . .
Cu1 O14 C37 C33 168.0(8) . .
Cu1 O14 C37 C38 -14(2) . .
Cu2 Cu2' O15 C44 96(2) . .
Cu2 O11 C25 C16 172.4(8) . .
Cu2 O11 C25 C26 -8.3(19) . .
Cu2 O12 C27 C26 20(4) . .
Cu2 O12 C27 C28 -176.3(14) . .
Cu2 O15 C44 C35 -169.8(10) . .
Cu2 O15 C44 C45 8(2) . .
Cu2 O16 C46 C45 -9(3) . .
Cu2 O16 C46 C47 -170.7(14) . .
Cu2 O16 C46 C47' 159.2(15) . .
Cu3 Cu3' O21' C77' -72(3) . .
Cu3 O18 C56 C52 170.5(9) . .
Cu3 O18 C56 C57 -16(3) . .
Cu3 O18 C56 C57' -16(3) . .
Cu3 O22 C75 C71 -169.1(9) . .
Cu3 O22 C75 C76 9(2) . .
Cu3 O22 C75 C76' 9(2) . .
Cu4 O19 C63 C54 -171.4(8) . .
Cu4 O19 C63 C64 7.6(17) . .
Cu4 O20 C65 C64 -4(3) . .
Cu4 O20 C65 C66 180.0(12) . .
Cu4 O23 C82 C73 172.1(8) . .
Cu4 O23 C82 C83 -2.3(19) . .
Cu4 O24 C84 C83 11(3) . .
Cu4 O24 C84 C85 -171.1(13) . .
Cu1' Cu1 O9 C20 115(2) . .
Cu1' Cu1 O10 C18 -139.0(14) . .
Cu1' O9 C20 C19 7(3) . .
Cu1' O9 C20 C21 -173.8(13) . .
Cu1' O10 C18 C14 170.9(8) . .
Cu1' O10 C18 C19 -11(2) . .
Cu1' O13 C39 C38 -20(3) . .
Cu1' O13 C39 C40 146.0(16) . .
Cu1' O13 C39 C40' -178.9(12) . .
Cu1' O14 C37 C33 -174.1(9) . .
Cu1' O14 C37 C38 4(2) . .
Cu2' Cu2 O12 C27 -110(3) . .
Cu2' O11 C25 C16 -169.6(9) . .
Cu2' O11 C25 C26 10(2) . .
Cu2' O12 C27 C26 3(4) . .
Cu2' O12 C27 C28 166.4(14) . .
Cu2' O15 C44 C35 170.2(10) . .
Cu2' O15 C44 C45 -12(3) . .
Cu2' O16 C46 C45 11(3) . .
Cu2' O16 C46 C47 -150.7(14) . .
Cu2' O16 C46 C47' 179.2(15) . .
Cu3' Cu3 O17 C58 -106(4) . .
Cu3' Cu3 O21' C77' 120(3) . .
Cu3' O18 C56 C52 -164.5(9) . .
Cu3' O18 C56 C57 9(3) . .
Cu3' O18 C56 C57' 9(3) . .
Cu3' O22 C75 C71 166.8(9) . .
Cu3' O22 C75 C76 -15(3) . .
Cu3' O22 C75 C76' -15(3) . .
Cu4' O19 C63 C54 170.3(8) . .
Cu4' O19 C63 C64 -10.7(17) . .
Cu4' O20 C65 C64 14(2) . .
Cu4' O20 C65 C66 -162.1(12) . .
Cu4' O23 C82 C73 -169.6(8) . .
Cu4' O23 C82 C83 16.0(19) . .
Cu4' O24 C84 C83 -6(3) . .
Cu4' O24 C84 C85 171.1(13) . .
Cl1 C3 C4 O3 -3.0(13) . .
Cl1 C3 C4 C5 175.8(7) . .
Cl3 C9 C10 O7 5.9(15) . .
Cl3 C9 C10 C11 -172.8(8) . .
N1 C13 C14 C15 6.5(17) . .
N1 C13 C14 C18 -178.1(10) . .
N2 C32 C33 C34 -3(2) . .
N2 C32 C33 C37 175.1(13) . .
N3 C51 C52 C53 -1.0(18) . .
N3 C51 C52 C56 180.0(11) . .
N4 C70 C71 C72 1.1(17) . .
N4 C70 C71 C75 177.7(11) . .
O1 C1 C2 O2 1.7(12) . .
O1 C1 C2 C3 -178.3(9) . .
O1 C1 C6 Cl2 -3.9(15) . .
O1 C1 C6 C5 174.0(10) . .
O2 C2 C3 Cl1 2.3(14) . .
O2 C2 C3 C4 -176.5(9) . .
O3 C4 C5 O4 2.0(12) . .
O3 C4 C5 C6 179.9(9) . .
O4 C5 C6 Cl2 0.8(16) . .
O4 C5 C6 C1 -177.1(9) . .
O5 C7 C8 O6 0.5(16) . .
O5 C7 C8 C9 -179.7(10) . .
O5 C7 C12 Cl4 0.9(16) . .
O5 C7 C12 C11 -177.9(11) . .
O6 C8 C9 Cl3 -3.7(16) . .
O6 C8 C9 C10 177.0(10) . .
O7 C10 C11 O8 -4.1(13) . .
O7 C10 C11 C12 177.4(9) . .
O8 C11 C12 Cl4 0.1(16) . .
O8 C11 C12 C7 178.8(9) . .
O9 Cu1 Cu1' O10 -106.9(12) . .
O9 Cu1 Cu1' O13 75.7(12) . .
O9 Cu1 Cu1' O14 175.9(6) . .
O9 Cu1 Cu1' O56 -27(2) . .
O9 Cu1 O10 Cu1' 132.3(12) . .
O9 Cu1 O10 C18 -6.7(12) . .
O9 Cu1' O13 Cu1 37.2(9) . .
O9 Cu1' O13 C39 175.9(14) . .
O9 Cu1' O14 Cu1 5.5(8) . .
O9 Cu1' O14 C37 -103.6(15) . .
O9 C20 C21 C22 83(2) . .
O9 C20 C21 C23 -159.5(18) . .
O9 C20 C21 C24 -39(3) . .
O10 Cu1 Cu1' O9 106.9(12) . .
O10 Cu1 Cu1' O13 -177.4(4) . .
O10 Cu1 Cu1' O14 -77.2(9) . .
O10 Cu1 Cu1' O56 79.9(12) . .
O10 Cu1 O9 Cu1' -107.0(16) . .
O10 Cu1 O9 C20 8.3(16) . .
O10 Cu1' O13 Cu1 -5.5(9) . .
O10 Cu1' O13 C39 133.2(16) . .
O10 Cu1' O14 Cu1 -62.1(12) . .
O10 Cu1' O14 C37 -171.2(11) . .
O10 C18 C19 C20 -2(2) . .
O11 Cu2 Cu2' O12 -95.0(10) . .
O11 Cu2 Cu2' O15 85.6(7) . .
O11 Cu2 Cu2' O16 177.8(4) . .
O11 Cu2 Cu2' O57 -88(5) . .
O11 Cu2 O12 Cu2' 93(2) . .
O11 Cu2 O12 C27 -18(2) . .
O11 Cu2' O15 Cu2 72.7(18) . .
O11 Cu2' O15 C44 168.6(14) . .
O11 C25 C26 C27 5(3) . .
O12 Cu2 Cu2' O11 95.0(10) . .
O12 Cu2 Cu2' O15 -179.4(6) . .
O12 Cu2 Cu2' O16 -87.2(10) . .
O12 Cu2 Cu2' O57 7(6) . .
O12 Cu2' O15 Cu2 -1.0(9) . .
O12 Cu2' O15 C44 94.8(19) . .
O12 C27 C28 C29 -68(3) . .
O12 C27 C28 C30 57(3) . .
O12 C27 C28 C31 174(2) . .
O12 C27 C28 C29' -10(3) . .
O12 C27 C28 C30' 103(2) . .
O12 C27 C28 C31' -139(2) . .
O13 Cu1 Cu1' O9 -75.7(12) . .
O13 Cu1 Cu1' O10 177.4(4) . .
O13 Cu1 Cu1' O14 100.2(9) . .
O13 Cu1 Cu1' O56 -102.7(13) . .
O13 Cu1 O9 Cu1' 67.9(15) . .
O13 Cu1 O9 C20 -176.8(16) . .
O13 Cu1' O14 Cu1 93.7(14) . .
O13 Cu1' O14 C37 -15.4(13) . .
O13 C39 C40 C41 122(2) . .
O13 C39 C40 C42 -112(3) . .
O13 C39 C40 C43 8(3) . .
O13 C39 C40' C41' 82(2) . .
O13 C39 C40' C42' -159(2) . .
O13 C39 C40' C43' -42(3) . .
O14 Cu1 Cu1' O9 -175.9(6) . .
O14 Cu1 Cu1' O10 77.2(9) . .
O14 Cu1 Cu1' O13 -100.2(9) . .
O14 Cu1 Cu1' O56 157.1(18) . .
O14 Cu1 O10 Cu1' -48.5(10) . .
O14 Cu1 O10 C18 172.5(10) . .
O14 Cu1' O13 Cu1 -115.1(12) . .
O14 Cu1' O13 C39 23.5(15) . .
O14 C37 C38 C39 6(3) . .
O15 Cu2 Cu2' O11 -85.6(7) . .
O15 Cu2 Cu2' O12 179.4(6) . .
O15 Cu2 Cu2' O16 92.2(7) . .
O15 Cu2 Cu2' O57 -174(6) . .
O15 C44 C45 C46 5(3) . .
O16 Cu2 Cu2' O11 -177.8(4) . .
O16 Cu2 Cu2' O12 87.2(10) . .
O16 Cu2 Cu2' O15 -92.2(7) . .
O16 Cu2 Cu2' O57 94(5) . .
O16 Cu2 O12 Cu2' -81(2) . .
O16 Cu2 O12 C27 169(2) . .
O16 Cu2' O15 Cu2 -82(2) . .
O16 Cu2' O15 C44 13.5(15) . .
O16 C46 C47 C48 -77(2) . .
O16 C46 C47 C49 36(3) . .
O16 C46 C47 C50 164(2) . .
O16 C46 C47' C48' 104(2) . .
O16 C46 C47' C49' -144(2) . .
O16 C46 C47' C50' -14(3) . .
O18 Cu3 Cu3' O22 86.3(4) . .
O18 Cu3 Cu3' O17 -92.1(10) . .
O18 Cu3 Cu3' O17' -92.9(13) . .
O18 Cu3 Cu3' O21 179.4(7) . .
O18 Cu3 Cu3' O21' -177.4(9) . .
O18 Cu3 Cu3' O58 146(6) . .
O18 Cu3 O17 Cu3' 78.7(9) . .
O18 Cu3 O17 C58 -27(4) . .
O18 Cu3 O21' Cu3' 7(3) . .
O18 Cu3 O21' C77' 127(2) . .
O18 Cu3' O21' Cu3 -7(3) . .
O18 Cu3' O21' C77' -80(4) . .
O18 C56 C57 C58 28(3) . .
O18 C56 C57' C58' -13(4) . .
O19 Cu4 O20 Cu4' -82(2) . .
O19 Cu4 O20 C65 6.2(15) . .
O19 C63 C64 C65 -3(2) . .
O20 Cu4 O24 Cu4' -92(2) . .
O20 Cu4 O24 C84 172.2(16) . .
O20 C65 C66 C67 8(2) . .
O20 C65 C66 C68 119.8(18) . .
O20 C65 C66 C69 -115(2) . .
O22 Cu3 Cu3' O18 -86.3(4) . .
O22 Cu3 Cu3' O17 -178.4(10) . .
O22 Cu3 Cu3' O17' -179.1(13) . .
O22 Cu3 Cu3' O21 93.1(8) . .
O22 Cu3 Cu3' O21' 96.4(9) . .
O22 Cu3 Cu3' O58 60(6) . .
O22 Cu3 O21' Cu3' -90.8(10) . .
O22 Cu3 O21' C77' 29(3) . .
O22 Cu3' O21' Cu3 67.2(9) . .
O22 Cu3' O21' C77' -5(3) . .
O22 C75 C76 C77 -28(4) . .
O22 C75 C76' C77' 22(3) . .
O23 Cu4 O24 Cu4' 84(2) . .
O23 Cu4 O24 C84 -11.7(16) . .
O23 C82 C83 C84 -2(2) . .
O24 Cu4 O20 Cu4' 99(2) . .
O24 Cu4 O20 C65 -172.4(15) . .
O24 C84 C85 C86 46(2) . .
O24 C84 C85 C87 164.7(18) . .
O24 C84 C85 C88 -72(2) . .
O25 C129 C130 O26 -0.7(12) . .
O25 C129 C130 C131 175.3(8) . .
O25 C129 C134 Cl6 -1.5(14) . .
O25 C129 C134 C133 177.1(9) . .
O26 C130 C131 Cl5 2.6(13) . .
O26 C130 C131 C132 -173.5(9) . .
O27 C132 C133 O28 -1.9(11) . .
O27 C132 C133 C134 177.0(8) . .
O28 C133 C134 Cl6 1.6(14) . .
O28 C133 C134 C129 -177.0(9) . .
O29 C142 C143 C144 -71.5(16) . .
O29 C142 C143 C145 49.7(18) . .
O29 C142 C143 C146 170.1(16) . .
O30 C140 C141 C142 -0.8(18) . .
O31 C147 C148 C149 -3.1(17) . .
O32 C149 C150 C151 -141.0(16) . .
O32 C149 C150 C152 -13(2) . .
O32 C149 C150 C153 99.6(16) . .
O32 C149 C150 C251 -67(2) . .
O32 C149 C150 C252 46(2) . .
O32 C149 C150 C253 170(2) . .
O35 C166 C167 C168 -4.7(19) . .
O36 C168 C169 C170 22.9(15) . .
O36 C168 C169 C171 142.8(14) . .
O36 C168 C169 C172 -94.6(14) . .
O33 C161 C162 C163 -4.3(14) . .
O33 C161 C162 C164 110.7(14) . .
O33 C161 C162 C165 -125.0(13) . .
O34 C159 C160 C161 -2.3(17) . .
O37 S1 C193 F1 -55(2) . .
O37 S1 C193 F2 64(2) . .
O37 S1 C193 F3 -178.8(19) . .
O38 S1 C193 F1 61(2) . .
O38 S1 C193 F2 -180(2) . .
O38 S1 C193 F3 -63(2) . .
O39 S1 C193 F1 -170.7(17) . .
O39 S1 C193 F2 -52(2) . .
O39 S1 C193 F3 65(2) . .
O40 S2 C194 F4 -178(3) . .
O40 S2 C194 F5 -54(4) . .
O40 S2 C194 F6 72(3) . .
O41 S2 C194 F4 -66(3) . .
O41 S2 C194 F5 57(3) . .
O41 S2 C194 F6 -176(3) . .
O42 S2 C194 F4 54(3) . .
O42 S2 C194 F5 177(3) . .
O42 S2 C194 F6 -56(3) . .
O43 S3 C195 F7 56(2) . .
O43 S3 C195 F8 -171(3) . .
O43 S3 C195 F9 -65.8(17) . .
O44 S3 C195 F7 -176.7(19) . .
O44 S3 C195 F8 -43(3) . .
O44 S3 C195 F9 61.4(19) . .
O45 S3 C195 F7 -68(2) . .
O45 S3 C195 F8 65(3) . .
O45 S3 C195 F9 169.5(19) . .
O46 S4 C196 F10 -55(2) . .
O46 S4 C196 F11 56(2) . .
O46 S4 C196 F12 175(2) . .
O47 S4 C196 F10 88(2) . .
O47 S4 C196 F11 -161(2) . .
O47 S4 C196 F12 -43(3) . .
O48 S4 C196 F10 -166(2) . .
O48 S4 C196 F11 -56(2) . .
O48 S4 C196 F12 63(3) . .
C1 C2 C3 Cl1 -177.7(7) . .
C1 C2 C3 C4 3.6(14) . .
C2 C1 C6 Cl2 175.0(7) . .
C2 C1 C6 C5 -7.1(16) . .
C2 C3 C4 O3 175.8(9) . .
C2 C3 C4 C5 -5.4(14) . .
C3 C4 C5 O4 -176.9(8) . .
C3 C4 C5 C6 1.0(14) . .
C4 C5 C6 Cl2 -176.8(7) . .
C4 C5 C6 C1 5.3(16) . .
C6 C1 C2 O2 -177.3(9) . .
C6 C1 C2 C3 2.7(14) . .
C7 C8 C9 Cl3 176.6(8) . .
C7 C8 C9 C10 -2.7(16) . .
C8 C7 C12 Cl4 -174.6(8) . .
C8 C7 C12 C11 6.6(16) . .
C8 C9 C10 O7 -174.8(10) . .
C8 C9 C10 C11 6.5(16) . .
C9 C10 C11 O8 174.6(9) . .
C9 C10 C11 C12 -3.9(15) . .
C10 C11 C12 Cl4 178.4(7) . .
C10 C11 C12 C7 -2.9(16) . .
C12 C7 C8 O6 176.4(10) . .
C12 C7 C8 C9 -3.9(16) . .
C13 N1 C17 C16 2.6(15) . .
C13 C14 C15 C16 -5.0(17) . .
C13 C14 C18 O10 -156.0(11) . .
C13 C14 C18 C19 25.6(18) . .
C14 C15 C16 C17 2.2(15) . .
C14 C15 C16 C25 -178.9(10) . .
C14 C18 C19 C20 176.6(12) . .
C15 C14 C18 O10 19.6(16) . .
C15 C14 C18 C19 -158.8(12) . .
C15 C16 C17 N1 -1.1(15) . .
C15 C16 C25 O11 -20.8(15) . .
C15 C16 C25 C26 159.9(13) . .
C16 C25 C26 C27 -175.3(19) . .
C17 N1 C13 C14 -5.2(16) . .
C17 C16 C25 O11 158.0(10) . .
C17 C16 C25 C26 -21.3(19) . .
C18 C14 C15 C16 179.4(10) . .
C18 C19 C20 O9 3(3) . .
C18 C19 C20 C21 -176.1(15) . .
C19 C20 C21 C22 -98.6(19) . .
C19 C20 C21 C23 19(2) . .
C19 C20 C21 C24 139.7(19) . .
C25 C16 C17 N1 180.0(9) . .
C25 C26 C27 O12 -11(4) . .
C25 C26 C27 C28 -173.1(19) . .
C26 C27 C28 C29 96(3) . .
C26 C27 C28 C30 -140(3) . .
C26 C27 C28 C31 -23(3) . .
C26 C27 C28 C29' 154(3) . .
C26 C27 C28 C30' -93(3) . .
C26 C27 C28 C31' 25(3) . .
C32 N2 C36 C35 0(2) . .
C32 C33 C34 C35 4.0(19) . .
C32 C33 C37 O14 171.4(12) . .
C32 C33 C37 C38 -6(2) . .
C33 C34 C35 C36 -3(2) . .
C33 C34 C35 C44 -178.9(13) . .
C33 C37 C38 C39 -176.9(16) . .
C34 C33 C37 O14 -10.5(19) . .
C34 C33 C37 C38 171.6(15) . .
C34 C35 C36 N2 1(2) . .
C34 C35 C44 O15 8(2) . .
C34 C35 C44 C45 -170.2(15) . .
C35 C44 C45 C46 -177.0(19) . .
C36 N2 C32 C33 1(2) . .
C36 C35 C44 O15 -167.8(14) . .
C36 C35 C44 C45 14(2) . .
C37 C33 C34 C35 -174.3(13) . .
C37 C38 C39 O13 5(3) . .
C37 C38 C39 C40 -163.6(17) . .
C37 C38 C39 C40' 156(2) . .
C38 C39 C40 C41 -70(2) . .
C38 C39 C40 C42 55(2) . .
C38 C39 C40 C43 175.2(17) . .
C38 C39 C40' C41' -73(3) . .
C38 C39 C40' C42' 46(3) . .
C38 C39 C40' C43' 163(3) . .
C44 C35 C36 N2 176.4(13) . .
C44 C45 C46 O16 -5(4) . .
C44 C45 C46 C47 156.7(19) . .
C44 C45 C46 C47' -170(2) . .
C45 C46 C47 C48 121(2) . .
C45 C46 C47 C49 -126(2) . .
C45 C46 C47 C50 1(3) . .
C45 C46 C47' C48' -89(3) . .
C45 C46 C47' C49' 23(4) . .
C45 C46 C47' C50' 153(3) . .
C51 N3 C55 C54 0.5(14) . .
C51 C52 C53 C54 0.7(18) . .
C51 C52 C56 O18 168.4(13) . .
C51 C52 C56 C57 -5(2) . .
C51 C52 C56 C57' -5(2) . .
C52 C53 C54 C55 0.2(17) . .
C52 C53 C54 C63 176.4(11) . .
C52 C56 C57 C58 -158.9(16) . .
C52 C56 C57' C58' 160.2(19) . .
C53 C52 C56 O18 -11(2) . .
C53 C52 C56 C57 175.5(16) . .
C53 C52 C56 C57' 175.5(16) . .
C53 C54 C55 N3 -0.9(16) . .
C53 C54 C63 O19 10.6(15) . .
C53 C54 C63 C64 -168.5(11) . .
C54 C63 C64 C65 176.2(14) . .
C55 N3 C51 C52 0.4(15) . .
C55 C54 C63 O19 -173.6(10) . .
C55 C54 C63 C64 7.4(17) . .
C56 C52 C53 C54 179.7(12) . .
C56 C57 C58 C59 176.5(19) . .
C56 C57 C58 O17 -40(3) . .
C56 C57' C58' C59' 180(2) . .
C56 C57' C58' O17' 19(5) . .
C57 C58 C59 C60 62(3) . .
C57 C58 C59 C61 -180(2) . .
C57 C58 C59 C62 -57(3) . .
C57 C58 O17 Cu3 43(4) . .
C57 C58 O17 Cu3' 16(4) . .
C59 C58 O17 Cu3 -174(2) . .
C59 C58 O17 Cu3' 159(2) . .
O17 Cu3 Cu3' O18 92.1(10) . .
O17 Cu3 Cu3' O22 178.4(10) . .
O17 Cu3 Cu3' O21 -88.5(12) . .
O17 Cu3 Cu3' O58 -122(6) . .
O17 C58 C59 C60 -81(3) . .
O17 C58 C59 C61 37(4) . .
O17 C58 C59 C62 159(3) . .
C57' C58' C59' C60' -100(3) . .
C57' C58' C59' C61' 144(3) . .
C57' C58' C59' C62' 26(3) . .
C57' C58' O17' Cu3 2(6) . .
C57' C58' O17' Cu3' -21(6) . .
C59' C58' O17' Cu3 -161(3) . .
C59' C58' O17' Cu3' 176(2) . .
O17' Cu3 Cu3' O18 92.9(13) . .
O17' Cu3 Cu3' O22 179.1(13) . .
O17' Cu3 Cu3' O21' -84.5(16) . .
O17' Cu3 Cu3' O58 -121(6) . .
O17' Cu3 O21' Cu3' 69.3(16) . .
O17' Cu3 O21' C77' -171(3) . .
O17' Cu3' O21' Cu3 -94.1(16) . .
O17' Cu3' O21' C77' -166(3) . .
O17' C58' C59' C60' 62(4) . .
O17' C58' C59' C61' -54(4) . .
O17' C58' C59' C62' -172(3) . .
C63 C54 C55 N3 -176.7(9) . .
C63 C64 C65 O20 1(3) . .
C63 C64 C65 C66 176.5(14) . .
C64 C65 C66 C67 -168.6(16) . .
C64 C65 C66 C68 -56(2) . .
C64 C65 C66 C69 69(2) . .
C70 N4 C74 C73 2.2(15) . .
C70 C71 C72 C73 -3.5(16) . .
C70 C71 C75 O22 -158.7(12) . .
C70 C71 C75 C76 23(2) . .
C70 C71 C75 C76' 23(2) . .
C71 C72 C73 C74 5.0(15) . .
C71 C72 C73 C82 -179.8(10) . .
C71 C75 C76 C77 150(3) . .
C71 C75 C76' C77' -160(2) . .
C72 C71 C75 O22 17.8(18) . .
C72 C71 C75 C76 -160.4(16) . .
C72 C71 C75 C76' -160.4(16) . .
C72 C73 C74 N4 -4.4(15) . .
C72 C73 C82 O23 -17.0(15) . .
C72 C73 C82 C83 157.6(11) . .
C73 C82 C83 C84 -175.9(13) . .
C74 N4 C70 C71 -0.5(16) . .
C74 C73 C82 O23 157.8(10) . .
C74 C73 C82 C83 -27.5(17) . .
C75 C71 C72 C73 179.9(11) . .
C75 C76 C77 C78 152(3) . .
C75 C76 C77 O21 38(4) . .
C75 C76' C77' C78' -179(2) . .
C75 C76' C77' O21' -22(5) . .
C76 C77 C78 C79 46(4) . .
C76 C77 C78 C80 158(3) . .
C76 C77 C78 C81 -80(4) . .
C76 C77 O21 Cu3 -34(4) . .
C76 C77 O21 Cu3' -11(4) . .
C78 C77 O21 Cu3 -164(3) . .
C78 C77 O21 Cu3' -141(3) . .
O21 Cu3 Cu3' O18 -179.4(7) . .
O21 Cu3 Cu3' O22 -93.1(8) . .
O21 Cu3 Cu3' O17 88.5(12) . .
O21 Cu3 Cu3' O58 -33(6) . .
O21 Cu3 O17 Cu3' -107.8(13) . .
O21 Cu3 O17 C58 147(4) . .
O21 C77 C78 C79 166(3) . .
O21 C77 C78 C80 -83(3) . .
O21 C77 C78 C81 39(4) . .
C76' C77' C78' C79' -69(4) . .
C76' C77' C78' C80' 49(3) . .
C76' C77' C78' C81' 160(3) . .
C76' C77' O21' Cu3 -9(5) . .
C76' C77' O21' Cu3' 14(5) . .
C78' C77' O21' Cu3 148(2) . .
C78' C77' O21' Cu3' 171(2) . .
O21' Cu3 Cu3' O18 177.4(9) . .
O21' Cu3 Cu3' O22 -96.4(9) . .
O21' Cu3 Cu3' O17' 84.5(16) . .
O21' Cu3 Cu3' O58 -36(6) . .
O21' C77' C78' C79' 132(3) . .
O21' C77' C78' C80' -111(3) . .
O21' C77' C78' C81' 0(4) . .
C82 C73 C74 N4 -179.3(9) . .
C82 C83 C84 O24 -3(3) . .
C82 C83 C84 C85 179.9(16) . .
C83 C84 C85 C86 -136.3(18) . .
C83 C84 C85 C87 -18(3) . .
C83 C84 C85 C88 106(2) . .
C89 C90 C91 Rh1 -59.6(7) . .
C89 C90 C91 C92 1.9(11) . .
C89 C90 C91 C96 176.0(12) . .
C90 C89 C93 Rh1 59.6(7) . .
C90 C89 C93 C92 -3.5(13) . .
C90 C89 C93 C98 -175.2(12) . .
C90 C91 C92 Rh1 -61.5(7) . .
C90 C91 C92 C93 -4.0(11) . .
C90 C91 C92 C97 178.4(11) . .
C91 C92 C93 Rh1 -58.0(7) . .
C91 C92 C93 C89 4.6(12) . .
C91 C92 C93 C98 176.4(12) . .
C93 C89 C90 Rh1 -58.2(8) . .
C93 C89 C90 C91 1.0(12) . .
C93 C89 C90 C95 -178.6(10) . .
C94 C89 C90 Rh1 119.6(12) . .
C94 C89 C90 C91 178.8(11) . .
C94 C89 C90 C95 -0.7(18) . .
C94 C89 C93 Rh1 -118.3(12) . .
C94 C89 C93 C92 178.6(12) . .
C94 C89 C93 C98 7(2) . .
C95 C90 C91 Rh1 119.9(11) . .
C95 C90 C91 C92 -178.6(10) . .
C95 C90 C91 C96 -4.5(18) . .
C96 C91 C92 Rh1 124.2(12) . .
C96 C91 C92 C93 -178.3(12) . .
C96 C91 C92 C97 4.1(19) . .
C97 C92 C93 Rh1 119.8(12) . .
C97 C92 C93 C89 -177.6(11) . .
C97 C92 C93 C98 -6(2) . .
C99 C100 C101 Rh2 -61.3(6) . .
C99 C100 C101 C102 0.1(10) . .
C99 C100 C101 C106 177.8(9) . .
C100 C99 C103 Rh2 60.8(6) . .
C100 C99 C103 C102 1.9(10) . .
C100 C99 C103 C108 179.6(9) . .
C100 C101 C102 Rh2 -60.5(7) . .
C100 C101 C102 C103 1.0(10) . .
C100 C101 C102 C107 -177.9(10) . .
C101 C102 C103 Rh2 -60.9(6) . .
C101 C102 C103 C99 -1.8(10) . .
C101 C102 C103 C108 -179.6(9) . .
C103 C99 C100 Rh2 -62.2(6) . .
C103 C99 C100 C101 -1.3(10) . .
C103 C99 C100 C105 177.2(10) . .
C104 C99 C100 Rh2 119.0(10) . .
C104 C99 C100 C101 179.9(9) . .
C104 C99 C100 C105 -1.6(16) . .
C104 C99 C103 Rh2 -120.4(9) . .
C104 C99 C103 C102 -179.3(9) . .
C104 C99 C103 C108 -1.5(16) . .
C105 C100 C101 Rh2 120.3(11) . .
C105 C100 C101 C102 -178.3(10) . .
C105 C100 C101 C106 -0.6(16) . .
C106 C101 C102 Rh2 121.9(10) . .
C106 C101 C102 C103 -176.6(9) . .
C106 C101 C102 C107 4.5(16) . .
C107 C102 C103 Rh2 118.1(9) . .
C107 C102 C103 C99 177.2(9) . .
C107 C102 C103 C108 -0.6(15) . .
C109 C110 C111 Rh3 -59.3(9) . .
C109 C110 C111 C112 -0.4(16) . .
C109 C110 C111 C116 179.0(14) . .
C110 C109 C113 Rh3 61.1(10) . .
C110 C109 C113 C112 -0.2(16) . .
C110 C109 C113 C118 177.5(12) . .
C110 C111 C112 Rh3 -62.1(11) . .
C110 C111 C112 C113 0.3(17) . .
C110 C111 C112 C117 -178.4(15) . .
C111 C112 C113 Rh3 -64.2(10) . .
C111 C112 C113 C109 0.0(17) . .
C111 C112 C113 C118 -177.9(13) . .
C113 C109 C110 Rh3 -58.3(11) . .
C113 C109 C110 C111 0.3(15) . .
C113 C109 C110 C115 -177.6(15) . .
C114 C109 C110 Rh3 117.9(14) . .
C114 C109 C110 C111 176.6(13) . .
C114 C109 C110 C115 -1(2) . .
C114 C109 C113 Rh3 -115.1(15) . .
C114 C109 C113 C112 -176.4(14) . .
C114 C109 C113 C118 1(2) . .
C115 C110 C111 Rh3 118.3(19) . .
C115 C110 C111 C112 177.2(18) . .
C115 C110 C111 C116 -3(3) . .
C116 C111 C112 Rh3 118.5(15) . .
C116 C111 C112 C113 -179.1(14) . .
C116 C111 C112 C117 2(3) . .
C117 C112 C113 Rh3 114.5(16) . .
C117 C112 C113 C109 178.7(15) . .
C117 C112 C113 C118 1(2) . .
C119 C120 C121 Rh4 -57.5(9) . .
C119 C120 C121 C122 3.4(15) . .
C119 C120 C121 C126 -173.6(13) . .
C120 C119 C123 Rh4 63.9(8) . .
C120 C119 C123 C122 5.4(14) . .
C120 C119 C123 C128 -178.2(13) . .
C120 C121 C122 Rh4 -63.1(10) . .
C120 C121 C122 C123 -0.1(16) . .
C120 C121 C122 C127 -176.9(15) . .
C121 C122 C123 Rh4 -62.2(10) . .
C121 C122 C123 C119 -3.3(15) . .
C121 C122 C123 C128 -179.7(13) . .
C123 C119 C120 Rh4 -63.7(8) . .
C123 C119 C120 C121 -5.5(15) . .
C123 C119 C120 C125 179.6(14) . .
C124 C119 C120 Rh4 121.3(13) . .
C124 C119 C120 C121 179.4(13) . .
C124 C119 C120 C125 5(2) . .
C124 C119 C123 Rh4 -121.1(13) . .
C124 C119 C123 C122 -179.6(13) . .
C124 C119 C123 C128 -3(2) . .
C125 C120 C121 Rh4 117.4(15) . .
C125 C120 C121 C122 178.2(14) . .
C125 C120 C121 C126 1(2) . .
C126 C121 C122 Rh4 113.6(16) . .
C126 C121 C122 C123 176.6(15) . .
C126 C121 C122 C127 0(2) . .
C127 C122 C123 Rh4 113(2) . .
C127 C122 C123 C119 172(2) . .
C127 C122 C123 C128 -4(3) . .
Rh5 O25 C129 C130 3.8(10) . .
Rh5 O25 C129 C134 -174.9(8) . .
Rh5 O26 C130 C129 -2.8(9) . .
Rh5 O26 C130 C131 -178.5(7) . .
Rh5 N5 C135 C136 176.2(8) . .
Rh5 N5 C139 C138 -176.3(7) . .
Rh5 C173 C174 C175 58.6(10) . .
Rh5 C173 C174 C179 -116.4(13) . .
Rh5 C173 C177 C176 -64.7(9) . .
Rh5 C173 C177 C182 123.9(17) . .
Rh5 C174 C175 C176 60.6(9) . .
Rh5 C174 C175 C180 -120.6(17) . .
Rh5 C175 C176 C177 57.6(11) . .
Rh5 C175 C176 C181 -117.8(15) . .
Rh5 C176 C177 C173 67.2(8) . .
Rh5 C176 C177 C182 -121.7(17) . .
Rh6 O27 C132 C131 175.6(7) . .
Rh6 O27 C132 C133 -0.5(9) . .
Rh6 O28 C133 C132 3.4(10) . .
Rh6 O28 C133 C134 -175.5(7) . .
Rh6 N6 C154 C155 168.0(7) 2_575 .
Rh6 N6 C158 C157 -169.9(8) 2_575 .
Rh6 C183 C184 C185 63.0(8) . .
Rh6 C183 C184 C189 -123.5(13) . .
Rh6 C183 C187 C186 -60.8(7) . .
Rh6 C183 C187 C192 117.9(12) . .
Rh6 C184 C185 C186 59.2(8) . .
Rh6 C184 C185 C190 -116.9(11) . .
Rh6 C185 C186 C187 61.3(7) . .
Rh6 C185 C186 C191 -118.9(11) . .
Rh6 C186 C187 C183 61.3(8) . .
Rh6 C186 C187 C192 -117.5(11) . .
Cu5 O29 C142 C141 9.6(17) . .
Cu5 O29 C142 C143 -171.2(9) . .
Cu5 O30 C140 C136 178.9(7) . .
Cu5 O30 C140 C141 3.4(16) . .
Cu5 O33 C161 C160 1.7(15) . .
Cu5 O33 C161 C162 -177.9(7) . .
Cu5 O34 C159 C155 -176.1(6) . .
Cu5 O34 C159 C160 3.6(15) . .
Cu6 O31 C147 C138 -175.3(6) . .
Cu6 O31 C147 C148 4.4(14) . .
Cu6 O32 C149 C148 -2.3(19) . .
Cu6 O32 C149 C150 174.9(8) . .
Cu6 O35 C166 C157 176.5(6) . .
Cu6 O35 C166 C167 -5.8(16) . .
Cu6 O36 C168 C167 1.6(16) . .
Cu6 O36 C168 C169 175.8(7) . .
Cl5 C131 C132 O27 -0.5(13) . .
Cl5 C131 C132 C133 175.5(6) . .
N5 C135 C136 C137 -1.5(16) . .
N5 C135 C136 C140 -178.2(9) . .
N6 C154 C155 C156 3.6(15) . .
N6 C154 C155 C159 -176.8(8) . .
C129 C130 C131 Cl5 -173.0(6) . .
C129 C130 C131 C132 10.9(14) . .
C130 C129 C134 Cl6 179.8(7) . .
C130 C129 C134 C133 -1.6(14) . .
C130 C131 C132 O27 175.7(8) . .
C130 C131 C132 C133 -8.3(13) . .
C131 C132 C133 O28 -178.4(8) . .
C131 C132 C133 C134 0.5(13) . .
C132 C133 C134 Cl6 -177.3(7) . .
C132 C133 C134 C129 4.2(14) . .
C134 C129 C130 O26 178.2(8) . .
C134 C129 C130 C131 -5.9(13) . .
C135 N5 C139 C138 0.9(14) . .
C135 C136 C137 C138 3.8(15) . .
C135 C136 C140 O30 158.7(10) . .
C135 C136 C140 C141 -25.4(15) . .
C136 C137 C138 C139 -3.8(14) . .
C136 C137 C138 C147 -180.0(9) . .
C136 C140 C141 C142 -176.1(10) . .
C137 C136 C140 O30 -18.1(14) . .
C137 C136 C140 C141 157.8(10) . .
C137 C138 C139 N5 1.4(14) . .
C137 C138 C147 O31 23.0(12) . .
C137 C138 C147 C148 -156.6(9) . .
C138 C147 C148 C149 176.5(10) . .
C139 N5 C135 C136 -0.9(15) . .
C139 C138 C147 O31 -152.8(9) . .
C139 C138 C147 C148 27.5(14) . .
C140 C136 C137 C138 -179.2(9) . .
C140 C141 C142 O29 -6.1(18) . .
C140 C141 C142 C143 174.7(12) . .
C141 C142 C143 C144 107.8(15) . .
C141 C142 C143 C145 -131.1(16) . .
C141 C142 C143 C146 -11(2) . .
C147 C138 C139 N5 177.4(9) . .
C147 C148 C149 O32 2(2) . .
C147 C148 C149 C150 -175.0(11) . .
C148 C149 C150 C151 36(2) . .
C148 C149 C150 C152 164.0(18) . .
C148 C149 C150 C153 -83.2(17) . .
C148 C149 C150 C251 110(2) . .
C148 C149 C150 C252 -136(2) . .
C148 C149 C150 C253 -12(2) . .
C154 N6 C158 C157 0.7(14) . .
C154 C155 C156 C157 -3.5(15) . .
C154 C155 C159 O34 -170.1(9) . .
C154 C155 C159 C160 10.2(14) . .
C155 C156 C157 C158 2.0(15) . .
C155 C156 C157 C166 -177.6(9) . .
C155 C159 C160 C161 177.4(9) . .
C156 C155 C159 O34 9.5(13) . .
C156 C155 C159 C160 -170.3(9) . .
C156 C157 C158 N6 -0.6(16) . .
C156 C157 C166 O35 -18.0(14) . .
C156 C157 C166 C167 164.2(10) . .
C157 C166 C167 C168 172.8(10) . .
C158 N6 C154 C155 -2.2(14) . .
C158 C157 C166 O35 162.5(10) . .
C158 C157 C166 C167 -15.4(15) . .
C159 C155 C156 C157 177.0(9) . .
C159 C160 C161 O33 -0.6(17) . .
C159 C160 C161 C162 179.0(9) . .
C160 C161 C162 C163 176.0(11) . .
C160 C161 C162 C164 -68.9(16) . .
C160 C161 C162 C165 55.4(14) . .
C166 C157 C158 N6 178.9(9) . .
C166 C167 C168 O36 7.0(19) . .
C166 C167 C168 C169 -167.2(11) . .
C167 C168 C169 C170 -162.5(11) . .
C167 C168 C169 C171 -42.6(18) . .
C167 C168 C169 C172 80.0(16) . .
C173 C174 C175 Rh5 -57.8(9) . .
C173 C174 C175 C176 2.8(15) . .
C173 C174 C175 C180 -178.4(15) . .
C174 C173 C177 Rh5 61.0(8) . .
C174 C173 C177 C176 -3.8(13) . .
C174 C173 C177 C182 -175.1(15) . .
C174 C175 C176 Rh5 -63.1(9) . .
C174 C175 C176 C177 -5.5(17) . .
C174 C175 C176 C181 179.1(14) . .
C175 C176 C177 Rh5 -61.1(12) . .
C175 C176 C177 C173 6.0(16) . .
C175 C176 C177 C182 177.2(16) . .
C177 C173 C174 Rh5 -57.9(8) . .
C177 C173 C174 C175 0.7(15) . .
C177 C173 C174 C179 -174.3(12) . .
C178 C173 C174 Rh5 119.0(12) . .
C178 C173 C174 C175 177.6(13) . .
C178 C173 C174 C179 3(2) . .
C178 C173 C177 Rh5 -115.9(12) . .
C178 C173 C177 C176 179.4(13) . .
C178 C173 C177 C182 8(2) . .
C179 C174 C175 Rh5 117.5(12) . .
C179 C174 C175 C176 178.2(12) . .
C179 C174 C175 C180 -3(2) . .
C180 C175 C176 Rh5 118(2) . .
C180 C175 C176 C177 175.9(18) . .
C180 C175 C176 C181 0(3) . .
C181 C176 C177 Rh5 114.1(16) . .
C181 C176 C177 C173 -178.8(14) . .
C181 C176 C177 C182 -8(3) . .
C183 C184 C185 Rh6 -62.6(7) . .
C183 C184 C185 C186 -3.4(13) . .
C183 C184 C185 C190 -179.5(11) . .
C184 C183 C187 Rh6 59.4(8) . .
C184 C183 C187 C186 -1.4(12) . .
C184 C183 C187 C192 177.4(11) . .
C184 C185 C186 Rh6 -58.7(8) . .
C184 C185 C186 C187 2.6(13) . .
C184 C185 C186 C191 -177.6(11) . .
C185 C186 C187 Rh6 -62.0(8) . .
C185 C186 C187 C183 -0.7(12) . .
C185 C186 C187 C192 -179.5(11) . .
C187 C183 C184 Rh6 -60.0(8) . .
C187 C183 C184 C185 2.9(13) . .
C187 C183 C184 C189 176.5(12) . .
C188 C183 C184 Rh6 120.6(13) . .
C188 C183 C184 C185 -176.5(12) . .
C188 C183 C184 C189 -3(2) . .
C188 C183 C187 Rh6 -121.2(12) . .
C188 C183 C187 C186 178.0(11) . .
C188 C183 C187 C192 -3(2) . .
C189 C184 C185 Rh6 124.1(14) . .
C189 C184 C185 C186 -176.7(12) . .
C189 C184 C185 C190 7(2) . .
C190 C185 C186 Rh6 117.2(12) . .
C190 C185 C186 C187 178.5(11) . .
C190 C185 C186 C191 -1.7(19) . .
C191 C186 C187 Rh6 118.2(10) . .
C191 C186 C187 C183 179.5(10) . .
C191 C186 C187 C192 0.7(17) . .
C199 C200 C201 C202 -1(4) . .
C199 C213 C214 C202 -1(2) . .
C199 C213 C214 C206 178.4(14) . .
C200 C199 C212 C211 -176(2) . .
C200 C199 C213 C209 178.5(17) . .
C200 C199 C213 C214 -1(2) . .
C200 C201 C202 C203 180(2) . .
C200 C201 C202 C214 -1(4) . .
C201 C202 C203 C204 177(2) . .
C201 C202 C214 C206 -177.0(19) . .
C201 C202 C214 C213 2(3) . .
C202 C203 C204 C205 0(4) . .
C203 C202 C214 C206 2(3) . .
C203 C202 C214 C213 -178.9(16) . .
C203 C204 C205 C206 1(4) . .
C204 C205 C206 C207 176(2) . .
C204 C205 C206 C214 -1(3) . .
C205 C206 C207 C208 -180(3) . .
C205 C206 C214 C202 -1(3) . .
C205 C206 C214 C213 -179.8(17) . .
C206 C207 C208 C209 0(5) . .
C207 C206 C214 C202 -177.4(19) . .
C207 C206 C214 C213 3(3) . .
C207 C208 C209 C210 -175(3) . .
C207 C208 C209 C213 2(4) . .
C208 C209 C210 C211 -176(3) . .
C208 C209 C213 C199 178.6(19) . .
C208 C209 C213 C214 -2(3) . .
C209 C210 C211 C212 -5(5) . .
C209 C213 C214 C202 179.3(15) . .
C209 C213 C214 C206 -1(2) . .
C210 C209 C213 C199 -4(3) . .
C210 C209 C213 C214 176.1(17) . .
C210 C211 C212 C199 -1(4) . .
C212 C199 C200 C201 -178(2) . .
C212 C199 C213 C209 -1(2) . .
C212 C199 C213 C214 179.1(15) . .
C213 C199 C200 C201 2(3) . .
C213 C199 C212 C211 3(3) . .
C213 C209 C210 C211 6(3) . .
C214 C202 C203 C204 -2(3) . .
C214 C206 C207 C208 -3(4) . .
C215 C216 C217 C218 179.6(16) . .
C215 C216 C217 C222 -3(2) . .
C215 C221 C222 C217 -174.6(14) 2_575 .
C215 C221 C222 C222 3(3) 2_575 2_575
C216 C217 C218 C219 174.8(16) . .
C216 C217 C222 C221 -177.5(13) . .
C216 C217 C222 C222 5(2) . 2_575
C217 C218 C219 C220 2(3) . .
C218 C217 C222 C221 0(2) . .
C218 C217 C222 C222 -177.5(16) . 2_575
C218 C219 C220 C221 1(3) . .
C219 C220 C221 C215 174.4(17) . 2_575
C219 C220 C221 C222 -3(2) . .
C220 C221 C222 C217 3(2) . .
C220 C221 C222 C222 -179.7(15) . 2_575
C221 C215 C216 C217 -2(3) 2_575 .
C222 C217 C218 C219 -3(3) . .
C223 C224 O55 C225 178(2) . .
C226 C225 O55 C224 179(3) . .
O56 Cu1 Cu1' O9 27(2) . .
O56 Cu1 Cu1' O10 -79.9(12) . .
O56 Cu1 Cu1' O13 102.7(13) . .
O56 Cu1 Cu1' O14 -157.1(18) . .
O56 Cu1 O9 Cu1' -17.5(14) . .
O56 Cu1 O9 C20 97.9(16) . .
O56 Cu1 O10 Cu1' 40.6(10) . .
O56 Cu1 O10 C18 -98.3(11) . .
O56 Cu1' O13 Cu1 127.8(12) . .
O56 Cu1' O13 C39 -93.6(14) . .
O56 Cu1' O14 Cu1 -160.1(16) . .
O56 Cu1' O14 C37 90.8(12) . .
O58 Cu3' O21' Cu3 172.2(13) . .
O58 Cu3' O21' C77' 100(3) . .
O57 Cu2' O15 Cu2 177(2) . .
O57 Cu2' O15 C44 -87.0(16) . .

loop_
_platon_squeeze_void_nr
_platon_squeeze_void_average_x
_platon_squeeze_void_average_y
_platon_squeeze_void_average_z
_platon_squeeze_void_volume
_platon_squeeze_void_count_electrons
1 -0.016 0.467 0.024 3650.5 380.0
2 0.090 0.292 0.847 14.9 -0.4
3 0.108 0.827 0.147 11.4 -0.5
4 0.142 0.524 0.144 15.7 -2.1
5 0.169 0.803 0.194 9.8 -0.7
6 0.213 0.498 0.192 6.4 0.3
7 0.258 0.202 0.983 25.2 -4.7
8 0.251 0.452 0.527 11.7 -0.2
9 0.307 0.667 0.825 8.4 0.8
10 0.439 0.203 0.148 20.9 -0.5
11 0.465 0.147 0.484 17.4 1.5
12 0.535 0.853 0.516 17.4 4.5
13 0.561 0.797 0.852 20.8 0.4
14 0.693 0.333 0.175 8.4 2.3
15 0.742 0.798 1.016 25.3 -3.9
16 0.749 0.548 0.473 11.7 -1.0
17 0.792 0.500 0.811 6.6 0.0
18 0.836 0.194 0.811 11.8 -0.5
19 0.861 0.475 0.858 15.5 -3.5
20 0.900 0.171 0.859 10.3 0.3
21 0.910 0.708 0.153 14.9 -2.6
